data_1557540
loop_
_publ_author_name
'Bohnenberger, Jan'
'Schmitt, Manuel'
'Feuerstein, Wolfram'
'Krummenacher, Ivo'
'Butschke, Burkhard'
'Czajka, Jakub'
'Malinowski, Przemys\/law J.'
'Breher, Frank'
'Krossing, Ingo'

_publ_section_title
;
 Completing the triad: synthesis and full characterization of homoleptic
 and heteroleptic carbonyl and nitrosyl complexes of the group VI metals
;
_journal_issue 14
_journal_name_full 'Chemical Science'
_journal_page_first 3592
_journal_page_last 3603
_journal_paper_doi 10.1039/C9SC06445A
_journal_volume 11
_journal_year 2020
_chemical_formula_moiety 'C24 Al2 F55 O6, C10 F9 O7 W'
_chemical_formula_sum 'C68 Al4 F128 O26 W2'
_chemical_formula_weight 4140.30
_space_group_crystal_system triclinic
_space_group_IT_number 2
_space_group_name_Hall '-P 1'
_space_group_name_H-M_alt 'P -1'
_audit_creation_method SHELXL-2016/6
_audit_update_record
;
2019-09-09 deposited with the CCDC.	2020-03-03 downloaded from the CCDC.
;
_cell_angle_alpha 94.072(3)
_cell_angle_beta 102.240(3)
_cell_angle_gamma 101.653(3)
_cell_formula_units_Z 2
_cell_length_a 15.848(3)
_cell_length_b 17.229(3)
_cell_length_c 22.395(4)
_cell_measurement_reflns_used 9715
_cell_measurement_temperature 100(2)
_cell_measurement_theta_max 60.442
_cell_measurement_theta_min 4.860
_cell_volume 5811.1(18)
_computing_cell_refinement 'SAINT V8.38A (1, 2016)'
_computing_data_collection 'APEX2 v2013..6-2'
_computing_data_reduction 'SAINT V8.38A (1, 2016)'
_computing_molecular_graphics 'SHELXL-2013 (Sheldrick, 2013)'
_computing_publication_material ShelXle-861
_computing_structure_refinement 'SHELXL-2016/6 (Sheldrick, 2016)'
_computing_structure_solution 'SHELXT 2014/5 (Sheldrick, 2014)'
_diffrn_ambient_temperature 100(2)
_diffrn_measured_fraction_theta_full 1.000
_diffrn_measured_fraction_theta_max 0.997
_diffrn_measurement_device_type 'Bruker Smart ApexII Quazar'
_diffrn_measurement_method 'omega and phi scans'
_diffrn_radiation_type MoK\a
_diffrn_radiation_wavelength 0.71073
_diffrn_reflns_av_R_equivalents 0.0638
_diffrn_reflns_av_unetI/netI 0.0311
_diffrn_reflns_Laue_measured_fraction_full 1.000
_diffrn_reflns_Laue_measured_fraction_max 0.997
_diffrn_reflns_limit_h_max 22
_diffrn_reflns_limit_h_min -22
_diffrn_reflns_limit_k_max 24
_diffrn_reflns_limit_k_min -24
_diffrn_reflns_limit_l_max 32
_diffrn_reflns_limit_l_min -32
_diffrn_reflns_number 382640
_diffrn_reflns_point_group_measured_fraction_full 1.000
_diffrn_reflns_point_group_measured_fraction_max 0.997
_diffrn_reflns_theta_full 25.242
_diffrn_reflns_theta_max 31.042
_diffrn_reflns_theta_min 0.937
_diffrn_source 'INCOATEC Mo Microsource'
_exptl_absorpt_coefficient_mu 2.283
_exptl_absorpt_correction_T_max 0.7462
_exptl_absorpt_correction_T_min 0.6785
_exptl_absorpt_correction_type multi-scan
_exptl_absorpt_process_details
;
 SADABS 2016/2: Krause, L., Herbst-Irmer, R., Sheldrick G.M. & Stalke D.,
 J. Appl. Cryst. 48 (2015) 3-10
;
_exptl_crystal_colour yellow
_exptl_crystal_density_diffrn 2.366
_exptl_crystal_description block
_exptl_crystal_F_000 3936
_exptl_crystal_size_max 0.1
_exptl_crystal_size_mid 0.08
_exptl_crystal_size_min 0.08
_refine_diff_density_max 1.225
_refine_diff_density_min -1.178
_refine_diff_density_rms 0.099
_refine_ls_extinction_method none
_refine_ls_goodness_of_fit_ref 1.018
_refine_ls_hydrogen_treatment undef
_refine_ls_matrix_type full
_refine_ls_number_parameters 3206
_refine_ls_number_reflns 37090
_refine_ls_number_restraints 39550
_refine_ls_restrained_S_all 3.056
_refine_ls_R_factor_all 0.0519
_refine_ls_R_factor_gt 0.0303
_refine_ls_shift/su_max 0.244
_refine_ls_shift/su_mean 0.002
_refine_ls_structure_factor_coef Fsqd
_refine_ls_weighting_details 'w=1/[\s^2^(Fo^2^)+(0.0234P)^2^+9.4012P] where P=(Fo^2^+2Fc^2^)/3'
_refine_ls_weighting_scheme calc
_refine_ls_wR_factor_gt 0.0611
_refine_ls_wR_factor_ref 0.0698
_reflns_Friedel_coverage 0.000
_reflns_number_gt 28054
_reflns_number_total 37090
_reflns_threshold_expression 'I > 2\s(I)'
_cod_data_source_file c9sc06445a2.cif
_cod_data_source_block IK_JB130_0m_a
_cod_depositor_comments
;Adding full bibliography for 1557531--1557542.cif.

 Adding full bibliography for 1557531--1557542.cif.
;
_cod_original_cell_volume 5811.1(17)
_cod_database_code 1557540
_shelx_shelxl_version_number 2016/6
_shelx_space_group_comment
;
The symmetry employed for this shelxl refinement is uniquely defined
by the following loop, which should always be used as a source of
symmetry information in preference to the above space-group names.
They are only intended as comments.
;

loop_
_space_group_symop_operation_xyz
'x, y, z'
'-x, -y, -z'

loop_
_atom_site_label
_atom_site_type_symbol
_atom_site_fract_x
_atom_site_fract_y
_atom_site_fract_z
_atom_site_U_iso_or_equiv
_atom_site_adp_type
_atom_site_occupancy
_atom_site_site_symmetry_order
_atom_site_calc_flag
_atom_site_refinement_flags_posn
_atom_site_refinement_flags_adp
_atom_site_refinement_flags_occupancy
_atom_site_disorder_assembly
_atom_site_disorder_group
W1 W 0.40727(2) -0.13752(2) 0.26824(2) 0.01620(2) Uani 1 1 d D . . . .
O1 O 0.26750(15) -0.02516(14) 0.22724(10) 0.0381(5) Uani 1 1 d D . . . .
C1 C 0.31232(18) -0.06653(17) 0.24088(12) 0.0251(5) Uani 1 1 d D . . . .
F1 F 0.500000 0.500000 0.000000 0.0202(4) Uani 1 2 d DS . P D .
Al1 Al 0.46098(5) 0.58584(4) 0.01754(3) 0.01487(14) Uani 1 1 d D . . . .
O2 O 0.37178(15) -0.16927(12) 0.11740(9) 0.0321(5) Uani 1 1 d D . . . .
C2 C 0.38123(18) -0.16150(16) 0.17183(12) 0.0230(5) Uani 1 1 d D . . . .
F2 F 0.500000 0.500000 0.500000 0.0148(4) Uani 1 2 d DS . P C .
Al2 Al 0.54863(5) 0.45138(4) 0.44861(3) 0.01225(13) Uani 1 1 d D . . . .
W2 W -0.10025(2) 0.36094(2) 0.26148(2) 0.01557(2) Uani 1 1 d D . . . .
Al4 Al 0.03904(5) 0.91408(4) -0.01727(3) 0.01245(13) Uani 1 1 d D . . . .
O4 O 0.48524(13) -0.06638(12) 0.41225(8) 0.0279(4) Uani 1 1 d D . . . .
C4 C 0.45625(17) -0.09049(16) 0.36215(11) 0.0212(5) Uani 1 1 d D . . . .
F4 F 0.000000 1.000000 0.000000 0.0168(4) Uani 1 2 d DS . P . .
Al3 Al 0.94534(4) 0.04988(4) 0.54647(3) 0.01205(13) Uani 1 1 d D . . . .
O3 O 0.58515(15) -0.20454(14) 0.31094(9) 0.0350(5) Uani 1 1 d . . . . .
C3 C 0.52411(19) -0.18192(17) 0.29487(12) 0.0240(5) Uani 1 1 d . . . . .
F3 F 1.000000 0.000000 0.500000 0.0158(4) Uani 1 2 d S . P E .
C6 C 0.30522(18) -0.18021(16) 0.30919(13) 0.0244(5) Uani 1 1 d . . . . .
O6 O 0.24884(14) -0.20071(13) 0.33164(11) 0.0353(5) Uani 1 1 d . . . . .
C5 C 0.36878(19) -0.26029(16) 0.25313(13) 0.0257(5) Uani 1 1 d . . . . .
O5 O 0.35159(17) -0.32768(13) 0.24461(11) 0.0402(5) Uani 1 1 d . . . . .
C12 C -0.15042(19) 0.23995(16) 0.23575(11) 0.0237(5) Uani 1 1 d . . . . .
O12 O -0.17533(16) 0.17398(12) 0.22106(9) 0.0349(5) Uani 1 1 d . . . . .
C11 C -0.21335(19) 0.31996(16) 0.29126(13) 0.0254(5) Uani 1 1 d . . . . .
O11 O -0.27582(15) 0.29923(13) 0.30744(11) 0.0395(5) Uani 1 1 d . . . . .
C10 C -0.18301(18) 0.44190(17) 0.23372(12) 0.0234(5) Uani 1 1 d . . . . .
O10 O -0.22302(14) 0.48708(14) 0.22143(11) 0.0367(5) Uani 1 1 d . . . . .
C9 C -0.06012(19) 0.40146(16) 0.35809(12) 0.0239(5) Uani 1 1 d . . . . .
O9 O -0.03357(17) 0.42585(13) 0.40758(9) 0.0383(5) Uani 1 1 d . . . . .
C8 C 0.00848(19) 0.30642(16) 0.29284(11) 0.0228(5) Uani 1 1 d . . . . .
O8 O 0.06725(15) 0.28154(14) 0.31149(9) 0.0339(5) Uani 1 1 d . . . . .
C7 C -0.11671(17) 0.34422(15) 0.16435(12) 0.0204(5) Uani 1 1 d . . . . .
O7 O -0.12613(14) 0.33532(12) 0.11319(8) 0.0292(4) Uani 1 1 d . . . . .
O1_1 O 0.47610(15) -0.03927(13) 0.24228(10) 0.0197(5) Uani 0.787(4) 1 d D U P A 1
C1_1 C 0.5455(3) 0.0242(3) 0.2498(2) 0.0213(5) Uani 0.787(4) 1 d D U P A 1
C2_1 C 0.5335(4) 0.0921(3) 0.2937(3) 0.0407(8) Uani 0.787(4) 1 d D U P A 1
F1_1 F 0.5418(5) 0.0732(4) 0.3500(2) 0.094(2) Uani 0.787(4) 1 d D U P A 1
F2_1 F 0.5909(4) 0.1589(3) 0.2981(4) 0.089(2) Uani 0.787(4) 1 d D U P A 1
F3_1 F 0.4537(4) 0.1061(3) 0.2767(3) 0.113(3) Uani 0.787(4) 1 d D U P A 1
C3_1 C 0.5424(3) 0.0518(3) 0.1846(2) 0.0333(10) Uani 0.787(4) 1 d D U P A 1
F4_1 F 0.5405(4) -0.0079(3) 0.1451(2) 0.0880(19) Uani 0.787(4) 1 d D U P A 1
F5_1 F 0.4699(2) 0.0770(2) 0.16455(17) 0.0716(12) Uani 0.787(4) 1 d D U P A 1
F6_1 F 0.6100(2) 0.1116(2) 0.18506(16) 0.0584(10) Uani 0.787(4) 1 d D U P A 1
C4_1 C 0.6346(3) 0.0005(3) 0.2736(2) 0.0356(10) Uani 0.787(4) 1 d D U P A 1
F7_1 F 0.6436(2) -0.0576(2) 0.23582(18) 0.0692(12) Uani 0.787(4) 1 d D U P A 1
F8_1 F 0.70334(19) 0.0610(2) 0.28167(16) 0.0547(9) Uani 0.787(4) 1 d D U P A 1
F9_1 F 0.6365(2) -0.0268(2) 0.32714(15) 0.0601(10) Uani 0.787(4) 1 d D U P A 1
O1_2 O 0.00415(15) 0.45282(13) 0.26818(10) 0.0200(5) Uani 0.811(3) 1 d D U P B 1
C1_2 C 0.0481(3) 0.5187(3) 0.24880(19) 0.0226(6) Uani 0.811(3) 1 d D U P B 1
C2_2 C 0.1468(3) 0.5114(3) 0.2611(2) 0.0457(11) Uani 0.811(3) 1 d D U P B 1
F1_2 F 0.1514(4) 0.4377(3) 0.2399(2) 0.0680(13) Uani 0.811(3) 1 d D U P B 1
F2_2 F 0.19649(19) 0.5635(3) 0.2375(2) 0.1079(17) Uani 0.811(3) 1 d D U P B 1
F3_2 F 0.17849(19) 0.51886(18) 0.32121(13) 0.0529(8) Uani 0.811(3) 1 d D U P B 1
C3_2 C 0.0182(3) 0.5236(2) 0.18006(17) 0.0349(9) Uani 0.811(3) 1 d D U P B 1
F4_2 F -0.07121(15) 0.51585(15) 0.16356(10) 0.0404(6) Uani 0.811(3) 1 d D U P B 1
F5_2 F 0.0324(2) 0.46346(17) 0.14580(11) 0.0465(7) Uani 0.811(3) 1 d D U P B 1
F6_2 F 0.0536(2) 0.59149(16) 0.16206(13) 0.0538(8) Uani 0.811(3) 1 d D U P B 1
C4_2 C 0.0376(4) 0.5931(3) 0.2863(3) 0.0478(14) Uani 0.811(3) 1 d D U P B 1
F7_2 F -0.0416(4) 0.6060(4) 0.2680(3) 0.112(3) Uani 0.811(3) 1 d D U P B 1
F8_2 F 0.0987(3) 0.65704(18) 0.2819(2) 0.0921(15) Uani 0.811(3) 1 d D U P B 1
F9_2 F 0.0535(3) 0.5855(2) 0.34536(14) 0.0604(9) Uani 0.811(3) 1 d D U P B 1
O1_3 O 0.6420(4) 0.5241(4) 0.4519(4) 0.0180(5) Uani 0.677(5) 1 d D U P C 1
C1_3 C 0.7110(4) 0.5454(4) 0.4248(3) 0.0216(6) Uani 0.677(5) 1 d D U P C 1
C2_3 C 0.7161(3) 0.4772(2) 0.37756(19) 0.0276(9) Uani 0.677(5) 1 d D U P C 1
F1_3 F 0.6579(5) 0.4727(4) 0.3245(3) 0.0383(15) Uani 0.677(5) 1 d D U P C 1
F2_3 F 0.7962(3) 0.4853(4) 0.36420(19) 0.0393(10) Uani 0.677(5) 1 d D U P C 1
F3_3 F 0.6971(5) 0.4083(3) 0.3995(4) 0.0416(16) Uani 0.677(5) 1 d D U P C 1
C3_3 C 0.7976(3) 0.5650(4) 0.4758(2) 0.0488(14) Uani 0.677(5) 1 d D U P C 1
F4_3 F 0.7877(6) 0.6078(5) 0.5243(3) 0.081(3) Uani 0.677(5) 1 d D U P C 1
F5_3 F 0.8196(5) 0.4992(5) 0.4943(3) 0.070(2) Uani 0.677(5) 1 d D U P C 1
F6_3 F 0.8676(4) 0.6055(5) 0.4579(4) 0.064(2) Uani 0.677(5) 1 d D U P C 1
C4_3 C 0.7021(4) 0.6198(3) 0.3908(2) 0.0410(12) Uani 0.677(5) 1 d D U P C 1
F7_3 F 0.7200(6) 0.6846(4) 0.4303(3) 0.077(2) Uani 0.677(5) 1 d D U P C 1
F8_3 F 0.7571(4) 0.6309(3) 0.3529(3) 0.0532(14) Uani 0.677(5) 1 d D U P C 1
F9_3 F 0.6208(7) 0.6113(7) 0.3586(6) 0.057(2) Uani 0.677(5) 1 d D U P C 1
O1_4 O 0.56076(11) 0.36317(10) 0.47513(7) 0.0178(3) Uani 1 1 d D U . . .
C1_4 C 0.58489(16) 0.32075(14) 0.52211(11) 0.0180(5) Uani 1 1 d D U . . .
C2_4 C 0.67566(19) 0.36390(16) 0.56399(13) 0.0289(6) Uani 1 1 d D U . . .
F1_4 F 0.74172(11) 0.35488(11) 0.53845(10) 0.0425(5) Uani 1 1 d D U . . .
F2_4 F 0.68997(14) 0.33711(11) 0.61911(8) 0.0462(5) Uani 1 1 d D U . . .
F3_4 F 0.67927(12) 0.44174(9) 0.57316(8) 0.0327(4) Uani 1 1 d D U . . .
C3_4 C 0.51441(19) 0.31124(16) 0.56108(12) 0.0261(6) Uani 1 1 d D U . . .
F4_4 F 0.43329(11) 0.29273(11) 0.52614(8) 0.0328(4) Uani 1 1 d D U . . .
F5_4 F 0.52329(14) 0.37845(11) 0.59705(8) 0.0380(4) Uani 1 1 d D U . . .
F6_4 F 0.52174(13) 0.25294(11) 0.59811(8) 0.0382(4) Uani 1 1 d D U . . .
C4_4 C 0.59095(18) 0.23722(15) 0.49399(12) 0.0237(5) Uani 1 1 d D U . . .
F7_4 F 0.51033(11) 0.19115(10) 0.47164(8) 0.0322(4) Uani 1 1 d D U . . .
F8_4 F 0.63434(11) 0.19947(10) 0.53660(8) 0.0320(4) Uani 1 1 d D U . . .
F9_4 F 0.63240(12) 0.24392(10) 0.44877(8) 0.0326(4) Uani 1 1 d D U . . .
O1_5 O 0.47861(11) 0.43683(10) 0.37761(7) 0.0185(3) Uani 1 1 d D U . . .
C1_5 C 0.41470(16) 0.38493(14) 0.33456(10) 0.0167(4) Uani 1 1 d D U . . .
C2_5 C 0.33160(16) 0.35589(16) 0.36027(11) 0.0209(5) Uani 1 1 d D U . . .
F1_5 F 0.28366(11) 0.41129(11) 0.35990(8) 0.0319(4) Uani 1 1 d D U . . .
F2_5 F 0.27841(11) 0.28953(10) 0.32835(7) 0.0309(4) Uani 1 1 d D U . . .
F3_5 F 0.35597(11) 0.34200(10) 0.41844(7) 0.0273(3) Uani 1 1 d D U . . .
C3_5 C 0.44899(18) 0.31084(15) 0.31497(11) 0.0228(5) Uani 1 1 d D U . . .
F4_5 F 0.53203(12) 0.33297(11) 0.30911(9) 0.0371(4) Uani 1 1 d D U . . .
F5_5 F 0.44896(12) 0.26016(9) 0.35741(7) 0.0280(3) Uani 1 1 d D U . . .
F6_5 F 0.40027(13) 0.27100(10) 0.26165(7) 0.0344(4) Uani 1 1 d D U . . .
C4_5 C 0.39070(18) 0.43011(15) 0.27802(11) 0.0216(5) Uani 1 1 d D U . . .
F7_5 F 0.45601(12) 0.44171(10) 0.24887(7) 0.0313(4) Uani 1 1 d D U . . .
F8_5 F 0.31745(11) 0.39036(10) 0.23798(7) 0.0319(4) Uani 1 1 d D U . . .
F9_5 F 0.37811(12) 0.50154(10) 0.29548(7) 0.0289(4) Uani 1 1 d D U . . .
O1_6 O 0.4548(3) 0.6305(2) -0.04826(18) 0.0294(9) Uani 0.645(3) 1 d D U P D 1
C1_6 C 0.4743(4) 0.6983(4) -0.0743(3) 0.0207(7) Uani 0.645(3) 1 d D U P D 1
C2_6 C 0.4013(4) 0.6908(3) -0.1352(2) 0.0403(13) Uani 0.645(3) 1 d D U P D 1
F1_6 F 0.3270(3) 0.7020(4) -0.1209(3) 0.0783(17) Uani 0.645(3) 1 d D U P D 1
F2_6 F 0.4221(3) 0.7412(2) -0.17385(16) 0.0639(14) Uani 0.645(3) 1 d D U P D 1
F3_6 F 0.3859(4) 0.6185(3) -0.16580(17) 0.0649(13) Uani 0.645(3) 1 d D U P D 1
C3_6 C 0.5649(4) 0.7060(4) -0.0921(3) 0.0400(15) Uani 0.645(3) 1 d D U P D 1
F4_6 F 0.6250(3) 0.6948(3) -0.04464(18) 0.0665(13) Uani 0.645(3) 1 d D U P D 1
F5_6 F 0.5600(6) 0.6508(4) -0.1379(3) 0.0560(19) Uani 0.645(3) 1 d D U P D 1
F6_6 F 0.5939(3) 0.7774(3) -0.1087(2) 0.0600(13) Uani 0.645(3) 1 d D U P D 1
C4_6 C 0.4794(6) 0.7740(4) -0.0310(4) 0.0270(17) Uani 0.645(3) 1 d D U P D 1
F7_6 F 0.5569(5) 0.7963(4) 0.0079(2) 0.0305(11) Uani 0.645(3) 1 d D U P D 1
F8_6 F 0.4687(6) 0.8353(5) -0.0627(4) 0.0428(14) Uani 0.645(3) 1 d D U P D 1
F9_6 F 0.4173(6) 0.7625(6) 0.0007(5) 0.056(2) Uani 0.645(3) 1 d D U P D 1
O1_7 O 0.5345(4) 0.6442(3) 0.0777(2) 0.0144(9) Uani 0.604(17) 1 d D U P D 1
C1_7 C 0.5963(6) 0.6491(5) 0.1309(4) 0.0176(15) Uani 0.604(17) 1 d D U P D 1
C2_7 C 0.6798(5) 0.6242(6) 0.1181(4) 0.0206(15) Uani 0.604(17) 1 d D U P D 1
F1_7 F 0.6632(9) 0.5447(5) 0.1073(5) 0.0252(14) Uani 0.604(17) 1 d D U P D 1
F2_7 F 0.7495(4) 0.6476(4) 0.1654(3) 0.0306(12) Uani 0.604(17) 1 d D U P D 1
F3_7 F 0.6997(5) 0.6554(5) 0.0692(3) 0.0334(12) Uani 0.604(17) 1 d D U P D 1
C3_7 C 0.6223(7) 0.7374(5) 0.1612(4) 0.0315(19) Uani 0.604(17) 1 d D U P D 1
F4_7 F 0.5480(8) 0.7648(12) 0.1596(8) 0.046(2) Uani 0.604(17) 1 d D U P D 1
F5_7 F 0.6702(4) 0.7835(5) 0.1307(4) 0.0421(14) Uani 0.604(17) 1 d D U P D 1
F6_7 F 0.6652(10) 0.7452(9) 0.2199(4) 0.047(3) Uani 0.604(17) 1 d D U P D 1
C4_7 C 0.5577(5) 0.5945(4) 0.1753(3) 0.0288(14) Uani 0.604(17) 1 d D U P D 1
F7_7 F 0.5034(4) 0.6271(5) 0.2027(3) 0.0420(13) Uani 0.604(17) 1 d D U P D 1
F8_7 F 0.6203(5) 0.5791(4) 0.2195(2) 0.0441(14) Uani 0.604(17) 1 d D U P D 1
F9_7 F 0.5107(4) 0.5252(2) 0.1444(3) 0.0357(11) Uani 0.604(17) 1 d D U P D 1
O1_8 O 0.3531(4) 0.5572(6) 0.0153(4) 0.0206(15) Uani 0.436(14) 1 d D U P D 1
C1_8 C 0.2825(8) 0.5440(7) 0.0411(6) 0.022(2) Uani 0.436(14) 1 d D U P D 1
C2_8 C 0.1982(6) 0.5070(8) -0.0098(6) 0.045(3) Uani 0.436(14) 1 d D U P D 1
F1_8 F 0.1964(12) 0.4307(8) -0.0238(8) 0.049(4) Uani 0.436(14) 1 d D U P D 1
F2_8 F 0.1261(5) 0.5124(8) 0.0090(6) 0.074(3) Uani 0.436(14) 1 d D U P D 1
F3_8 F 0.2008(8) 0.5426(7) -0.0604(5) 0.063(3) Uani 0.436(14) 1 d D U P D 1
C3_8 C 0.2703(9) 0.6244(6) 0.0705(5) 0.030(3) Uani 0.436(14) 1 d D U P D 1
F4_8 F 0.3480(9) 0.6675(10) 0.1032(7) 0.041(3) Uani 0.436(14) 1 d D U P D 1
F5_8 F 0.2420(9) 0.6677(11) 0.0270(8) 0.043(3) Uani 0.436(14) 1 d D U P D 1
F6_8 F 0.2138(12) 0.6133(16) 0.1068(9) 0.039(4) Uani 0.436(14) 1 d D U P D 1
C4_8 C 0.2963(8) 0.4875(6) 0.0912(4) 0.038(2) Uani 0.436(14) 1 d D U P D 1
F7_8 F 0.3500(7) 0.5272(6) 0.1434(3) 0.0497(19) Uani 0.436(14) 1 d D U P D 1
F8_8 F 0.2220(8) 0.4541(4) 0.1060(4) 0.063(2) Uani 0.436(14) 1 d D U P D 1
F9_8 F 0.3317(10) 0.4300(5) 0.0728(3) 0.063(3) Uani 0.436(14) 1 d D U P D 1
O1_9 O 0.8623(5) -0.0214(6) 0.5616(5) 0.0152(12) Uani 0.582(3) 1 d D U P E 1
C1_9 C 0.7746(5) -0.0566(5) 0.5468(4) 0.0155(12) Uani 0.582(3) 1 d D U P E 1
C2_9 C 0.7179(5) -0.0019(4) 0.5692(3) 0.0240(12) Uani 0.582(3) 1 d D U P E 1
F1_9 F 0.7270(4) 0.0036(5) 0.6306(2) 0.0373(11) Uani 0.582(3) 1 d D U P E 1
F2_9 F 0.6303(5) -0.0277(6) 0.5451(5) 0.030(2) Uani 0.582(3) 1 d D U P E 1
F3_9 F 0.7425(6) 0.0721(3) 0.5556(3) 0.0323(12) Uani 0.582(3) 1 d D U P E 1
C3_9 C 0.7391(5) -0.0789(5) 0.4759(3) 0.0239(14) Uani 0.582(3) 1 d D U P E 1
F4_9 F 0.8010(5) -0.1035(6) 0.4523(5) 0.0395(13) Uani 0.582(3) 1 d D U P E 1
F5_9 F 0.7221(5) -0.0157(4) 0.4489(3) 0.0350(14) Uani 0.582(3) 1 d D U P E 1
F6_9 F 0.6648(6) -0.1358(8) 0.4607(7) 0.032(2) Uani 0.582(3) 1 d D U P E 1
C4_9 C 0.7636(5) -0.1336(4) 0.5791(3) 0.0237(12) Uani 0.582(3) 1 d D U P E 1
F7_9 F 0.7884(6) -0.1908(5) 0.5488(3) 0.0335(13) Uani 0.582(3) 1 d D U P E 1
F8_9 F 0.6802(6) -0.1619(7) 0.5800(6) 0.037(2) Uani 0.582(3) 1 d D U P E 1
F9_9 F 0.8139(5) -0.1199(4) 0.6361(2) 0.0340(13) Uani 0.582(3) 1 d D U P E 1
O1_10 O 0.9073(4) 0.1186(3) 0.5045(3) 0.0230(4) Uani 0.735(4) 1 d D U P E 1
C1_10 C 0.9111(3) 0.1767(3) 0.4676(2) 0.0163(9) Uani 0.735(4) 1 d D U P E 1
C2_10 C 0.8881(2) 0.2511(2) 0.49888(16) 0.0229(7) Uani 0.735(4) 1 d D U P E 1
F1_10 F 0.9567(3) 0.2929(3) 0.54085(19) 0.0357(9) Uani 0.735(4) 1 d D U P E 1
F2_10 F 0.86211(19) 0.29952(16) 0.45752(15) 0.0334(6) Uani 0.735(4) 1 d D U P E 1
F3_10 F 0.8221(4) 0.2272(4) 0.52608(17) 0.0310(10) Uani 0.735(4) 1 d D U P E 1
C3_10 C 0.8424(2) 0.1463(2) 0.40578(15) 0.0259(8) Uani 0.735(4) 1 d D U P E 1
F4_10 F 0.8451(4) 0.0721(3) 0.3867(5) 0.0378(13) Uani 0.735(4) 1 d D U P E 1
F5_10 F 0.7608(4) 0.1450(3) 0.4116(3) 0.0316(12) Uani 0.735(4) 1 d D U P E 1
F6_10 F 0.8577(2) 0.1912(2) 0.36096(12) 0.0400(7) Uani 0.735(4) 1 d D U P E 1
C4_10 C 1.0052(2) 0.2000(2) 0.45513(15) 0.0224(7) Uani 0.735(4) 1 d D U P E 1
F7_10 F 1.0167(3) 0.1453(2) 0.4148(2) 0.0323(8) Uani 0.735(4) 1 d D U P E 1
F8_10 F 1.0184(7) 0.2691(3) 0.4319(3) 0.0311(12) Uani 0.735(4) 1 d D U P E 1
F9_10 F 1.0668(4) 0.2057(5) 0.5070(3) 0.0360(18) Uani 0.735(4) 1 d D U P E 1
O1_11 O 1.02997(11) 0.08259(11) 0.61003(7) 0.0206(4) Uani 1 1 d D U . . .
C1_11 C 1.05059(17) 0.12028(16) 0.66833(10) 0.0213(5) Uani 1 1 d D U . . .
C2_11 C 1.0997(2) 0.0689(2) 0.71191(13) 0.0361(7) Uani 1 1 d D U . . .
F1_11 F 1.18098(13) 0.07327(14) 0.70302(9) 0.0481(5) Uani 1 1 d D U . . .
F2_11 F 1.10650(17) 0.09270(15) 0.77063(8) 0.0608(7) Uani 1 1 d D U . . .
F3_11 F 1.05727(16) -0.00705(12) 0.70041(9) 0.0523(6) Uani 1 1 d D U . . .
C3_11 C 0.96605(19) 0.13136(19) 0.68928(12) 0.0306(6) Uani 1 1 d D U . . .
F4_11 F 0.90986(11) 0.15147(13) 0.64256(8) 0.0392(4) Uani 1 1 d D U . . .
F5_11 F 0.92304(14) 0.06361(13) 0.70501(9) 0.0476(5) Uani 1 1 d D U . . .
F6_11 F 0.98261(12) 0.18797(12) 0.73630(8) 0.0394(4) Uani 1 1 d D U . . .
C4_11 C 1.11145(19) 0.20322(18) 0.67082(13) 0.0301(6) Uani 1 1 d D U . . .
F7_11 F 1.06460(14) 0.25259(11) 0.64391(8) 0.0398(4) Uani 1 1 d D U . . .
F8_11 F 1.15042(13) 0.23609(13) 0.72830(8) 0.0470(5) Uani 1 1 d D U . . .
F9_11 F 1.17467(12) 0.19802(12) 0.64098(9) 0.0427(5) Uani 1 1 d D U . . .
O1_12 O 0.00981(15) 0.85785(11) 0.03786(9) 0.0298(4) Uani 1 1 d D U . . .
C1_12 C 0.01682(17) 0.79336(14) 0.06813(10) 0.0179(5) Uani 1 1 d D U . . .
C2_12 C 0.02608(19) 0.72259(15) 0.02527(12) 0.0239(5) Uani 1 1 d D U . . .
F1_12 F -0.05033(14) 0.68821(12) -0.01317(8) 0.0452(5) Uani 1 1 d D U . . .
F2_12 F 0.05520(14) 0.66683(11) 0.05589(8) 0.0388(4) Uani 1 1 d D U . . .
F3_12 F 0.08186(14) 0.74878(12) -0.00924(9) 0.0455(5) Uani 1 1 d D U . . .
C3_12 C 0.09746(18) 0.81547(18) 0.12373(13) 0.0291(6) Uani 1 1 d D U . . .
F4_12 F 0.10030(14) 0.88464(12) 0.15480(10) 0.0514(6) Uani 1 1 d D U . . .
F5_12 F 0.17250(12) 0.82224(14) 0.10469(10) 0.0508(6) Uani 1 1 d D U . . .
F6_12 F 0.09793(13) 0.76217(12) 0.16398(8) 0.0398(4) Uani 1 1 d D U . . .
C4_12 C -0.06954(18) 0.76845(17) 0.09155(12) 0.0261(6) Uani 1 1 d D U . . .
F7_12 F -0.07175(13) 0.82193(12) 0.13645(8) 0.0410(5) Uani 1 1 d D U . . .
F8_12 F -0.07522(13) 0.69817(11) 0.11317(9) 0.0396(4) Uani 1 1 d D U . . .
F9_12 F -0.14071(12) 0.76335(13) 0.04699(9) 0.0410(5) Uani 1 1 d D U . . .
O1_13 O 0.14989(11) 0.94716(12) -0.00763(9) 0.0249(4) Uani 1 1 d D U . . .
C1_13 C 0.22420(16) 0.95942(14) -0.02968(11) 0.0188(5) Uani 1 1 d D U . . .
C2_13 C 0.23805(17) 0.87850(15) -0.05606(12) 0.0217(5) Uani 1 1 d D U . . .
F1_13 F 0.26436(13) 0.83602(10) -0.01118(8) 0.0352(4) Uani 1 1 d D U . . .
F2_13 F 0.29750(11) 0.88718(11) -0.09034(8) 0.0334(4) Uani 1 1 d D U . . .
F3_13 F 0.16229(11) 0.83512(9) -0.09144(7) 0.0273(3) Uani 1 1 d D U . . .
C3_13 C 0.2186(2) 1.01561(17) -0.07986(14) 0.0346(7) Uani 1 1 d D U . . .
F4_13 F 0.18125(18) 1.07430(12) -0.06452(10) 0.0579(6) Uani 1 1 d D U . . .
F5_13 F 0.16844(14) 0.97659(12) -0.13347(8) 0.0425(5) Uani 1 1 d D U . . .
F6_13 F 0.29743(16) 1.04793(12) -0.08924(10) 0.0545(6) Uani 1 1 d D U . . .
C4_13 C 0.30404(17) 0.99727(17) 0.02588(13) 0.0267(6) Uani 1 1 d D U . . .
F7_13 F 0.30744(12) 1.07375(10) 0.03956(9) 0.0376(4) Uani 1 1 d D U . . .
F8_13 F 0.38088(11) 0.99044(13) 0.01348(10) 0.0463(5) Uani 1 1 d D U . . .
F9_13 F 0.29620(12) 0.96170(12) 0.07575(8) 0.0379(4) Uani 1 1 d D U . . .
O1_14 O -0.01262(13) 0.87558(13) -0.09090(8) 0.0304(5) Uani 1 1 d D U . . .
C1_14 C -0.08504(16) 0.85608(15) -0.13820(10) 0.0188(5) Uani 1 1 d D U . . .
C2_14 C -0.16681(18) 0.87775(17) -0.11954(12) 0.0260(6) Uani 1 1 d D U . . .
F1_14 F -0.16021(12) 0.95646(11) -0.11638(8) 0.0352(4) Uani 1 1 d D U . . .
F2_14 F -0.24221(11) 0.84235(12) -0.15859(9) 0.0408(5) Uani 1 1 d D U . . .
F3_14 F -0.16959(13) 0.85758(12) -0.06391(8) 0.0397(5) Uani 1 1 d D U . . .
C3_14 C -0.10548(18) 0.76529(16) -0.15897(11) 0.0244(5) Uani 1 1 d D U . . .
F4_14 F -0.03051(12) 0.74054(11) -0.16007(8) 0.0341(4) Uani 1 1 d D U . . .
F5_14 F -0.14401(14) 0.72384(11) -0.12083(9) 0.0427(5) Uani 1 1 d D U . . .
F6_14 F -0.15744(12) 0.74549(11) -0.21521(8) 0.0354(4) Uani 1 1 d D U . . .
C4_14 C -0.0640(2) 0.90235(18) -0.19240(13) 0.0324(6) Uani 1 1 d D U . . .
F7_14 F -0.00855(14) 0.87069(12) -0.21894(9) 0.0435(5) Uani 1 1 d D U . . .
F8_14 F -0.13555(15) 0.90165(14) -0.23521(9) 0.0514(6) Uani 1 1 d D U . . .
F9_14 F -0.02437(15) 0.97767(11) -0.17215(11) 0.0518(6) Uani 1 1 d D U . . .
O1_15 O 0.8593(17) -0.019(2) 0.5587(19) 0.0152(12) Uani 0.105(3) 1 d D U P E 2
C1_15 C 0.7725(16) -0.0551(16) 0.5528(13) 0.0155(12) Uani 0.105(3) 1 d D U P E 2
C2_15 C 0.769(2) -0.1280(17) 0.5890(14) 0.021(3) Uani 0.105(3) 1 d D U P E 2
F1_15 F 0.794(4) -0.186(3) 0.561(2) 0.0335(13) Uani 0.105(3) 1 d D U P E 2
F2_15 F 0.686(2) -0.155(3) 0.593(2) 0.037(2) Uani 0.105(3) 1 d D U P E 2
F3_15 F 0.819(3) -0.110(2) 0.6454(15) 0.0340(13) Uani 0.105(3) 1 d D U P E 2
C3_15 C 0.725(2) 0.0035(19) 0.5799(14) 0.029(4) Uani 0.105(3) 1 d D U P E 2
F4_15 F 0.741(5) 0.079(2) 0.567(2) 0.0440(19) Uani 0.105(3) 1 d D U P E 2
F5_15 F 0.746(3) 0.007(3) 0.6406(14) 0.0373(11) Uani 0.105(3) 1 d D U P E 2
F6_15 F 0.638(2) -0.025(4) 0.5624(18) 0.041(8) Uani 0.105(3) 1 d D U P E 2
C4_15 C 0.732(2) -0.079(2) 0.4835(12) 0.021(4) Uani 0.105(3) 1 d D U P E 2
F7_15 F 0.710(3) -0.016(3) 0.4587(19) 0.048(9) Uani 0.105(3) 1 d D U P E 2
F8_15 F 0.658(2) -0.133(2) 0.4733(15) 0.032(8) Uani 0.105(3) 1 d D U P E 2
F9_15 F 0.786(3) -0.107(4) 0.453(3) 0.0395(13) Uani 0.105(3) 1 d D U P E 2
O1_16 O 0.9041(11) 0.1190(9) 0.5031(7) 0.0230(4) Uani 0.265(4) 1 d D U P E 2
C1_16 C 0.9115(9) 0.1726(8) 0.4613(6) 0.020(2) Uani 0.265(4) 1 d D U P E 2
C2_16 C 0.9938(6) 0.2411(5) 0.4864(4) 0.0241(19) Uani 0.265(4) 1 d D U P E 2
F1_16 F 0.9794(7) 0.2928(7) 0.5278(5) 0.030(2) Uani 0.265(4) 1 d D U P E 2
F2_16 F 1.0165(18) 0.2844(9) 0.4418(8) 0.024(3) Uani 0.265(4) 1 d D U P E 2
F3_16 F 1.0618(10) 0.2104(12) 0.5095(7) 0.025(3) Uani 0.265(4) 1 d D U P E 2
C3_16 C 0.9180(5) 0.1309(5) 0.4002(4) 0.0214(18) Uani 0.265(4) 1 d D U P E 2
F4_16 F 0.8613(9) 0.0603(8) 0.3853(13) 0.033(3) Uani 0.265(4) 1 d D U P E 2
F5_16 F 0.9974(6) 0.1180(6) 0.4016(5) 0.026(2) Uani 0.265(4) 1 d D U P E 2
F6_16 F 0.8973(6) 0.1737(5) 0.3531(3) 0.0338(17) Uani 0.265(4) 1 d D U P E 2
C4_16 C 0.8256(6) 0.2046(5) 0.4528(4) 0.0244(19) Uani 0.265(4) 1 d D U P E 2
F7_16 F 0.7560(11) 0.1550(9) 0.4179(10) 0.040(4) Uani 0.265(4) 1 d D U P E 2
F8_16 F 0.8346(5) 0.2714(4) 0.4258(4) 0.0346(18) Uani 0.265(4) 1 d D U P E 2
F9_16 F 0.8082(11) 0.2242(11) 0.5069(5) 0.034(3) Uani 0.265(4) 1 d D U P E 2
O1_17 O 0.6444(8) 0.5199(9) 0.4513(7) 0.0180(5) Uani 0.323(5) 1 d D U P C 2
C1_17 C 0.7161(9) 0.5437(7) 0.4273(6) 0.0216(6) Uani 0.323(5) 1 d D U P C 2
C2_17 C 0.7760(6) 0.6197(6) 0.4667(4) 0.043(2) Uani 0.323(5) 1 d D U P C 2
F1_17 F 0.7396(8) 0.6821(8) 0.4546(6) 0.056(3) Uani 0.323(5) 1 d D U P C 2
F2_17 F 0.8527(8) 0.6338(9) 0.4498(8) 0.049(3) Uani 0.323(5) 1 d D U P C 2
F3_17 F 0.7896(13) 0.6154(8) 0.5255(5) 0.056(4) Uani 0.323(5) 1 d D U P C 2
C3_17 C 0.7684(5) 0.4774(5) 0.4286(4) 0.0312(18) Uani 0.323(5) 1 d D U P C 2
F4_17 F 0.7160(11) 0.4040(8) 0.4133(8) 0.044(3) Uani 0.323(5) 1 d D U P C 2
F5_17 F 0.8184(12) 0.4764(9) 0.4834(6) 0.055(3) Uani 0.323(5) 1 d D U P C 2
F6_17 F 0.8190(6) 0.4837(8) 0.3873(4) 0.039(2) Uani 0.323(5) 1 d D U P C 2
C4_17 C 0.6844(5) 0.5602(5) 0.3606(4) 0.0308(18) Uani 0.323(5) 1 d D U P C 2
F7_17 F 0.6542(11) 0.4923(7) 0.3234(7) 0.035(3) Uani 0.323(5) 1 d D U P C 2
F8_17 F 0.7489(7) 0.6020(5) 0.3393(4) 0.039(2) Uani 0.323(5) 1 d D U P C 2
F9_17 F 0.6188(12) 0.5980(14) 0.3533(11) 0.048(4) Uani 0.323(5) 1 d D U P C 2
O1_18 O 0.5116(5) -0.0465(4) 0.2695(4) 0.0197(5) Uani 0.213(4) 1 d D U P A 2
C1_18 C 0.5496(10) 0.0257(8) 0.2548(7) 0.0213(5) Uani 0.213(4) 1 d D U P A 2
C2_18 C 0.5293(9) 0.0917(7) 0.2958(8) 0.0407(8) Uani 0.213(4) 1 d D U P A 2
F1_18 F 0.5689(9) 0.0880(13) 0.3524(8) 0.060(5) Uani 0.213(4) 1 d D U P A 2
F2_18 F 0.5535(11) 0.1628(10) 0.2809(11) 0.058(5) Uani 0.213(4) 1 d D U P A 2
F3_18 F 0.4466(8) 0.0786(8) 0.2954(8) 0.049(4) Uani 0.213(4) 1 d D U P A 2
C3_18 C 0.5158(8) 0.0328(8) 0.1868(5) 0.043(3) Uani 0.213(4) 1 d D U P A 2
F4_18 F 0.5152(9) -0.0302(9) 0.1482(7) 0.055(4) Uani 0.213(4) 1 d D U P A 2
F5_18 F 0.4325(7) 0.0418(9) 0.1744(6) 0.073(4) Uani 0.213(4) 1 d D U P A 2
F6_18 F 0.5650(10) 0.0938(8) 0.1672(6) 0.061(4) Uani 0.213(4) 1 d D U P A 2
C4_18 C 0.6500(8) 0.0304(8) 0.2688(5) 0.031(3) Uani 0.213(4) 1 d D U P A 2
F7_18 F 0.6707(7) -0.0100(7) 0.2236(5) 0.048(3) Uani 0.213(4) 1 d D U P A 2
F8_18 F 0.6960(7) 0.1046(6) 0.2742(6) 0.060(3) Uani 0.213(4) 1 d D U P A 2
F9_18 F 0.6793(7) 0.0032(8) 0.3205(4) 0.048(3) Uani 0.213(4) 1 d D U P A 2
O1_20 O 0.8565(7) -0.0111(9) 0.5620(8) 0.016(3) Uani 0.314(2) 1 d D U P E 3
C1_20 C 0.7704(9) -0.0518(8) 0.5467(6) 0.019(2) Uani 0.314(2) 1 d D U P E 3
C2_20 C 0.7520(6) -0.1041(6) 0.5976(4) 0.036(2) Uani 0.314(2) 1 d D U P E 3
F1_20 F 0.7474(4) -0.0598(5) 0.6472(3) 0.0512(19) Uani 0.314(2) 1 d D U P E 3
F2_20 F 0.6748(9) -0.1585(9) 0.5826(7) 0.036(4) Uani 0.314(2) 1 d D U P E 3
F3_20 F 0.8154(6) -0.1433(5) 0.6134(4) 0.044(2) Uani 0.314(2) 1 d D U P E 3
C3_20 C 0.7514(7) -0.1050(6) 0.4848(4) 0.029(2) Uani 0.314(2) 1 d D U P E 3
F4_20 F 0.7920(6) -0.0658(4) 0.4455(4) 0.0394(18) Uani 0.314(2) 1 d D U P E 3
F5_20 F 0.7786(4) -0.1720(3) 0.4904(3) 0.0483(18) Uani 0.314(2) 1 d D U P E 3
F6_20 F 0.6652(9) -0.1255(16) 0.4570(15) 0.041(5) Uani 0.314(2) 1 d D U P E 3
C4_20 C 0.7111(5) 0.0093(5) 0.5396(4) 0.0268(18) Uani 0.314(2) 1 d D U P E 3
F7_20 F 0.7070(4) 0.0403(4) 0.4879(3) 0.0377(14) Uani 0.314(2) 1 d D U P E 3
F8_20 F 0.6287(7) -0.0246(12) 0.5400(8) 0.044(5) Uani 0.314(2) 1 d D U P E 3
F9_20 F 0.7419(9) 0.0677(6) 0.5861(4) 0.0440(19) Uani 0.314(2) 1 d D U P E 3
O1_21 O 0.4920(7) 0.6447(6) -0.0366(4) 0.0294(9) Uani 0.244(3) 1 d D U P D 2
C1_21 C 0.4816(10) 0.7054(9) -0.0714(7) 0.0207(7) Uani 0.244(3) 1 d D U P D 2
C2_21 C 0.4767(13) 0.7782(9) -0.0293(8) 0.022(4) Uani 0.244(3) 1 d D U P D 2
F1_21 F 0.424(2) 0.7504(19) 0.0075(15) 0.060(6) Uani 0.244(3) 1 d D U P D 2
F2_21 F 0.4434(11) 0.8320(12) -0.0588(11) 0.042(4) Uani 0.244(3) 1 d D U P D 2
F3_21 F 0.5521(15) 0.8100(13) 0.0110(8) 0.052(6) Uani 0.244(3) 1 d D U P D 2
C3_21 C 0.5600(8) 0.7234(7) -0.1036(5) 0.028(3) Uani 0.244(3) 1 d D U P D 2
F4_21 F 0.5450(14) 0.6680(8) -0.1504(6) 0.061(5) Uani 0.244(3) 1 d D U P D 2
F5_21 F 0.6344(6) 0.7272(6) -0.0656(5) 0.039(2) Uani 0.244(3) 1 d D U P D 2
F6_21 F 0.5600(7) 0.7926(6) -0.1263(5) 0.031(2) Uani 0.244(3) 1 d D U P D 2
C4_21 C 0.3913(8) 0.6810(8) -0.1180(6) 0.042(2) Uani 0.244(3) 1 d D U P D 2
F7_21 F 0.3734(11) 0.6081(6) -0.1475(5) 0.0649(13) Uani 0.244(3) 1 d D U P D 2
F8_21 F 0.3825(9) 0.7298(6) -0.1601(5) 0.0639(14) Uani 0.244(3) 1 d D U P D 2
F9_21 F 0.3234(6) 0.6832(8) -0.0922(6) 0.067(3) Uani 0.244(3) 1 d D U P D 2
O1_22 O 0.3596(3) 0.5402(4) 0.0294(3) 0.0183(11) Uani 0.564(14) 1 d D U P D 2
C1_22 C 0.2808(6) 0.5431(6) 0.0430(4) 0.0195(17) Uani 0.564(14) 1 d D U P D 2
C2_22 C 0.2064(5) 0.5197(6) -0.0174(3) 0.0250(15) Uani 0.564(14) 1 d D U P D 2
F1_22 F 0.1875(9) 0.4428(6) -0.0369(6) 0.0364(17) Uani 0.564(14) 1 d D U P D 2
F2_22 F 0.1309(4) 0.5399(5) -0.0114(3) 0.0415(14) Uani 0.564(14) 1 d D U P D 2
F3_22 F 0.2320(4) 0.5573(4) -0.0632(2) 0.0292(12) Uani 0.564(14) 1 d D U P D 2
C3_22 C 0.2812(7) 0.6278(5) 0.0717(3) 0.0223(17) Uani 0.564(14) 1 d D U P D 2
F4_22 F 0.3595(7) 0.6604(8) 0.1095(5) 0.0290(17) Uani 0.564(14) 1 d D U P D 2
F5_22 F 0.2673(6) 0.6771(8) 0.0295(5) 0.0341(16) Uani 0.564(14) 1 d D U P D 2
F6_22 F 0.2210(9) 0.6276(12) 0.1059(6) 0.0307(19) Uani 0.564(14) 1 d D U P D 2
C4_22 C 0.2631(5) 0.4816(4) 0.0889(3) 0.0300(15) Uani 0.564(14) 1 d D U P D 2
F7_22 F 0.3128(5) 0.5117(4) 0.1451(2) 0.0405(13) Uani 0.564(14) 1 d D U P D 2
F8_22 F 0.1791(4) 0.4659(3) 0.0925(2) 0.0419(14) Uani 0.564(14) 1 d D U P D 2
F9_22 F 0.2816(5) 0.4143(2) 0.0722(2) 0.0433(13) Uani 0.564(14) 1 d D U P D 2
O1_23 O 0.5183(5) 0.6266(7) 0.0910(4) 0.0256(18) Uani 0.396(17) 1 d D U P D 2
C1_23 C 0.5936(8) 0.6508(8) 0.1361(6) 0.019(2) Uani 0.396(17) 1 d D U P D 2
C2_23 C 0.6737(7) 0.6334(9) 0.1125(6) 0.024(3) Uani 0.396(17) 1 d D U P D 2
F1_23 F 0.6741(15) 0.5558(8) 0.1072(10) 0.037(3) Uani 0.396(17) 1 d D U P D 2
F2_23 F 0.7520(6) 0.6712(8) 0.1485(5) 0.039(2) Uani 0.396(17) 1 d D U P D 2
F3_23 F 0.6711(9) 0.6536(8) 0.0565(5) 0.036(2) Uani 0.396(17) 1 d D U P D 2
C3_23 C 0.6098(10) 0.7410(6) 0.1555(5) 0.022(2) Uani 0.396(17) 1 d D U P D 2
F4_23 F 0.5354(13) 0.7632(17) 0.1616(11) 0.033(3) Uani 0.396(17) 1 d D U P D 2
F5_23 F 0.6414(10) 0.7833(7) 0.1155(6) 0.048(3) Uani 0.396(17) 1 d D U P D 2
F6_23 F 0.6664(14) 0.7625(13) 0.2101(7) 0.039(3) Uani 0.396(17) 1 d D U P D 2
C4_23 C 0.5827(9) 0.6030(6) 0.1909(5) 0.033(2) Uani 0.396(17) 1 d D U P D 2
F7_23 F 0.5294(8) 0.6312(7) 0.2219(5) 0.042(2) Uani 0.396(17) 1 d D U P D 2
F8_23 F 0.6589(10) 0.6086(8) 0.2310(4) 0.050(3) Uani 0.396(17) 1 d D U P D 2
F9_23 F 0.5469(10) 0.5273(4) 0.1722(7) 0.056(3) Uani 0.396(17) 1 d D U P D 2
O1_24 O 0.4811(12) 0.6335(12) -0.0441(8) 0.0294(9) Uani 0.111(2) 1 d D U P D 3
C1_24 C 0.4584(12) 0.6920(12) -0.0788(8) 0.032(3) Uani 0.111(2) 1 d D U P D 3
C2_24 C 0.4936(11) 0.7723(12) -0.0371(8) 0.022(4) Uani 0.111(2) 1 d D U P D 3
F1_24 F 0.4712(12) 0.7685(11) 0.0179(8) 0.025(4) Uani 0.111(2) 1 d D U P D 3
F2_24 F 0.472(3) 0.838(3) -0.057(2) 0.0428(14) Uani 0.111(2) 1 d D U P D 3
F3_24 F 0.5826(9) 0.7898(12) -0.0198(9) 0.068(7) Uani 0.111(2) 1 d D U P D 3
C3_24 C 0.5004(13) 0.6848(11) -0.1354(7) 0.060(6) Uani 0.111(2) 1 d D U P D 3
F4_24 F 0.445(2) 0.6299(13) -0.1765(10) 0.091(8) Uani 0.111(2) 1 d D U P D 3
F5_24 F 0.5767(17) 0.666(2) -0.1217(18) 0.115(14) Uani 0.111(2) 1 d D U P D 3
F6_24 F 0.506(2) 0.7544(13) -0.1565(11) 0.088(9) Uani 0.111(2) 1 d D U P D 3
C4_24 C 0.3568(11) 0.6795(10) -0.0966(8) 0.038(2) Uani 0.111(2) 1 d D U P D 3
F7_24 F 0.3107(15) 0.6073(9) -0.1183(8) 0.075(7) Uani 0.111(2) 1 d D U P D 3
F8_24 F 0.3341(13) 0.7250(10) -0.1387(8) 0.034(5) Uani 0.111(2) 1 d D U P D 3
F9_24 F 0.3191(11) 0.7044(11) -0.0531(8) 0.040(4) Uani 0.111(2) 1 d D U P D 3
O1_19 O -0.0232(6) 0.4610(5) 0.2418(4) 0.0200(5) Uani 0.189(3) 1 d D U P B 2
C1_19 C 0.0492(9) 0.5237(9) 0.2555(7) 0.0226(6) Uani 0.189(3) 1 d D U P B 2
C2_19 C 0.0304(10) 0.5904(7) 0.2967(6) 0.029(3) Uani 0.189(3) 1 d D U P B 2
F1_19 F -0.0322(9) 0.6184(11) 0.2627(7) 0.042(4) Uani 0.189(3) 1 d D U P B 2
F2_19 F 0.0997(8) 0.6484(8) 0.3220(8) 0.066(4) Uani 0.189(3) 1 d D U P B 2
F3_19 F -0.0029(10) 0.5636(6) 0.3421(5) 0.052(4) Uani 0.189(3) 1 d D U P B 2
C3_19 C 0.1304(6) 0.4957(7) 0.2906(5) 0.034(3) Uani 0.189(3) 1 d D U P B 2
F4_19 F 0.1372(15) 0.4297(9) 0.2600(8) 0.053(4) Uani 0.189(3) 1 d D U P B 2
F5_19 F 0.1231(8) 0.4787(8) 0.3460(4) 0.055(3) Uani 0.189(3) 1 d D U P B 2
F6_19 F 0.2069(6) 0.5479(7) 0.2945(7) 0.052(3) Uani 0.189(3) 1 d D U P B 2
C4_19 C 0.0657(8) 0.5528(8) 0.1946(6) 0.040(3) Uani 0.189(3) 1 d D U P B 2
F7_19 F 0.0970(11) 0.4998(7) 0.1651(7) 0.076(5) Uani 0.189(3) 1 d D U P B 2
F8_19 F 0.1230(7) 0.6203(6) 0.2029(6) 0.066(4) Uani 0.189(3) 1 d D U P B 2
F9_19 F -0.0092(8) 0.5617(9) 0.1603(5) 0.059(3) Uani 0.189(3) 1 d D U P B 2

loop_
_atom_site_aniso_label
_atom_site_aniso_U_11
_atom_site_aniso_U_22
_atom_site_aniso_U_33
_atom_site_aniso_U_23
_atom_site_aniso_U_13
_atom_site_aniso_U_12
W1 0.01828(5) 0.01379(5) 0.01682(4) 0.00140(3) 0.00410(4) 0.00431(4)
O1 0.0354(12) 0.0355(12) 0.0395(12) -0.0005(10) -0.0057(10) 0.0157(10)
C1 0.0260(13) 0.0230(13) 0.0220(12) -0.0033(10) -0.0021(10) 0.0059(11)
F1 0.0191(10) 0.0154(10) 0.0250(10) -0.0030(8) 0.0012(8) 0.0076(8)
Al1 0.0171(3) 0.0122(3) 0.0157(3) 0.0010(3) 0.0028(3) 0.0053(3)
O2 0.0446(13) 0.0275(11) 0.0232(9) -0.0003(8) 0.0013(9) 0.0137(9)
C2 0.0274(13) 0.0178(12) 0.0236(11) 0.0005(9) 0.0029(10) 0.0087(10)
F2 0.0165(9) 0.0141(9) 0.0158(8) -0.0011(7) 0.0081(7) 0.0042(7)
Al2 0.0125(3) 0.0124(3) 0.0118(3) -0.0003(2) 0.0040(2) 0.0019(3)
W2 0.01807(5) 0.01345(5) 0.01572(4) 0.00069(3) 0.00516(3) 0.00377(4)
Al4 0.0132(3) 0.0117(3) 0.0126(3) 0.0002(2) 0.0027(2) 0.0036(3)
O4 0.0314(11) 0.0294(11) 0.0224(9) 0.0011(8) 0.0042(8) 0.0085(9)
C4 0.0226(12) 0.0201(12) 0.0233(11) 0.0044(9) 0.0071(10) 0.0077(10)
F4 0.0166(9) 0.0143(10) 0.0204(9) -0.0002(7) 0.0038(7) 0.0064(8)
Al3 0.0122(3) 0.0121(3) 0.0121(3) 0.0013(2) 0.0034(2) 0.0028(3)
O3 0.0391(12) 0.0451(13) 0.0299(10) 0.0104(9) 0.0107(9) 0.0250(11)
C3 0.0292(14) 0.0262(14) 0.0191(11) 0.0020(10) 0.0074(10) 0.0106(11)
F3 0.0164(9) 0.0167(10) 0.0154(8) 0.0005(7) 0.0055(7) 0.0050(8)
C6 0.0245(13) 0.0171(12) 0.0317(13) 0.0002(10) 0.0077(11) 0.0048(10)
O6 0.0308(11) 0.0295(11) 0.0491(13) 0.0034(10) 0.0196(10) 0.0044(9)
C5 0.0329(15) 0.0197(13) 0.0276(13) 0.0033(10) 0.0133(11) 0.0059(11)
O5 0.0572(15) 0.0183(10) 0.0475(13) 0.0014(9) 0.0224(12) 0.0042(10)
C12 0.0321(14) 0.0208(13) 0.0187(11) 0.0014(9) 0.0095(10) 0.0034(11)
O12 0.0569(15) 0.0198(10) 0.0263(10) -0.0020(8) 0.0149(10) 0.0007(10)
C11 0.0263(13) 0.0202(13) 0.0299(13) -0.0014(10) 0.0116(11) 0.0018(10)
O11 0.0345(12) 0.0306(12) 0.0553(14) -0.0019(10) 0.0253(11) -0.0019(9)
C10 0.0200(12) 0.0234(13) 0.0261(12) 0.0012(10) 0.0047(10) 0.0044(10)
O10 0.0283(11) 0.0362(12) 0.0474(13) 0.0050(10) 0.0046(10) 0.0159(10)
C9 0.0341(15) 0.0164(12) 0.0225(11) 0.0018(9) 0.0098(10) 0.0055(11)
O9 0.0628(16) 0.0293(11) 0.0206(9) 0.0007(8) 0.0083(10) 0.0072(11)
C8 0.0297(14) 0.0234(13) 0.0181(11) 0.0038(9) 0.0074(10) 0.0097(11)
O8 0.0411(12) 0.0419(13) 0.0267(10) 0.0092(9) 0.0082(9) 0.0252(10)
C7 0.0223(12) 0.0170(12) 0.0234(11) 0.0045(9) 0.0049(9) 0.0076(10)
O7 0.0424(12) 0.0269(11) 0.0189(8) 0.0008(7) 0.0026(8) 0.0144(9)
O1_1 0.0205(12) 0.0164(10) 0.0189(11) 0.0039(8) 0.0007(9) 0.0003(9)
C1_1 0.0212(12) 0.0188(12) 0.0211(13) 0.0034(10) 0.0031(10) -0.0006(10)
C2_1 0.0435(19) 0.0236(15) 0.0510(18) -0.0059(13) 0.0174(15) -0.0050(13)
F1_1 0.195(7) 0.045(2) 0.051(2) -0.0030(19) 0.064(4) 0.014(4)
F2_1 0.100(4) 0.029(2) 0.125(5) -0.023(2) 0.050(4) -0.028(3)
F3_1 0.081(3) 0.090(5) 0.151(5) -0.070(4) -0.012(3) 0.051(3)
C3_1 0.033(2) 0.036(2) 0.0316(19) 0.0190(17) 0.0099(17) 0.0027(19)
F4_1 0.156(5) 0.079(3) 0.0312(17) 0.0063(19) 0.032(3) 0.019(3)
F5_1 0.0351(17) 0.095(3) 0.083(2) 0.069(2) -0.0009(16) 0.0049(17)
F6_1 0.0351(17) 0.077(2) 0.055(2) 0.0431(18) 0.0050(14) -0.0125(16)
C4_1 0.0224(19) 0.034(2) 0.043(2) 0.0113(18) -0.0017(17) -0.0038(17)
F7_1 0.0355(18) 0.079(3) 0.087(3) -0.024(2) -0.0053(16) 0.0321(18)
F8_1 0.0267(14) 0.055(2) 0.069(2) 0.0287(18) -0.0076(13) -0.0096(15)
F9_1 0.0360(17) 0.072(2) 0.0585(18) 0.0418(16) -0.0153(14) -0.0039(15)
O1_2 0.0184(11) 0.0192(10) 0.0193(11) 0.0055(8) 0.0007(9) 0.0000(8)
C1_2 0.0194(12) 0.0182(13) 0.0274(14) 0.0057(11) 0.0017(10) 0.0003(10)
C2_2 0.0216(18) 0.051(3) 0.056(3) 0.024(2) -0.0048(18) -0.0029(18)
F1_2 0.041(2) 0.087(3) 0.078(3) -0.009(2) 0.0056(19) 0.0335(19)
F2_2 0.0257(15) 0.146(4) 0.153(4) 0.107(3) 0.0148(19) -0.0033(18)
F3_2 0.0314(15) 0.0529(18) 0.0577(17) 0.0127(14) -0.0202(13) 0.0010(13)
C3_2 0.030(2) 0.036(2) 0.0360(19) 0.0190(17) 0.0023(16) 0.0023(17)
F4_2 0.0282(12) 0.0529(15) 0.0348(12) 0.0197(11) -0.0054(9) 0.0051(11)
F5_2 0.0542(17) 0.0529(17) 0.0296(12) 0.0027(11) 0.0115(12) 0.0041(13)
F6_2 0.0507(18) 0.0486(16) 0.0550(16) 0.0381(13) 0.0025(13) -0.0060(13)
C4_2 0.062(3) 0.027(3) 0.044(2) -0.0008(19) -0.005(2) 0.005(2)
F7_2 0.091(3) 0.097(4) 0.130(5) -0.062(3) -0.035(3) 0.071(3)
F8_2 0.140(4) 0.0205(15) 0.090(3) -0.0002(18) 0.009(3) -0.0201(18)
F9_2 0.085(3) 0.053(2) 0.0396(15) -0.0101(14) 0.0089(17) 0.0179(19)
O1_3 0.0149(8) 0.0171(11) 0.0219(8) -0.0021(8) 0.0097(7) -0.0005(7)
C1_3 0.0168(13) 0.0209(12) 0.0264(12) -0.0045(10) 0.0112(10) -0.0013(10)
C2_3 0.028(2) 0.028(2) 0.032(2) 0.0002(16) 0.0190(16) 0.0053(16)
F1_3 0.042(3) 0.042(3) 0.024(2) -0.008(2) 0.0151(17) -0.013(2)
F2_3 0.036(2) 0.046(2) 0.043(2) -0.001(2) 0.0271(19) 0.0103(19)
F3_3 0.064(4) 0.0205(17) 0.057(3) 0.0080(17) 0.042(3) 0.017(2)
C3_3 0.019(2) 0.081(4) 0.037(3) -0.011(3) 0.0128(18) -0.009(2)
F4_3 0.029(4) 0.143(7) 0.040(3) -0.048(4) 0.012(2) -0.034(4)
F5_3 0.024(2) 0.130(6) 0.054(3) 0.026(3) 0.000(2) 0.016(3)
F6_3 0.018(2) 0.106(6) 0.051(3) -0.017(4) 0.015(2) -0.020(3)
C4_3 0.048(3) 0.023(2) 0.066(3) 0.014(2) 0.045(3) 0.006(2)
F7_3 0.115(6) 0.0187(19) 0.120(5) -0.003(3) 0.094(4) 0.000(3)
F8_3 0.067(3) 0.033(2) 0.077(4) 0.014(2) 0.060(3) 0.003(2)
F9_3 0.065(4) 0.059(4) 0.076(5) 0.043(3) 0.045(3) 0.038(3)
O1_4 0.0213(9) 0.0153(8) 0.0171(7) 0.0025(6) 0.0032(6) 0.0058(7)
C1_4 0.0195(11) 0.0152(11) 0.0190(10) 0.0023(8) 0.0014(9) 0.0059(9)
C2_4 0.0286(14) 0.0192(13) 0.0321(14) 0.0003(10) -0.0070(11) 0.0056(11)
F1_4 0.0182(8) 0.0330(10) 0.0710(14) -0.0029(9) -0.0007(8) 0.0080(7)
F2_4 0.0558(13) 0.0325(10) 0.0344(9) 0.0083(8) -0.0219(9) 0.0059(9)
F3_4 0.0399(10) 0.0174(8) 0.0315(8) -0.0033(6) -0.0075(7) 0.0038(7)
C3_4 0.0339(15) 0.0259(14) 0.0229(12) 0.0093(10) 0.0083(11) 0.0127(12)
F4_4 0.0247(8) 0.0401(10) 0.0390(9) 0.0161(8) 0.0124(7) 0.0102(7)
F5_4 0.0588(12) 0.0360(10) 0.0279(8) 0.0019(7) 0.0185(8) 0.0222(9)
F6_4 0.0501(11) 0.0410(11) 0.0323(9) 0.0225(8) 0.0157(8) 0.0179(9)
C4_4 0.0233(13) 0.0164(12) 0.0304(13) 0.0010(10) 0.0032(10) 0.0059(10)
F7_4 0.0289(9) 0.0192(8) 0.0402(9) -0.0010(7) -0.0025(7) -0.0007(7)
F8_4 0.0322(9) 0.0203(8) 0.0450(10) 0.0090(7) 0.0029(8) 0.0139(7)
F9_4 0.0404(10) 0.0252(9) 0.0382(9) -0.0004(7) 0.0166(8) 0.0151(8)
O1_5 0.0220(9) 0.0154(8) 0.0145(7) -0.0010(6) -0.0003(6) 0.0014(7)
C1_5 0.0197(11) 0.0148(11) 0.0124(9) -0.0004(8) 0.0001(8) 0.0007(9)
C2_5 0.0210(12) 0.0242(13) 0.0166(10) 0.0044(9) 0.0016(9) 0.0050(10)
F1_5 0.0299(9) 0.0362(10) 0.0362(9) 0.0107(7) 0.0134(7) 0.0145(7)
F2_5 0.0258(8) 0.0283(9) 0.0296(8) 0.0031(7) -0.0001(7) -0.0074(7)
F3_5 0.0288(8) 0.0361(9) 0.0179(7) 0.0091(6) 0.0071(6) 0.0058(7)
C3_5 0.0290(13) 0.0184(12) 0.0196(11) -0.0006(9) 0.0050(10) 0.0037(10)
F4_5 0.0329(10) 0.0310(10) 0.0533(11) 0.0010(8) 0.0219(8) 0.0097(8)
F5_5 0.0409(10) 0.0179(8) 0.0251(8) 0.0028(6) 0.0045(7) 0.0092(7)
F6_5 0.0553(12) 0.0254(9) 0.0181(7) -0.0079(6) 0.0024(7) 0.0086(8)
C4_5 0.0274(13) 0.0209(12) 0.0147(10) 0.0022(9) 0.0022(9) 0.0041(10)
F7_5 0.0390(10) 0.0354(10) 0.0207(7) 0.0075(7) 0.0128(7) 0.0032(8)
F8_5 0.0347(9) 0.0311(9) 0.0195(7) 0.0039(6) -0.0079(7) -0.0015(7)
F9_5 0.0398(10) 0.0226(8) 0.0240(7) 0.0059(6) 0.0021(7) 0.0106(7)
O1_6 0.047(3) 0.0124(14) 0.0166(14) 0.0013(11) -0.0031(16) -0.0090(16)
C1_6 0.0243(17) 0.0168(17) 0.0175(14) 0.0053(12) 0.0005(12) 0.0002(14)
C2_6 0.037(2) 0.036(2) 0.033(3) 0.017(2) -0.009(2) -0.013(2)
F1_6 0.030(2) 0.110(5) 0.081(4) 0.023(3) -0.012(2) 0.006(3)
F2_6 0.096(4) 0.051(2) 0.0250(17) 0.0267(14) -0.0142(19) -0.008(2)
F3_6 0.091(3) 0.0415(18) 0.027(2) 0.0084(15) -0.016(2) -0.0375(18)
C3_6 0.042(3) 0.046(4) 0.029(3) -0.012(3) 0.015(2) 0.001(3)
F4_6 0.039(2) 0.112(4) 0.050(2) -0.023(2) -0.0020(17) 0.043(2)
F5_6 0.073(3) 0.054(4) 0.042(3) -0.017(3) 0.016(2) 0.022(3)
F6_6 0.059(3) 0.057(3) 0.056(3) -0.013(2) 0.039(2) -0.027(2)
C4_6 0.027(4) 0.025(3) 0.032(4) 0.009(2) 0.011(3) 0.007(3)
F7_6 0.038(2) 0.028(2) 0.0223(19) -0.0078(16) 0.0035(16) 0.0072(19)
F8_6 0.056(4) 0.0247(17) 0.048(3) 0.0104(18) 0.001(3) 0.018(2)
F9_6 0.047(3) 0.052(4) 0.080(5) -0.001(3) 0.045(3) 0.009(3)
O1_7 0.0138(19) 0.0108(18) 0.0157(17) 0.0018(12) 0.0003(13) -0.0005(13)
C1_7 0.021(3) 0.017(3) 0.011(2) -0.002(2) 0.002(2) 0.000(3)
C2_7 0.018(3) 0.026(3) 0.020(3) 0.001(2) 0.004(2) 0.009(2)
F1_7 0.026(3) 0.022(2) 0.028(3) 0.0002(18) 0.004(2) 0.011(2)
F2_7 0.0165(16) 0.040(3) 0.031(2) -0.0075(17) -0.0036(16) 0.0090(17)
F3_7 0.029(3) 0.046(2) 0.034(3) 0.013(2) 0.018(2) 0.014(2)
C3_7 0.024(3) 0.030(3) 0.034(3) -0.012(3) -0.007(2) 0.010(3)
F4_7 0.033(4) 0.045(4) 0.053(5) -0.026(3) -0.011(3) 0.023(3)
F5_7 0.033(3) 0.0173(19) 0.064(3) -0.004(2) -0.003(2) -0.0032(19)
F6_7 0.038(3) 0.067(7) 0.028(3) -0.028(3) -0.013(2) 0.025(4)
C4_7 0.024(3) 0.049(4) 0.015(3) 0.009(2) 0.004(2) 0.012(2)
F7_7 0.028(2) 0.082(3) 0.024(2) 0.010(2) 0.0147(19) 0.021(2)
F8_7 0.035(3) 0.081(4) 0.0204(19) 0.020(2) 0.0044(18) 0.020(3)
F9_7 0.033(2) 0.0341(18) 0.038(2) 0.0177(15) 0.0090(18) -0.0015(15)
O1_8 0.018(2) 0.017(4) 0.027(4) 0.003(2) 0.004(2) 0.006(2)
C1_8 0.019(5) 0.009(4) 0.039(5) 0.005(4) 0.009(4) 0.005(4)
C2_8 0.024(4) 0.029(5) 0.070(6) -0.004(4) -0.003(4) -0.001(4)
F1_8 0.035(5) 0.028(4) 0.071(9) -0.018(4) 0.009(6) -0.009(3)
F2_8 0.016(3) 0.091(8) 0.098(8) -0.043(5) -0.006(4) 0.013(4)
F3_8 0.046(6) 0.067(5) 0.064(4) 0.007(4) -0.017(4) 0.019(5)
C3_8 0.025(5) 0.015(4) 0.054(6) 0.004(4) 0.016(4) 0.008(3)
F4_8 0.033(5) 0.024(4) 0.065(6) -0.005(4) 0.022(4) -0.002(4)
F5_8 0.051(7) 0.026(5) 0.057(4) 0.012(3) 0.006(5) 0.021(5)
F6_8 0.030(4) 0.029(7) 0.065(6) -0.002(4) 0.029(4) 0.005(4)
C4_8 0.043(6) 0.031(4) 0.053(4) 0.019(3) 0.026(4) 0.013(4)
F7_8 0.051(5) 0.067(5) 0.037(3) 0.024(3) 0.015(3) 0.019(4)
F8_8 0.057(6) 0.034(3) 0.108(5) 0.028(3) 0.044(5) 0.002(3)
F9_8 0.099(8) 0.044(4) 0.079(4) 0.034(3) 0.049(5) 0.053(5)
O1_9 0.0124(18) 0.012(2) 0.023(2) 0.0057(16) 0.0059(16) 0.0030(15)
C1_9 0.012(2) 0.018(3) 0.018(2) 0.0006(19) 0.006(2) 0.0037(19)
C2_9 0.022(3) 0.018(2) 0.030(3) -0.003(2) 0.008(2) 0.0006(19)
F1_9 0.036(3) 0.0427(19) 0.031(2) -0.0128(19) 0.0162(18) -0.001(2)
F2_9 0.018(3) 0.030(4) 0.043(6) -0.005(4) 0.009(3) 0.007(3)
F3_9 0.0292(18) 0.0156(18) 0.056(3) 0.005(2) 0.015(2) 0.0085(16)
C3_9 0.021(3) 0.034(4) 0.015(2) 0.000(2) 0.0066(19) 0.004(2)
F4_9 0.033(3) 0.060(3) 0.0286(15) -0.0092(19) 0.016(2) 0.013(3)
F5_9 0.032(3) 0.042(2) 0.0246(19) 0.0141(17) -0.002(2) -0.0012(18)
F6_9 0.032(3) 0.030(3) 0.021(4) -0.012(3) 0.003(3) -0.011(2)
C4_9 0.021(2) 0.022(3) 0.025(3) 0.005(2) 0.003(2) -0.001(2)
F7_9 0.038(2) 0.0154(16) 0.047(4) 0.001(2) 0.011(3) 0.0053(15)
F8_9 0.028(3) 0.025(3) 0.056(5) 0.005(3) 0.015(3) -0.006(2)
F9_9 0.039(2) 0.036(3) 0.019(3) 0.010(2) 0.0007(19) -0.005(2)
O1_10 0.0261(11) 0.0225(9) 0.0271(9) 0.0124(7) 0.0119(8) 0.0115(8)
C1_10 0.0145(19) 0.020(2) 0.0167(18) 0.0059(15) 0.0058(15) 0.0052(17)
C2_10 0.0247(18) 0.0204(17) 0.0278(17) 0.0058(13) 0.0103(14) 0.0093(14)
F1_10 0.033(2) 0.0303(15) 0.040(2) -0.0092(14) 0.0086(13) 0.0024(15)
F2_10 0.0388(16) 0.0224(14) 0.0470(16) 0.0155(12) 0.0142(13) 0.0165(12)
F3_10 0.031(2) 0.0334(17) 0.041(2) 0.012(2) 0.023(2) 0.0188(15)
C3_10 0.0255(18) 0.0279(19) 0.0234(16) 0.0046(13) 0.0030(13) 0.0061(15)
F4_10 0.036(2) 0.034(2) 0.038(2) -0.0111(17) 0.005(2) 0.0054(16)
F5_10 0.0202(18) 0.036(2) 0.0354(19) 0.0011(17) 0.0006(14) 0.0062(16)
F6_10 0.0433(18) 0.0543(19) 0.0225(12) 0.0142(12) 0.0029(12) 0.0132(14)
C4_10 0.0219(17) 0.0256(18) 0.0228(16) 0.0075(13) 0.0090(13) 0.0065(14)
F7_10 0.0337(18) 0.035(2) 0.035(2) 0.0031(14) 0.0189(15) 0.0140(15)
F8_10 0.035(2) 0.025(3) 0.037(2) 0.011(2) 0.017(2) 0.004(2)
F9_10 0.014(2) 0.053(4) 0.042(3) 0.012(3) 0.0027(19) 0.011(2)
O1_11 0.0160(8) 0.0283(10) 0.0145(7) -0.0053(7) 0.0012(6) 0.0035(7)
C1_11 0.0206(12) 0.0287(13) 0.0131(10) -0.0006(9) 0.0005(9) 0.0067(10)
C2_11 0.0463(18) 0.0449(19) 0.0208(12) 0.0045(12) 0.0036(12) 0.0226(15)
F1_11 0.0399(11) 0.0679(14) 0.0385(10) -0.0038(10) -0.0052(8) 0.0350(10)
F2_11 0.0960(18) 0.0842(17) 0.0150(8) 0.0076(9) 0.0055(10) 0.0568(15)
F3_11 0.0853(17) 0.0388(12) 0.0450(11) 0.0200(9) 0.0274(11) 0.0240(11)
C3_11 0.0270(14) 0.0453(18) 0.0182(11) -0.0048(11) 0.0063(10) 0.0070(13)
F4_11 0.0260(9) 0.0670(13) 0.0263(8) -0.0046(8) 0.0022(7) 0.0216(9)
F5_11 0.0461(12) 0.0584(13) 0.0397(10) 0.0028(9) 0.0268(9) -0.0014(10)
F6_11 0.0380(10) 0.0575(12) 0.0235(8) -0.0113(8) 0.0066(7) 0.0187(9)
C4_11 0.0265(14) 0.0334(15) 0.0259(13) -0.0098(11) 0.0039(11) 0.0031(12)
F7_11 0.0537(12) 0.0296(10) 0.0381(10) 0.0032(8) 0.0116(9) 0.0131(9)
F8_11 0.0379(11) 0.0539(13) 0.0345(10) -0.0249(9) -0.0045(8) 0.0001(9)
F9_11 0.0310(10) 0.0395(11) 0.0522(11) -0.0148(9) 0.0199(9) -0.0086(8)
O1_12 0.0451(12) 0.0216(10) 0.0316(10) 0.0156(8) 0.0180(9) 0.0140(9)
C1_12 0.0237(12) 0.0150(11) 0.0165(10) 0.0040(8) 0.0066(9) 0.0055(9)
C2_12 0.0338(15) 0.0200(13) 0.0226(11) 0.0051(9) 0.0117(10) 0.0102(11)
F1_12 0.0484(12) 0.0480(12) 0.0296(9) -0.0151(8) -0.0027(8) 0.0078(10)
F2_12 0.0629(13) 0.0275(9) 0.0363(9) 0.0101(7) 0.0161(9) 0.0269(9)
F3_12 0.0612(13) 0.0466(12) 0.0441(11) 0.0099(9) 0.0377(10) 0.0188(10)
C3_12 0.0239(13) 0.0299(15) 0.0301(13) 0.0013(11) 0.0038(11) 0.0017(11)
F4_12 0.0533(13) 0.0326(11) 0.0524(12) -0.0167(9) -0.0012(10) -0.0052(9)
F5_12 0.0204(9) 0.0742(16) 0.0549(12) 0.0141(11) 0.0080(8) 0.0023(9)
F6_12 0.0456(11) 0.0477(12) 0.0231(8) 0.0085(8) -0.0039(8) 0.0146(9)
C4_12 0.0243(13) 0.0319(15) 0.0239(12) 0.0050(10) 0.0061(10) 0.0093(11)
F7_12 0.0466(11) 0.0509(12) 0.0335(9) -0.0004(8) 0.0200(8) 0.0201(10)
F8_12 0.0398(11) 0.0369(10) 0.0496(11) 0.0208(9) 0.0238(9) 0.0064(8)
F9_12 0.0249(9) 0.0572(13) 0.0395(10) 0.0090(9) 0.0033(8) 0.0091(9)
O1_13 0.0147(8) 0.0292(10) 0.0283(9) -0.0099(8) 0.0067(7) 0.0019(7)
C1_13 0.0166(11) 0.0152(11) 0.0253(11) 0.0008(9) 0.0065(9) 0.0039(9)
C2_13 0.0222(12) 0.0207(13) 0.0254(12) 0.0035(9) 0.0098(10) 0.0075(10)
F1_13 0.0478(11) 0.0268(9) 0.0367(9) 0.0094(7) 0.0089(8) 0.0202(8)
F2_13 0.0300(9) 0.0364(10) 0.0411(10) 0.0002(8) 0.0214(8) 0.0120(8)
F3_13 0.0292(9) 0.0210(8) 0.0301(8) -0.0056(6) 0.0103(7) 0.0010(7)
C3_13 0.0489(19) 0.0237(15) 0.0355(15) 0.0087(12) 0.0125(14) 0.0135(13)
F4_13 0.0964(19) 0.0338(11) 0.0571(13) 0.0148(10) 0.0195(13) 0.0405(12)
F5_13 0.0594(13) 0.0446(11) 0.0282(9) 0.0139(8) 0.0075(9) 0.0217(10)
F6_13 0.0688(15) 0.0358(11) 0.0603(13) 0.0165(10) 0.0328(12) -0.0075(10)
C4_13 0.0139(11) 0.0270(14) 0.0378(14) -0.0024(11) 0.0055(10) 0.0041(10)
F7_13 0.0298(9) 0.0241(9) 0.0525(11) -0.0117(8) 0.0091(8) -0.0026(7)
F8_13 0.0141(8) 0.0572(13) 0.0618(13) -0.0175(10) 0.0061(8) 0.0060(8)
F9_13 0.0372(10) 0.0437(11) 0.0293(9) 0.0008(8) -0.0017(7) 0.0120(9)
O1_14 0.0229(10) 0.0410(12) 0.0223(9) -0.0147(8) -0.0062(7) 0.0141(9)
C1_14 0.0172(11) 0.0227(12) 0.0154(10) -0.0032(9) 0.0009(8) 0.0071(9)
C2_14 0.0238(13) 0.0327(15) 0.0214(11) -0.0001(10) 0.0009(10) 0.0118(11)
F1_14 0.0386(10) 0.0361(10) 0.0353(9) -0.0013(7) 0.0060(8) 0.0233(8)
F2_14 0.0185(8) 0.0563(13) 0.0418(10) -0.0068(9) -0.0021(7) 0.0092(8)
F3_14 0.0468(11) 0.0583(13) 0.0280(8) 0.0126(8) 0.0208(8) 0.0284(10)
C3_14 0.0252(13) 0.0242(13) 0.0213(11) -0.0029(10) 0.0014(10) 0.0060(11)
F4_14 0.0344(9) 0.0315(10) 0.0362(9) -0.0082(7) 0.0021(7) 0.0174(8)
F5_14 0.0542(12) 0.0309(10) 0.0492(11) 0.0134(8) 0.0233(10) 0.0090(9)
F6_14 0.0309(9) 0.0360(10) 0.0285(8) -0.0150(7) -0.0059(7) 0.0021(8)
C4_14 0.0419(17) 0.0289(15) 0.0310(14) 0.0030(11) 0.0172(13) 0.0089(13)
F7_14 0.0555(13) 0.0395(11) 0.0451(11) 0.0021(9) 0.0347(10) 0.0089(9)
F8_14 0.0676(15) 0.0670(15) 0.0276(9) 0.0210(9) 0.0091(9) 0.0296(12)
F9_14 0.0627(14) 0.0251(10) 0.0748(15) 0.0052(10) 0.0371(12) 0.0042(9)
O1_15 0.0124(18) 0.012(2) 0.023(2) 0.0057(16) 0.0059(16) 0.0030(15)
C1_15 0.012(2) 0.018(3) 0.018(2) 0.0006(19) 0.006(2) 0.0037(19)
C2_15 0.025(7) 0.020(7) 0.018(6) 0.007(6) 0.008(5) 0.004(6)
F1_15 0.038(2) 0.0154(16) 0.047(4) 0.001(2) 0.011(3) 0.0053(15)
F2_15 0.028(3) 0.025(4) 0.056(6) 0.006(4) 0.015(3) -0.005(3)
F3_15 0.039(2) 0.036(3) 0.019(3) 0.010(2) 0.0007(19) -0.005(2)
C3_15 0.016(9) 0.034(7) 0.038(6) -0.012(7) 0.011(7) 0.010(7)
F4_15 0.034(3) 0.031(3) 0.064(5) -0.016(3) 0.007(5) 0.012(3)
F5_15 0.036(3) 0.0427(19) 0.031(2) -0.0128(19) 0.0162(18) -0.001(2)
F6_15 0.015(8) 0.057(14) 0.051(18) -0.016(16) 0.014(7) 0.007(8)
C4_15 0.018(8) 0.027(11) 0.022(6) 0.010(6) 0.011(5) 0.007(6)
F7_15 0.038(14) 0.065(14) 0.063(18) 0.055(14) 0.028(11) 0.026(11)
F8_15 0.027(8) 0.040(14) 0.024(14) -0.016(11) 0.012(8) -0.009(9)
F9_15 0.033(3) 0.060(3) 0.0286(15) -0.0092(19) 0.016(2) 0.013(3)
O1_16 0.0261(11) 0.0225(9) 0.0271(9) 0.0124(7) 0.0119(8) 0.0115(8)
C1_16 0.031(5) 0.009(5) 0.024(5) 0.006(3) 0.008(4) 0.013(4)
C2_16 0.029(4) 0.022(4) 0.023(4) 0.004(3) 0.009(3) 0.006(3)
F1_16 0.026(5) 0.029(4) 0.032(4) -0.007(3) 0.011(3) 0.000(3)
F2_16 0.028(5) 0.014(5) 0.027(5) 0.003(4) 0.006(4) -0.002(4)
F3_16 0.027(7) 0.035(8) 0.013(5) 0.003(4) 0.005(4) 0.007(6)
C3_16 0.025(4) 0.022(4) 0.020(4) 0.003(3) 0.007(3) 0.009(3)
F4_16 0.034(6) 0.029(5) 0.033(5) -0.005(5) 0.011(5) 0.000(4)
F5_16 0.028(4) 0.031(6) 0.023(4) 0.000(4) 0.010(3) 0.011(4)
F6_16 0.042(5) 0.042(4) 0.020(3) 0.012(3) 0.005(3) 0.014(3)
C4_16 0.023(4) 0.023(4) 0.031(4) 0.008(3) 0.005(3) 0.012(3)
F7_16 0.017(5) 0.040(6) 0.063(9) -0.005(5) 0.002(5) 0.015(4)
F8_16 0.037(4) 0.028(4) 0.046(5) 0.017(3) 0.010(4) 0.020(3)
F9_16 0.037(6) 0.033(5) 0.039(5) 0.015(5) 0.013(5) 0.020(4)
O1_17 0.0149(8) 0.0171(11) 0.0219(8) -0.0021(8) 0.0097(7) -0.0005(7)
C1_17 0.0168(13) 0.0209(12) 0.0264(12) -0.0045(10) 0.0112(10) -0.0013(10)
C2_17 0.028(4) 0.047(5) 0.047(5) -0.025(4) 0.026(4) -0.019(4)
F1_17 0.048(5) 0.030(4) 0.087(8) -0.025(5) 0.041(5) -0.018(3)
F2_17 0.021(5) 0.070(8) 0.044(5) -0.014(5) 0.015(4) -0.019(4)
F3_17 0.058(11) 0.054(6) 0.042(6) -0.033(4) 0.031(6) -0.025(6)
C3_17 0.029(4) 0.041(4) 0.034(4) 0.007(3) 0.019(3) 0.018(3)
F4_17 0.050(6) 0.032(4) 0.062(8) 0.012(4) 0.028(4) 0.022(4)
F5_17 0.049(6) 0.076(7) 0.050(5) 0.029(5) 0.012(4) 0.030(5)
F6_17 0.031(4) 0.054(4) 0.041(5) 0.004(5) 0.024(4) 0.017(4)
C4_17 0.026(4) 0.033(4) 0.039(4) 0.009(3) 0.018(3) 0.007(3)
F7_17 0.036(5) 0.045(5) 0.017(3) 0.007(3) 0.002(3) -0.006(4)
F8_17 0.041(4) 0.042(5) 0.036(4) 0.005(4) 0.027(3) -0.005(4)
F9_17 0.044(6) 0.077(10) 0.045(6) 0.038(6) 0.029(5) 0.032(6)
O1_18 0.0205(12) 0.0164(10) 0.0189(11) 0.0039(8) 0.0007(9) 0.0003(9)
C1_18 0.0212(12) 0.0188(12) 0.0211(13) 0.0034(10) 0.0031(10) -0.0006(10)
C2_18 0.0435(19) 0.0236(15) 0.0510(18) -0.0059(13) 0.0174(15) -0.0050(13)
F1_18 0.021(4) 0.106(14) 0.034(5) -0.032(5) 0.003(4) -0.011(6)
F2_18 0.060(10) 0.016(4) 0.107(14) 0.003(6) 0.050(10) -0.002(6)
F3_18 0.020(4) 0.024(6) 0.102(10) -0.024(6) 0.033(5) -0.009(4)
C3_18 0.035(7) 0.051(8) 0.040(5) 0.024(5) 0.010(6) -0.001(7)
F4_18 0.043(6) 0.078(7) 0.024(5) -0.003(5) -0.019(5) -0.003(5)
F5_18 0.038(6) 0.103(11) 0.068(8) 0.041(7) -0.015(5) 0.012(6)
F6_18 0.073(9) 0.055(7) 0.057(8) 0.036(6) 0.027(7) 0.000(7)
C4_18 0.017(5) 0.041(7) 0.032(5) -0.005(6) 0.004(5) 0.000(5)
F7_18 0.043(6) 0.065(7) 0.047(5) 0.000(5) 0.022(5) 0.024(6)
F8_18 0.031(5) 0.045(6) 0.089(9) -0.008(6) 0.003(6) -0.013(5)
F9_18 0.030(5) 0.079(8) 0.038(5) 0.005(5) -0.003(4) 0.025(5)
O1_20 0.013(4) 0.012(5) 0.026(5) 0.003(3) 0.004(3) 0.007(3)
C1_20 0.018(5) 0.013(5) 0.025(5) 0.004(4) 0.006(5) -0.002(4)
C2_20 0.022(4) 0.046(6) 0.037(5) 0.016(4) 0.003(4) -0.004(4)
F1_20 0.034(3) 0.090(6) 0.024(3) 0.009(3) 0.011(2) -0.004(3)
F2_20 0.021(5) 0.052(8) 0.032(6) 0.026(5) 0.012(4) -0.008(5)
F3_20 0.033(4) 0.047(6) 0.053(6) 0.031(5) 0.006(4) 0.002(4)
C3_20 0.021(5) 0.028(5) 0.034(5) -0.010(3) 0.001(4) 0.005(4)
F4_20 0.033(4) 0.051(5) 0.029(3) -0.015(3) 0.013(3) -0.001(4)
F5_20 0.040(3) 0.026(3) 0.075(5) -0.020(3) 0.007(3) 0.014(3)
F6_20 0.024(5) 0.053(10) 0.038(9) -0.001(6) -0.003(5) 0.003(5)
C4_20 0.012(3) 0.024(4) 0.043(5) 0.000(3) 0.007(4) 0.004(3)
F7_20 0.027(3) 0.029(3) 0.055(3) 0.017(3) 0.000(3) 0.010(2)
F8_20 0.015(5) 0.061(11) 0.050(10) -0.004(7) 0.004(5) -0.001(5)
F9_20 0.034(3) 0.031(3) 0.064(5) -0.016(3) 0.007(5) 0.012(3)
O1_21 0.047(3) 0.0124(14) 0.0166(14) 0.0013(11) -0.0031(16) -0.0090(16)
C1_21 0.0243(17) 0.0168(17) 0.0175(14) 0.0053(12) 0.0005(12) 0.0002(14)
C2_21 0.029(9) 0.017(7) 0.029(7) 0.004(4) 0.018(5) 0.014(6)
F1_21 0.084(12) 0.057(11) 0.086(11) 0.043(8) 0.078(11) 0.051(8)
F2_21 0.043(8) 0.035(6) 0.073(7) 0.032(5) 0.034(6) 0.032(6)
F3_21 0.052(7) 0.046(9) 0.051(8) -0.036(6) -0.003(5) 0.024(6)
C3_21 0.048(6) 0.026(6) 0.023(5) 0.011(4) 0.026(4) 0.016(5)
F4_21 0.138(15) 0.038(6) 0.033(6) 0.009(4) 0.053(7) 0.046(7)
F5_21 0.031(4) 0.045(5) 0.064(6) 0.045(4) 0.036(4) 0.022(4)
F6_21 0.046(6) 0.032(4) 0.031(5) 0.021(4) 0.021(4) 0.021(4)
C4_21 0.041(4) 0.034(4) 0.034(4) 0.021(3) -0.011(3) -0.015(3)
F7_21 0.091(3) 0.0415(18) 0.027(2) 0.0084(15) -0.016(2) -0.0375(18)
F8_21 0.096(4) 0.051(2) 0.0250(17) 0.0267(14) -0.0142(19) -0.008(2)
F9_21 0.019(4) 0.094(8) 0.077(8) 0.068(6) -0.007(5) -0.012(4)
O1_22 0.0173(18) 0.018(3) 0.021(3) 0.0030(17) 0.0052(16) 0.0041(15)
C1_22 0.012(3) 0.026(4) 0.020(3) 0.001(3) 0.002(3) 0.006(3)
C2_22 0.014(3) 0.028(3) 0.032(3) 0.000(2) 0.003(2) 0.005(2)
F1_22 0.024(3) 0.036(3) 0.042(3) -0.011(2) 0.007(3) -0.004(2)
F2_22 0.0207(19) 0.065(4) 0.039(2) -0.004(2) 0.0005(16) 0.020(2)
F3_22 0.032(3) 0.039(3) 0.0190(16) 0.0048(14) 0.0029(16) 0.016(2)
C3_22 0.014(3) 0.029(4) 0.023(3) 0.000(3) 0.003(2) 0.005(3)
F4_22 0.020(2) 0.031(4) 0.029(2) -0.017(2) -0.0038(17) 0.007(2)
F5_22 0.038(4) 0.021(2) 0.044(3) 0.010(2) 0.008(3) 0.007(3)
F6_22 0.025(3) 0.031(6) 0.038(3) -0.003(2) 0.014(2) 0.007(3)
C4_22 0.027(4) 0.028(3) 0.039(3) 0.011(2) 0.015(3) 0.006(3)
F7_22 0.043(3) 0.054(3) 0.0314(18) 0.0239(17) 0.013(2) 0.014(2)
F8_22 0.032(3) 0.041(2) 0.060(3) 0.0200(18) 0.026(2) 0.0025(19)
F9_22 0.050(3) 0.0273(19) 0.066(3) 0.0223(17) 0.030(2) 0.017(2)
O1_23 0.019(3) 0.030(5) 0.023(3) -0.007(3) 0.004(2) -0.001(3)
C1_23 0.013(4) 0.025(5) 0.018(4) -0.002(3) 0.004(3) 0.008(4)
C2_23 0.024(4) 0.024(5) 0.026(5) -0.001(4) 0.007(3) 0.007(4)
F1_23 0.044(7) 0.027(4) 0.048(6) 0.002(4) 0.023(4) 0.015(4)
F2_23 0.018(2) 0.058(6) 0.036(4) -0.003(3) 0.006(3) 0.001(3)
F3_23 0.041(5) 0.052(4) 0.028(4) 0.014(3) 0.022(3) 0.021(5)
C3_23 0.019(5) 0.023(4) 0.023(4) -0.005(3) -0.002(3) 0.009(3)
F4_23 0.028(5) 0.034(5) 0.037(5) -0.010(4) 0.004(4) 0.021(4)
F5_23 0.059(7) 0.031(4) 0.062(6) 0.020(4) 0.025(5) 0.013(5)
F6_23 0.029(4) 0.036(5) 0.040(5) -0.021(4) -0.010(4) 0.005(3)
C4_23 0.043(6) 0.043(4) 0.023(5) 0.015(4) 0.016(4) 0.017(4)
F7_23 0.044(5) 0.062(4) 0.029(4) 0.011(4) 0.021(4) 0.018(4)
F8_23 0.056(6) 0.080(6) 0.027(3) 0.025(3) 0.007(3) 0.040(5)
F9_23 0.073(7) 0.036(3) 0.071(7) 0.017(3) 0.045(6) 0.005(3)
O1_24 0.047(3) 0.0124(14) 0.0166(14) 0.0013(11) -0.0031(16) -0.0090(16)
C1_24 0.049(7) 0.028(7) 0.028(8) 0.010(5) 0.016(6) 0.016(6)
C2_24 0.011(8) 0.027(7) 0.031(9) 0.016(6) 0.005(7) 0.004(6)
F1_24 0.040(10) 0.011(7) 0.020(6) -0.004(4) 0.000(7) 0.007(8)
F2_24 0.056(4) 0.0247(17) 0.048(3) 0.0104(18) 0.001(3) 0.018(2)
F3_24 0.009(6) 0.099(17) 0.088(16) 0.073(13) -0.006(7) -0.013(7)
C3_24 0.102(16) 0.071(13) 0.044(10) 0.037(8) 0.043(11) 0.067(13)
F4_24 0.19(2) 0.067(14) 0.048(11) 0.012(10) 0.044(15) 0.073(15)
F5_24 0.107(19) 0.18(4) 0.13(3) 0.12(3) 0.090(17) 0.10(2)
F6_24 0.19(3) 0.077(13) 0.052(14) 0.046(11) 0.091(18) 0.088(16)
C4_24 0.038(4) 0.032(4) 0.033(4) 0.016(4) -0.007(4) -0.008(4)
F7_24 0.122(16) 0.035(7) 0.029(9) 0.012(6) -0.030(10) -0.023(8)
F8_24 0.049(12) 0.025(8) 0.030(8) 0.004(6) 0.005(7) 0.017(8)
F9_24 0.025(8) 0.053(10) 0.044(8) 0.027(7) 0.001(7) 0.012(7)
O1_19 0.0184(11) 0.0192(10) 0.0193(11) 0.0055(8) 0.0007(9) 0.0000(8)
C1_19 0.0194(12) 0.0182(13) 0.0274(14) 0.0057(11) 0.0017(10) 0.0003(10)
C2_19 0.038(8) 0.009(6) 0.044(8) 0.005(5) 0.017(6) 0.004(5)
F1_19 0.058(8) 0.043(8) 0.053(8) 0.039(7) 0.039(6) 0.037(6)
F2_19 0.061(8) 0.042(7) 0.082(10) -0.021(7) 0.013(7) -0.007(6)
F3_19 0.105(11) 0.018(5) 0.049(6) 0.006(5) 0.049(8) 0.012(6)
C3_19 0.017(5) 0.029(6) 0.046(7) 0.002(5) -0.006(5) 0.000(4)
F4_19 0.040(7) 0.033(5) 0.083(8) 0.001(5) -0.003(7) 0.023(4)
F5_19 0.044(6) 0.074(8) 0.044(5) 0.026(5) -0.006(5) 0.016(6)
F6_19 0.019(5) 0.048(7) 0.076(9) -0.012(6) 0.006(5) -0.012(4)
C4_19 0.029(7) 0.047(8) 0.040(6) 0.008(6) 0.013(5) -0.007(5)
F7_19 0.112(12) 0.066(8) 0.077(9) 0.024(7) 0.076(10) 0.023(8)
F8_19 0.046(7) 0.065(7) 0.082(9) 0.041(6) 0.018(6) -0.013(5)
F9_19 0.044(6) 0.080(10) 0.047(6) 0.024(6) 0.006(5) -0.001(6)

loop_
_atom_type_symbol
_atom_type_description
_atom_type_scat_dispersion_real
_atom_type_scat_dispersion_imag
_atom_type_scat_source
C C 0.0033 0.0016 'International Tables Vol C Tables 4.2.6.8 and 6.1.1.4'
Al Al 0.0645 0.0514 'International Tables Vol C Tables 4.2.6.8 and 6.1.1.4'
F F 0.0171 0.0103 'International Tables Vol C Tables 4.2.6.8 and 6.1.1.4'
O O 0.0106 0.0060 'International Tables Vol C Tables 4.2.6.8 and 6.1.1.4'
W W -0.8490 6.8722 'International Tables Vol C Tables 4.2.6.8 and 6.1.1.4'

loop_
_geom_angle_atom_site_label_1
_geom_angle_atom_site_label_2
_geom_angle_atom_site_label_3
_geom_angle
_geom_angle_site_symmetry_1
_geom_angle_site_symmetry_3
_geom_angle_publ_flag
O1_1 W1 C6 144.56(10) . . ?
O1_18 W1 C6 145.8(2) . . ?
O1_1 W1 C5 145.41(10) . . ?
O1_18 W1 C5 141.4(3) . . ?
C6 W1 C5 68.26(11) . . ?
O1_1 W1 C2 75.96(10) . . ?
O1_18 W1 C2 91.6(2) . . ?
C6 W1 C2 116.75(11) . . ?
C5 W1 C2 76.87(10) . . ?
O1_1 W1 C4 90.78(10) . . ?
O1_18 W1 C4 74.9(2) . . ?
C6 W1 C4 75.61(10) . . ?
C5 W1 C4 114.38(10) . . ?
C2 W1 C4 166.51(10) . . ?
O1_1 W1 C3 91.33(10) . . ?
O1_18 W1 C3 73.0(3) . . ?
C6 W1 C3 116.16(11) . . ?
C5 W1 C3 73.26(11) . . ?
C2 W1 C3 100.87(10) . . ?
C4 W1 C3 76.61(10) . . ?
O1_1 W1 C1 75.10(11) . . ?
O1_18 W1 C1 93.0(3) . . ?
C6 W1 C1 75.31(11) . . ?
C5 W1 C1 119.92(11) . . ?
C2 W1 C1 79.25(10) . . ?
C4 W1 C1 99.97(10) . . ?
C3 W1 C1 166.05(11) . . ?
O1 C1 W1 175.3(3) . . ?
Al1 F1 Al1 180.0 . 2_665 ?
O1_8 Al1 O1_7 123.2(4) . . ?
O1_8 Al1 O1_6 99.4(3) . . ?
O1_7 Al1 O1_6 111.7(2) . . ?
O1_23 Al1 O1_21 111.5(5) . . ?
O1_23 Al1 O1_22 101.9(4) . . ?
O1_21 Al1 O1_22 133.2(4) . . ?
O1_8 Al1 F1 108.0(3) . . ?
O1_7 Al1 F1 109.25(18) . . ?
O1_6 Al1 F1 103.34(18) . . ?
O1_24 Al1 F1 97.6(8) . . ?
O1_23 Al1 F1 107.0(3) . . ?
O1_21 Al1 F1 101.3(4) . . ?
O1_22 Al1 F1 99.1(2) . . ?
O2 C2 W1 174.4(2) . . ?
Al2 F2 Al2 180.00(4) . 2_666 ?
O1_4 Al2 O1_5 111.52(9) . . ?
O1_4 Al2 O1_17 116.1(6) . . ?
O1_5 Al2 O1_17 111.6(6) . . ?
O1_4 Al2 O1_3 118.7(3) . . ?
O1_5 Al2 O1_3 111.2(3) . . ?
O1_4 Al2 F2 106.78(7) . . ?
O1_5 Al2 F2 107.59(7) . . ?
O1_17 Al2 F2 102.3(5) . . ?
O1_3 Al2 F2 99.8(2) . . ?
O1_2 W2 C11 145.61(10) . . ?
O1_19 W2 C11 143.2(3) . . ?
O1_2 W2 C12 145.48(10) . . ?
O1_19 W2 C12 144.8(3) . . ?
C11 W2 C12 67.75(11) . . ?
O1_2 W2 C7 90.21(10) . . ?
O1_19 W2 C7 75.2(3) . . ?
C11 W2 C7 114.43(11) . . ?
C12 W2 C7 74.53(10) . . ?
O1_2 W2 C10 87.17(10) . . ?
O1_19 W2 C10 71.9(3) . . ?
C11 W2 C10 75.20(11) . . ?
C12 W2 C10 118.89(11) . . ?
C7 W2 C10 79.18(10) . . ?
O1_2 W2 C8 78.47(10) . . ?
O1_19 W2 C8 94.3(3) . . ?
C11 W2 C8 116.32(11) . . ?
C12 W2 C8 74.90(11) . . ?
C7 W2 C8 102.09(10) . . ?
C10 W2 C8 165.58(10) . . ?
O1_2 W2 C9 76.42(10) . . ?
O1_19 W2 C9 91.5(3) . . ?
C11 W2 C9 77.39(11) . . ?
C12 W2 C9 117.35(10) . . ?
C7 W2 C9 166.58(10) . . ?
C10 W2 C9 98.76(10) . . ?
C8 W2 C9 76.62(10) . . ?
O1_13 Al4 O1_14 112.77(10) . . ?
O1_13 Al4 O1_12 114.00(11) . . ?
O1_14 Al4 O1_12 115.34(11) . . ?
O1_13 Al4 F4 104.87(7) . . ?
O1_14 Al4 F4 107.66(8) . . ?
O1_12 Al4 F4 100.64(8) . . ?
O4 C4 W1 177.4(2) . . ?
Al4 F4 Al4 180.00(2) 2_575 . ?
O1_10 Al3 O1_11 118.2(2) . . ?
O1_20 Al3 O1_11 112.8(6) . . ?
O1_15 Al3 O1_11 114.2(13) . . ?
O1_10 Al3 O1_9 113.2(4) . . ?
O1_11 Al3 O1_9 111.7(4) . . ?
O1_15 Al3 O1_16 109.0(15) . . ?
O1_11 Al3 O1_16 119.3(6) . . ?
O1_10 Al3 F3 105.6(2) . . ?
O1_20 Al3 F3 113.0(6) . . ?
O1_15 Al3 F3 107.5(16) . . ?
O1_11 Al3 F3 99.66(7) . . ?
O1_9 Al3 F3 106.7(4) . . ?
O1_16 Al3 F3 105.9(6) . . ?
O3 C3 W1 177.5(2) . . ?
Al3 F3 Al3 180.0 2_756 . ?
O6 C6 W1 177.4(2) . . ?
O5 C5 W1 176.8(3) . . ?
O12 C12 W2 177.8(3) . . ?
O11 C11 W2 178.3(3) . . ?
O10 C10 W2 176.3(2) . . ?
O9 C9 W2 174.8(3) . . ?
O8 C8 W2 176.2(2) . . ?
O7 C7 W2 179.4(2) . . ?
C1_1 O1_1 W1 154.0(3) . . ?
O1_1 C1_1 C2_1 109.7(4) . . ?
O1_1 C1_1 C4_1 111.4(4) . . ?
C2_1 C1_1 C4_1 111.2(4) . . ?
O1_1 C1_1 C3_1 105.8(3) . . ?
C2_1 C1_1 C3_1 109.4(4) . . ?
C4_1 C1_1 C3_1 109.3(4) . . ?
F2_1 C2_1 F1_1 105.3(5) . . ?
F2_1 C2_1 F3_1 108.2(5) . . ?
F1_1 C2_1 F3_1 106.8(6) . . ?
F2_1 C2_1 C1_1 114.3(5) . . ?
F1_1 C2_1 C1_1 111.2(5) . . ?
F3_1 C2_1 C1_1 110.7(5) . . ?
F4_1 C3_1 F5_1 106.1(5) . . ?
F4_1 C3_1 F6_1 110.6(4) . . ?
F5_1 C3_1 F6_1 107.0(4) . . ?
F4_1 C3_1 C1_1 110.2(4) . . ?
F5_1 C3_1 C1_1 110.9(4) . . ?
F6_1 C3_1 C1_1 111.8(4) . . ?
F7_1 C4_1 F9_1 106.7(4) . . ?
F7_1 C4_1 F8_1 109.8(4) . . ?
F9_1 C4_1 F8_1 106.9(4) . . ?
F7_1 C4_1 C1_1 110.4(4) . . ?
F9_1 C4_1 C1_1 110.1(4) . . ?
F8_1 C4_1 C1_1 112.8(4) . . ?
C1_2 O1_2 W2 153.5(2) . . ?
O1_2 C1_2 C3_2 114.0(3) . . ?
O1_2 C1_2 C4_2 108.6(4) . . ?
C3_2 C1_2 C4_2 110.2(4) . . ?
O1_2 C1_2 C2_2 105.4(3) . . ?
C3_2 C1_2 C2_2 106.9(3) . . ?
C4_2 C1_2 C2_2 111.6(4) . . ?
F2_2 C2_2 F3_2 109.3(4) . . ?
F2_2 C2_2 F1_2 109.2(5) . . ?
F3_2 C2_2 F1_2 105.8(4) . . ?
F2_2 C2_2 C1_2 113.9(4) . . ?
F3_2 C2_2 C1_2 108.3(4) . . ?
F1_2 C2_2 C1_2 110.0(4) . . ?
F6_2 C3_2 F5_2 108.9(3) . . ?
F6_2 C3_2 F4_2 106.2(3) . . ?
F5_2 C3_2 F4_2 103.9(3) . . ?
F6_2 C3_2 C1_2 114.3(3) . . ?
F5_2 C3_2 C1_2 112.3(3) . . ?
F4_2 C3_2 C1_2 110.5(3) . . ?
F7_2 C4_2 F9_2 109.8(6) . . ?
F7_2 C4_2 F8_2 110.3(5) . . ?
F9_2 C4_2 F8_2 104.2(4) . . ?
F7_2 C4_2 C1_2 110.9(5) . . ?
F9_2 C4_2 C1_2 110.8(4) . . ?
F8_2 C4_2 C1_2 110.6(5) . . ?
C1_3 O1_3 Al2 143.1(6) . . ?
O1_3 C1_3 C3_3 108.0(5) . . ?
O1_3 C1_3 C2_3 111.9(5) . . ?
C3_3 C1_3 C2_3 108.6(5) . . ?
O1_3 C1_3 C4_3 110.5(6) . . ?
C3_3 C1_3 C4_3 109.6(5) . . ?
C2_3 C1_3 C4_3 108.3(5) . . ?
F3_3 C2_3 F1_3 107.2(5) . . ?
F3_3 C2_3 F2_3 108.5(5) . . ?
F1_3 C2_3 F2_3 106.5(5) . . ?
F3_3 C2_3 C1_3 109.2(5) . . ?
F1_3 C2_3 C1_3 111.8(5) . . ?
F2_3 C2_3 C1_3 113.4(4) . . ?
F5_3 C3_3 F4_3 107.6(6) . . ?
F5_3 C3_3 F6_3 105.9(6) . . ?
F4_3 C3_3 F6_3 107.7(7) . . ?
F5_3 C3_3 C1_3 111.1(5) . . ?
F4_3 C3_3 C1_3 110.5(6) . . ?
F6_3 C3_3 C1_3 113.7(6) . . ?
F9_3 C4_3 F7_3 107.4(7) . . ?
F9_3 C4_3 F8_3 108.6(8) . . ?
F7_3 C4_3 F8_3 108.3(5) . . ?
F9_3 C4_3 C1_3 110.2(7) . . ?
F7_3 C4_3 C1_3 110.9(5) . . ?
F8_3 C4_3 C1_3 111.2(5) . . ?
C1_4 O1_4 Al2 150.46(16) . . ?
O1_4 C1_4 C3_4 109.3(2) . . ?
O1_4 C1_4 C2_4 110.8(2) . . ?
C3_4 C1_4 C2_4 108.8(2) . . ?
O1_4 C1_4 C4_4 108.07(19) . . ?
C3_4 C1_4 C4_4 110.1(2) . . ?
C2_4 C1_4 C4_4 109.8(2) . . ?
F1_4 C2_4 F3_4 107.5(2) . . ?
F1_4 C2_4 F2_4 107.9(2) . . ?
F3_4 C2_4 F2_4 107.8(2) . . ?
F1_4 C2_4 C1_4 111.4(2) . . ?
F3_4 C2_4 C1_4 109.8(2) . . ?
F2_4 C2_4 C1_4 112.2(2) . . ?
F4_4 C3_4 F5_4 108.1(2) . . ?
F4_4 C3_4 F6_4 107.0(2) . . ?
F5_4 C3_4 F6_4 107.2(2) . . ?
F4_4 C3_4 C1_4 111.7(2) . . ?
F5_4 C3_4 C1_4 110.6(2) . . ?
F6_4 C3_4 C1_4 111.9(2) . . ?
F9_4 C4_4 F7_4 108.1(2) . . ?
F9_4 C4_4 F8_4 108.4(2) . . ?
F7_4 C4_4 F8_4 107.4(2) . . ?
F9_4 C4_4 C1_4 110.9(2) . . ?
F7_4 C4_4 C1_4 110.6(2) . . ?
F8_4 C4_4 C1_4 111.2(2) . . ?
C1_5 O1_5 Al2 146.88(16) . . ?
O1_5 C1_5 C4_5 107.18(19) . . ?
O1_5 C1_5 C2_5 110.57(19) . . ?
C4_5 C1_5 C2_5 110.2(2) . . ?
O1_5 C1_5 C3_5 110.8(2) . . ?
C4_5 C1_5 C3_5 109.56(19) . . ?
C2_5 C1_5 C3_5 108.5(2) . . ?
F2_5 C2_5 F3_5 108.1(2) . . ?
F2_5 C2_5 F1_5 107.3(2) . . ?
F3_5 C2_5 F1_5 107.1(2) . . ?
F2_5 C2_5 C1_5 113.0(2) . . ?
F3_5 C2_5 C1_5 110.05(19) . . ?
F1_5 C2_5 C1_5 111.1(2) . . ?
F6_5 C3_5 F4_5 107.8(2) . . ?
F6_5 C3_5 F5_5 107.8(2) . . ?
F4_5 C3_5 F5_5 107.2(2) . . ?
F6_5 C3_5 C1_5 112.5(2) . . ?
F4_5 C3_5 C1_5 110.4(2) . . ?
F5_5 C3_5 C1_5 110.9(2) . . ?
F7_5 C4_5 F8_5 108.0(2) . . ?
F7_5 C4_5 F9_5 107.4(2) . . ?
F8_5 C4_5 F9_5 107.9(2) . . ?
F7_5 C4_5 C1_5 110.5(2) . . ?
F8_5 C4_5 C1_5 112.1(2) . . ?
F9_5 C4_5 C1_5 110.74(19) . . ?
C1_6 O1_6 Al1 147.4(4) . . ?
O1_6 C1_6 C4_6 112.6(5) . . ?
O1_6 C1_6 C3_6 110.3(5) . . ?
C4_6 C1_6 C3_6 107.9(5) . . ?
O1_6 C1_6 C2_6 107.0(4) . . ?
C4_6 C1_6 C2_6 111.3(5) . . ?
C3_6 C1_6 C2_6 107.6(5) . . ?
F2_6 C2_6 F3_6 105.8(5) . . ?
F2_6 C2_6 F1_6 108.4(5) . . ?
F3_6 C2_6 F1_6 108.9(5) . . ?
F2_6 C2_6 C1_6 114.7(4) . . ?
F3_6 C2_6 C1_6 110.1(5) . . ?
F1_6 C2_6 C1_6 108.9(5) . . ?
F4_6 C3_6 F5_6 107.1(6) . . ?
F4_6 C3_6 F6_6 107.9(5) . . ?
F5_6 C3_6 F6_6 108.5(6) . . ?
F4_6 C3_6 C1_6 109.6(5) . . ?
F5_6 C3_6 C1_6 111.0(6) . . ?
F6_6 C3_6 C1_6 112.6(6) . . ?
F7_6 C4_6 F9_6 108.6(7) . . ?
F7_6 C4_6 F8_6 106.6(7) . . ?
F9_6 C4_6 F8_6 107.5(7) . . ?
F7_6 C4_6 C1_6 111.4(6) . . ?
F9_6 C4_6 C1_6 111.5(8) . . ?
F8_6 C4_6 C1_6 111.1(7) . . ?
C1_7 O1_7 Al1 148.0(5) . . ?
O1_7 C1_7 C2_7 110.7(6) . . ?
O1_7 C1_7 C4_7 110.2(6) . . ?
C2_7 C1_7 C4_7 109.5(6) . . ?
O1_7 C1_7 C3_7 108.1(6) . . ?
C2_7 C1_7 C3_7 109.0(7) . . ?
C4_7 C1_7 C3_7 109.4(6) . . ?
F3_7 C2_7 F2_7 108.7(6) . . ?
F3_7 C2_7 F1_7 109.2(8) . . ?
F2_7 C2_7 F1_7 107.9(6) . . ?
F3_7 C2_7 C1_7 109.8(6) . . ?
F2_7 C2_7 C1_7 112.4(7) . . ?
F1_7 C2_7 C1_7 108.9(9) . . ?
F5_7 C3_7 F6_7 109.6(8) . . ?
F5_7 C3_7 F4_7 107.1(8) . . ?
F6_7 C3_7 F4_7 107.1(9) . . ?
F5_7 C3_7 C1_7 111.3(7) . . ?
F6_7 C3_7 C1_7 112.6(9) . . ?
F4_7 C3_7 C1_7 109.0(11) . . ?
F8_7 C4_7 F9_7 107.7(6) . . ?
F8_7 C4_7 F7_7 107.4(5) . . ?
F9_7 C4_7 F7_7 107.2(6) . . ?
F8_7 C4_7 C1_7 112.4(6) . . ?
F9_7 C4_7 C1_7 110.0(5) . . ?
F7_7 C4_7 C1_7 111.8(6) . . ?
C1_8 O1_8 Al1 153.6(8) . . ?
O1_8 C1_8 C4_8 110.0(8) . . ?
O1_8 C1_8 C2_8 108.9(8) . . ?
C4_8 C1_8 C2_8 110.6(9) . . ?
O1_8 C1_8 C3_8 110.0(8) . . ?
C4_8 C1_8 C3_8 109.4(9) . . ?
C2_8 C1_8 C3_8 107.9(9) . . ?
F2_8 C2_8 F1_8 108.6(9) . . ?
F2_8 C2_8 F3_8 110.6(9) . . ?
F1_8 C2_8 F3_8 107.6(11) . . ?
F2_8 C2_8 C1_8 111.3(10) . . ?
F1_8 C2_8 C1_8 108.7(12) . . ?
F3_8 C2_8 C1_8 110.0(8) . . ?
F5_8 C3_8 F6_8 109.2(13) . . ?
F5_8 C3_8 F4_8 106.3(9) . . ?
F6_8 C3_8 F4_8 109.0(12) . . ?
F5_8 C3_8 C1_8 110.3(12) . . ?
F6_8 C3_8 C1_8 112.0(14) . . ?
F4_8 C3_8 C1_8 110.0(11) . . ?
F9_8 C4_8 F8_8 107.8(8) . . ?
F9_8 C4_8 F7_8 108.3(8) . . ?
F8_8 C4_8 F7_8 105.9(7) . . ?
F9_8 C4_8 C1_8 110.5(8) . . ?
F8_8 C4_8 C1_8 113.1(8) . . ?
F7_8 C4_8 C1_8 111.0(8) . . ?
C1_9 O1_9 Al3 146.7(7) . . ?
O1_9 C1_9 C4_9 107.0(6) . . ?
O1_9 C1_9 C2_9 112.2(6) . . ?
C4_9 C1_9 C2_9 108.9(5) . . ?
O1_9 C1_9 C3_9 111.5(6) . . ?
C4_9 C1_9 C3_9 109.4(5) . . ?
C2_9 C1_9 C3_9 107.7(5) . . ?
F3_9 C2_9 F1_9 106.6(5) . . ?
F3_9 C2_9 F2_9 108.1(6) . . ?
F1_9 C2_9 F2_9 105.2(6) . . ?
F3_9 C2_9 C1_9 110.6(6) . . ?
F1_9 C2_9 C1_9 112.2(6) . . ?
F2_9 C2_9 C1_9 113.7(6) . . ?
F5_9 C3_9 F4_9 107.3(6) . . ?
F5_9 C3_9 F6_9 107.2(7) . . ?
F4_9 C3_9 F6_9 108.9(8) . . ?
F5_9 C3_9 C1_9 110.8(5) . . ?
F4_9 C3_9 C1_9 109.2(7) . . ?
F6_9 C3_9 C1_9 113.2(8) . . ?
F8_9 C4_9 F7_9 106.3(5) . . ?
F8_9 C4_9 F9_9 110.1(7) . . ?
F7_9 C4_9 F9_9 107.7(5) . . ?
F8_9 C4_9 C1_9 111.6(8) . . ?
F7_9 C4_9 C1_9 110.4(6) . . ?
F9_9 C4_9 C1_9 110.6(5) . . ?
C1_10 O1_10 Al3 156.2(5) . . ?
O1_10 C1_10 C3_10 108.9(4) . . ?
O1_10 C1_10 C4_10 110.4(5) . . ?
C3_10 C1_10 C4_10 109.4(4) . . ?
O1_10 C1_10 C2_10 109.3(4) . . ?
C3_10 C1_10 C2_10 109.1(4) . . ?
C4_10 C1_10 C2_10 109.7(4) . . ?
F1_10 C2_10 F3_10 108.4(4) . . ?
F1_10 C2_10 F2_10 108.3(3) . . ?
F3_10 C2_10 F2_10 107.9(4) . . ?
F1_10 C2_10 C1_10 111.3(3) . . ?
F3_10 C2_10 C1_10 109.3(4) . . ?
F2_10 C2_10 C1_10 111.5(3) . . ?
F5_10 C3_10 F4_10 107.3(4) . . ?
F5_10 C3_10 F6_10 108.0(4) . . ?
F4_10 C3_10 F6_10 107.3(5) . . ?
F5_10 C3_10 C1_10 111.5(4) . . ?
F4_10 C3_10 C1_10 110.1(5) . . ?
F6_10 C3_10 C1_10 112.4(3) . . ?
F7_10 C4_10 F8_10 107.1(4) . . ?
F7_10 C4_10 F9_10 108.4(4) . . ?
F8_10 C4_10 F9_10 108.4(6) . . ?
F7_10 C4_10 C1_10 110.4(3) . . ?
F8_10 C4_10 C1_10 112.1(5) . . ?
F9_10 C4_10 C1_10 110.4(5) . . ?
C1_11 O1_11 Al3 143.40(17) . . ?
O1_11 C1_11 C4_11 109.2(2) . . ?
O1_11 C1_11 C3_11 111.1(2) . . ?
C4_11 C1_11 C3_11 108.8(2) . . ?
O1_11 C1_11 C2_11 108.3(2) . . ?
C4_11 C1_11 C2_11 109.9(2) . . ?
C3_11 C1_11 C2_11 109.5(2) . . ?
F3_11 C2_11 F2_11 108.0(3) . . ?
F3_11 C2_11 F1_11 107.8(3) . . ?
F2_11 C2_11 F1_11 108.3(3) . . ?
F3_11 C2_11 C1_11 110.6(2) . . ?
F2_11 C2_11 C1_11 112.0(2) . . ?
F1_11 C2_11 C1_11 110.0(2) . . ?
F6_11 C3_11 F4_11 107.6(2) . . ?
F6_11 C3_11 F5_11 108.2(2) . . ?
F4_11 C3_11 F5_11 106.5(2) . . ?
F6_11 C3_11 C1_11 113.1(2) . . ?
F4_11 C3_11 C1_11 109.4(2) . . ?
F5_11 C3_11 C1_11 111.7(2) . . ?
F9_11 C4_11 F7_11 107.9(3) . . ?
F9_11 C4_11 F8_11 107.9(2) . . ?
F7_11 C4_11 F8_11 107.9(2) . . ?
F9_11 C4_11 C1_11 110.6(2) . . ?
F7_11 C4_11 C1_11 110.0(2) . . ?
F8_11 C4_11 C1_11 112.4(2) . . ?
C1_12 O1_12 Al4 148.18(18) . . ?
O1_12 C1_12 C3_12 109.8(2) . . ?
O1_12 C1_12 C2_12 111.43(19) . . ?
C3_12 C1_12 C2_12 109.9(2) . . ?
O1_12 C1_12 C4_12 107.3(2) . . ?
C3_12 C1_12 C4_12 109.4(2) . . ?
C2_12 C1_12 C4_12 109.0(2) . . ?
F2_12 C2_12 F1_12 107.6(2) . . ?
F2_12 C2_12 F3_12 108.4(2) . . ?
F1_12 C2_12 F3_12 106.5(2) . . ?
F2_12 C2_12 C1_12 112.7(2) . . ?
F1_12 C2_12 C1_12 111.6(2) . . ?
F3_12 C2_12 C1_12 109.7(2) . . ?
F4_12 C3_12 F6_12 106.5(2) . . ?
F4_12 C3_12 F5_12 107.6(2) . . ?
F6_12 C3_12 F5_12 107.2(2) . . ?
F4_12 C3_12 C1_12 111.2(2) . . ?
F6_12 C3_12 C1_12 113.8(2) . . ?
F5_12 C3_12 C1_12 110.3(2) . . ?
F9_12 C4_12 F7_12 107.6(2) . . ?
F9_12 C4_12 F8_12 107.9(2) . . ?
F7_12 C4_12 F8_12 107.9(2) . . ?
F9_12 C4_12 C1_12 111.2(2) . . ?
F7_12 C4_12 C1_12 110.5(2) . . ?
F8_12 C4_12 C1_12 111.7(2) . . ?
C1_13 O1_13 Al4 151.49(17) . . ?
O1_13 C1_13 C3_13 111.1(2) . . ?
O1_13 C1_13 C2_13 109.7(2) . . ?
C3_13 C1_13 C2_13 109.7(2) . . ?
O1_13 C1_13 C4_13 107.3(2) . . ?
C3_13 C1_13 C4_13 110.0(2) . . ?
C2_13 C1_13 C4_13 108.9(2) . . ?
F2_13 C2_13 F1_13 108.0(2) . . ?
F2_13 C2_13 F3_13 107.3(2) . . ?
F1_13 C2_13 F3_13 107.3(2) . . ?
F2_13 C2_13 C1_13 112.7(2) . . ?
F1_13 C2_13 C1_13 111.1(2) . . ?
F3_13 C2_13 C1_13 110.3(2) . . ?
F6_13 C3_13 F4_13 108.3(3) . . ?
F6_13 C3_13 F5_13 107.6(3) . . ?
F4_13 C3_13 F5_13 107.4(3) . . ?
F6_13 C3_13 C1_13 112.6(3) . . ?
F4_13 C3_13 C1_13 110.1(2) . . ?
F5_13 C3_13 C1_13 110.8(2) . . ?
F7_13 C4_13 F9_13 107.5(2) . . ?
F7_13 C4_13 F8_13 108.1(2) . . ?
F9_13 C4_13 F8_13 107.8(2) . . ?
F7_13 C4_13 C1_13 110.9(2) . . ?
F9_13 C4_13 C1_13 110.9(2) . . ?
F8_13 C4_13 C1_13 111.5(2) . . ?
C1_14 O1_14 Al4 151.87(18) . . ?
O1_14 C1_14 C2_14 111.5(2) . . ?
O1_14 C1_14 C3_14 109.3(2) . . ?
C2_14 C1_14 C3_14 109.1(2) . . ?
O1_14 C1_14 C4_14 108.1(2) . . ?
C2_14 C1_14 C4_14 109.7(2) . . ?
C3_14 C1_14 C4_14 109.2(2) . . ?
F2_14 C2_14 F3_14 109.1(2) . . ?
F2_14 C2_14 F1_14 108.1(2) . . ?
F3_14 C2_14 F1_14 106.9(2) . . ?
F2_14 C2_14 C1_14 112.8(2) . . ?
F3_14 C2_14 C1_14 109.5(2) . . ?
F1_14 C2_14 C1_14 110.3(2) . . ?
F5_14 C3_14 F6_14 108.2(2) . . ?
F5_14 C3_14 F4_14 106.9(2) . . ?
F6_14 C3_14 F4_14 106.8(2) . . ?
F5_14 C3_14 C1_14 111.5(2) . . ?
F6_14 C3_14 C1_14 112.4(2) . . ?
F4_14 C3_14 C1_14 110.8(2) . . ?
F8_14 C4_14 F9_14 108.0(3) . . ?
F8_14 C4_14 F7_14 108.0(2) . . ?
F9_14 C4_14 F7_14 107.1(3) . . ?
F8_14 C4_14 C1_14 112.6(2) . . ?
F9_14 C4_14 C1_14 110.5(2) . . ?
F7_14 C4_14 C1_14 110.5(2) . . ?
C1_15 O1_15 Al3 156(2) . . ?
O1_15 C1_15 C4_15 106.7(13) . . ?
O1_15 C1_15 C3_15 109.5(12) . . ?
C4_15 C1_15 C3_15 111.2(14) . . ?
O1_15 C1_15 C2_15 108.3(11) . . ?
C4_15 C1_15 C2_15 111.9(14) . . ?
C3_15 C1_15 C2_15 109.2(15) . . ?
F3_15 C2_15 F1_15 109(2) . . ?
F3_15 C2_15 F2_15 108(2) . . ?
F1_15 C2_15 F2_15 107.8(14) . . ?
F3_15 C2_15 C1_15 111.9(15) . . ?
F1_15 C2_15 C1_15 111(3) . . ?
F2_15 C2_15 C1_15 108(3) . . ?
F5_15 C3_15 F4_15 106.2(14) . . ?
F5_15 C3_15 F6_15 107(2) . . ?
F4_15 C3_15 F6_15 108(2) . . ?
F5_15 C3_15 C1_15 108(3) . . ?
F4_15 C3_15 C1_15 118(3) . . ?
F6_15 C3_15 C1_15 109(3) . . ?
F8_15 C4_15 F9_15 108(2) . . ?
F8_15 C4_15 F7_15 105.2(13) . . ?
F9_15 C4_15 F7_15 109(2) . . ?
F8_15 C4_15 C1_15 111.8(15) . . ?
F9_15 C4_15 C1_15 114(3) . . ?
F7_15 C4_15 C1_15 108(2) . . ?
C1_16 O1_16 Al3 150.7(13) . . ?
O1_16 C1_16 C3_16 110.2(11) . . ?
O1_16 C1_16 C2_16 110.3(10) . . ?
C3_16 C1_16 C2_16 109.9(9) . . ?
O1_16 C1_16 C4_16 105.1(10) . . ?
C3_16 C1_16 C4_16 110.5(9) . . ?
C2_16 C1_16 C4_16 110.7(9) . . ?
F3_16 C2_16 F1_16 111.5(11) . . ?
F3_16 C2_16 F2_16 107.1(14) . . ?
F1_16 C2_16 F2_16 105.5(9) . . ?
F3_16 C2_16 C1_16 108.9(10) . . ?
F1_16 C2_16 C1_16 111.4(9) . . ?
F2_16 C2_16 C1_16 112.3(13) . . ?
F5_16 C3_16 F4_16 106.9(9) . . ?
F5_16 C3_16 F6_16 107.9(9) . . ?
F4_16 C3_16 F6_16 106.0(13) . . ?
F5_16 C3_16 C1_16 112.7(8) . . ?
F4_16 C3_16 C1_16 111.3(13) . . ?
F6_16 C3_16 C1_16 111.6(8) . . ?
F7_16 C4_16 F8_16 105.9(10) . . ?
F7_16 C4_16 F9_16 109.1(14) . . ?
F8_16 C4_16 F9_16 105.9(10) . . ?
F7_16 C4_16 C1_16 113.7(12) . . ?
F8_16 C4_16 C1_16 110.6(8) . . ?
F9_16 C4_16 C1_16 111.3(10) . . ?
C1_17 O1_17 Al2 148.3(11) . . ?
O1_17 C1_17 C3_17 109.4(10) . . ?
O1_17 C1_17 C4_17 109.0(11) . . ?
C3_17 C1_17 C4_17 109.9(9) . . ?
O1_17 C1_17 C2_17 109.0(9) . . ?
C3_17 C1_17 C2_17 109.1(9) . . ?
C4_17 C1_17 C2_17 110.4(9) . . ?
F3_17 C2_17 F2_17 110.1(12) . . ?
F3_17 C2_17 F1_17 108.3(10) . . ?
F2_17 C2_17 F1_17 106.9(9) . . ?
F3_17 C2_17 C1_17 113.7(10) . . ?
F2_17 C2_17 C1_17 108.1(11) . . ?
F1_17 C2_17 C1_17 109.5(10) . . ?
F5_17 C3_17 F4_17 105.5(9) . . ?
F5_17 C3_17 F6_17 109.2(11) . . ?
F4_17 C3_17 F6_17 104.5(12) . . ?
F5_17 C3_17 C1_17 112.6(10) . . ?
F4_17 C3_17 C1_17 113.0(11) . . ?
F6_17 C3_17 C1_17 111.7(9) . . ?
F9_17 C4_17 F8_17 107.9(13) . . ?
F9_17 C4_17 F7_17 106.1(13) . . ?
F8_17 C4_17 F7_17 106.2(9) . . ?
F9_17 C4_17 C1_17 113.3(13) . . ?
F8_17 C4_17 C1_17 112.5(8) . . ?
F7_17 C4_17 C1_17 110.4(10) . . ?
C1_18 O1_18 W1 153.6(8) . . ?
O1_18 C1_18 C3_18 110.9(10) . . ?
O1_18 C1_18 C2_18 108.6(10) . . ?
C3_18 C1_18 C2_18 111.1(12) . . ?
O1_18 C1_18 C4_18 106.3(10) . . ?
C3_18 C1_18 C4_18 109.8(10) . . ?
C2_18 C1_18 C4_18 110.0(11) . . ?
F3_18 C2_18 F2_18 108.6(12) . . ?
F3_18 C2_18 F1_18 105.1(14) . . ?
F2_18 C2_18 F1_18 110.2(12) . . ?
F3_18 C2_18 C1_18 111.1(11) . . ?
F2_18 C2_18 C1_18 113.8(15) . . ?
F1_18 C2_18 C1_18 107.7(15) . . ?
F5_18 C3_18 F4_18 105.0(10) . . ?
F5_18 C3_18 F6_18 107.6(12) . . ?
F4_18 C3_18 F6_18 103.8(12) . . ?
F5_18 C3_18 C1_18 111.9(10) . . ?
F4_18 C3_18 C1_18 115.0(12) . . ?
F6_18 C3_18 C1_18 112.9(11) . . ?
F9_18 C4_18 F8_18 105.5(11) . . ?
F9_18 C4_18 F7_18 108.6(11) . . ?
F8_18 C4_18 F7_18 106.9(10) . . ?
F9_18 C4_18 C1_18 113.2(11) . . ?
F8_18 C4_18 C1_18 112.0(10) . . ?
F7_18 C4_18 C1_18 110.3(11) . . ?
C1_20 O1_20 Al3 152.2(12) . . ?
O1_20 C1_20 C2_20 109.2(9) . . ?
O1_20 C1_20 C4_20 108.3(10) . . ?
C2_20 C1_20 C4_20 110.8(9) . . ?
O1_20 C1_20 C3_20 110.0(10) . . ?
C2_20 C1_20 C3_20 109.8(9) . . ?
C4_20 C1_20 C3_20 108.8(9) . . ?
F3_20 C2_20 F1_20 108.5(8) . . ?
F3_20 C2_20 F2_20 107.0(11) . . ?
F1_20 C2_20 F2_20 104.5(8) . . ?
F3_20 C2_20 C1_20 110.7(8) . . ?
F1_20 C2_20 C1_20 110.9(8) . . ?
F2_20 C2_20 C1_20 114.8(10) . . ?
F5_20 C3_20 F4_20 107.8(8) . . ?
F5_20 C3_20 F6_20 106.5(14) . . ?
F4_20 C3_20 F6_20 106.3(14) . . ?
F5_20 C3_20 C1_20 112.9(8) . . ?
F4_20 C3_20 C1_20 110.1(9) . . ?
F6_20 C3_20 C1_20 112.9(17) . . ?
F7_20 C4_20 F8_20 105.9(9) . . ?
F7_20 C4_20 F9_20 108.9(8) . . ?
F8_20 C4_20 F9_20 108.7(12) . . ?
F7_20 C4_20 C1_20 112.9(8) . . ?
F8_20 C4_20 C1_20 110.9(11) . . ?
F9_20 C4_20 C1_20 109.4(9) . . ?
C1_21 O1_21 Al1 150.2(10) . . ?
O1_21 C1_21 C2_21 108.6(10) . . ?
O1_21 C1_21 C4_21 108.8(10) . . ?
C2_21 C1_21 C4_21 106.0(11) . . ?
O1_21 C1_21 C3_21 108.7(10) . . ?
C2_21 C1_21 C3_21 112.4(12) . . ?
C4_21 C1_21 C3_21 112.2(11) . . ?
F2_21 C2_21 F3_21 112.1(15) . . ?
F2_21 C2_21 F1_21 108.2(12) . . ?
F3_21 C2_21 F1_21 101.5(17) . . ?
F2_21 C2_21 C1_21 114.1(15) . . ?
F3_21 C2_21 C1_21 113.4(12) . . ?
F1_21 C2_21 C1_21 106.4(19) . . ?
F5_21 C3_21 F4_21 112.1(11) . . ?
F5_21 C3_21 F6_21 109.9(10) . . ?
F4_21 C3_21 F6_21 107.2(11) . . ?
F5_21 C3_21 C1_21 111.3(9) . . ?
F4_21 C3_21 C1_21 108.0(13) . . ?
F6_21 C3_21 C1_21 108.2(10) . . ?
F8_21 C4_21 F7_21 106.8(10) . . ?
F8_21 C4_21 F9_21 103.6(11) . . ?
F7_21 C4_21 F9_21 105.0(12) . . ?
F8_21 C4_21 C1_21 112.6(10) . . ?
F7_21 C4_21 C1_21 114.9(12) . . ?
F9_21 C4_21 C1_21 112.9(10) . . ?
C1_22 O1_22 Al1 151.6(6) . . ?
O1_22 C1_22 C3_22 111.3(7) . . ?
O1_22 C1_22 C4_22 108.1(6) . . ?
C3_22 C1_22 C4_22 110.1(6) . . ?
O1_22 C1_22 C2_22 108.8(6) . . ?
C3_22 C1_22 C2_22 109.2(7) . . ?
C4_22 C1_22 C2_22 109.4(6) . . ?
F1_22 C2_22 F2_22 107.7(7) . . ?
F1_22 C2_22 F3_22 105.9(7) . . ?
F2_22 C2_22 F3_22 106.8(6) . . ?
F1_22 C2_22 C1_22 113.0(8) . . ?
F2_22 C2_22 C1_22 112.6(6) . . ?
F3_22 C2_22 C1_22 110.4(6) . . ?
F5_22 C3_22 F4_22 106.8(7) . . ?
F5_22 C3_22 F6_22 108.1(10) . . ?
F4_22 C3_22 F6_22 105.8(8) . . ?
F5_22 C3_22 C1_22 112.5(9) . . ?
F4_22 C3_22 C1_22 110.4(8) . . ?
F6_22 C3_22 C1_22 112.9(11) . . ?
F9_22 C4_22 F8_22 107.3(5) . . ?
F9_22 C4_22 F7_22 109.7(6) . . ?
F8_22 C4_22 F7_22 107.8(5) . . ?
F9_22 C4_22 C1_22 111.1(6) . . ?
F8_22 C4_22 C1_22 111.7(5) . . ?
F7_22 C4_22 C1_22 109.1(6) . . ?
C1_23 O1_23 Al1 152.9(8) . . ?
O1_23 C1_23 C3_23 109.7(9) . . ?
O1_23 C1_23 C4_23 108.2(9) . . ?
C3_23 C1_23 C4_23 111.1(9) . . ?
O1_23 C1_23 C2_23 110.0(9) . . ?
C3_23 C1_23 C2_23 108.9(10) . . ?
C4_23 C1_23 C2_23 109.0(9) . . ?
F3_23 C2_23 F1_23 104.6(13) . . ?
F3_23 C2_23 F2_23 107.8(9) . . ?
F1_23 C2_23 F2_23 106.6(10) . . ?
F3_23 C2_23 C1_23 111.1(9) . . ?
F1_23 C2_23 C1_23 112.6(15) . . ?
F2_23 C2_23 C1_23 113.5(10) . . ?
F5_23 C3_23 F6_23 108.2(11) . . ?
F5_23 C3_23 F4_23 107.3(10) . . ?
F6_23 C3_23 F4_23 105.7(14) . . ?
F5_23 C3_23 C1_23 112.1(10) . . ?
F6_23 C3_23 C1_23 111.2(13) . . ?
F4_23 C3_23 C1_23 112.1(15) . . ?
F9_23 C4_23 F8_23 108.6(8) . . ?
F9_23 C4_23 F7_23 107.4(9) . . ?
F8_23 C4_23 F7_23 106.5(7) . . ?
F9_23 C4_23 C1_23 111.4(8) . . ?
F8_23 C4_23 C1_23 112.4(8) . . ?
F7_23 C4_23 C1_23 110.3(9) . . ?
C1_24 O1_24 Al1 142.9(15) . . ?
O1_24 C1_24 C4_24 109.4(13) . . ?
O1_24 C1_24 C2_24 107.1(11) . . ?
C4_24 C1_24 C2_24 106.5(12) . . ?
O1_24 C1_24 C3_24 105.6(10) . . ?
C4_24 C1_24 C3_24 113.3(12) . . ?
C2_24 C1_24 C3_24 114.7(13) . . ?
F2_24 C2_24 F3_24 106(2) . . ?
F2_24 C2_24 F1_24 104.9(14) . . ?
F3_24 C2_24 F1_24 101.7(14) . . ?
F2_24 C2_24 C1_24 120(3) . . ?
F3_24 C2_24 C1_24 111.3(13) . . ?
F1_24 C2_24 C1_24 111.9(15) . . ?
F5_24 C3_24 F4_24 109.7(14) . . ?
F5_24 C3_24 F6_24 112.0(19) . . ?
F4_24 C3_24 F6_24 109.5(17) . . ?
F5_24 C3_24 C1_24 113(2) . . ?
F4_24 C3_24 C1_24 107.3(16) . . ?
F6_24 C3_24 C1_24 105.3(13) . . ?
F8_24 C4_24 F7_24 105.9(12) . . ?
F8_24 C4_24 F9_24 100.3(14) . . ?
F7_24 C4_24 F9_24 105.4(16) . . ?
F8_24 C4_24 C1_24 109.8(13) . . ?
F7_24 C4_24 C1_24 117.6(16) . . ?
F9_24 C4_24 C1_24 116.1(14) . . ?
C1_19 O1_19 W2 152.9(8) . . ?
O1_19 C1_19 C2_19 108.9(10) . . ?
O1_19 C1_19 C4_19 108.1(10) . . ?
C2_19 C1_19 C4_19 111.0(11) . . ?
O1_19 C1_19 C3_19 109.4(10) . . ?
C2_19 C1_19 C3_19 109.1(11) . . ?
C4_19 C1_19 C3_19 110.3(11) . . ?
F3_19 C2_19 F1_19 104.9(12) . . ?
F3_19 C2_19 F2_19 106.2(12) . . ?
F1_19 C2_19 F2_19 110.8(12) . . ?
F3_19 C2_19 C1_19 112.5(10) . . ?
F1_19 C2_19 C1_19 106.8(13) . . ?
F2_19 C2_19 C1_19 115.1(12) . . ?
F5_19 C3_19 F4_19 106.9(10) . . ?
F5_19 C3_19 F6_19 109.7(11) . . ?
F4_19 C3_19 F6_19 105.4(12) . . ?
F5_19 C3_19 C1_19 112.3(9) . . ?
F4_19 C3_19 C1_19 109.1(13) . . ?
F6_19 C3_19 C1_19 113.0(11) . . ?
F8_19 C4_19 F9_19 108.3(12) . . ?
F8_19 C4_19 F7_19 107.3(10) . . ?
F9_19 C4_19 F7_19 109.5(13) . . ?
F8_19 C4_19 C1_19 112.8(10) . . ?
F9_19 C4_19 C1_19 109.2(11) . . ?
F7_19 C4_19 C1_19 109.7(11) . . ?

loop_
_geom_bond_atom_site_label_1
_geom_bond_atom_site_label_2
_geom_bond_distance
_geom_bond_site_symmetry_2
_geom_bond_publ_flag
W1 O1_1 2.014(2) . ?
W1 O1_18 2.029(7) . ?
W1 C6 2.060(3) . ?
W1 C5 2.062(3) . ?
W1 C2 2.104(3) . ?
W1 C4 2.120(3) . ?
W1 C3 2.130(3) . ?
W1 C1 2.143(3) . ?
O1 C1 1.118(3) . ?
F1 Al1 1.7645(7) . ?
F1 Al1 1.7646(7) 2_665 ?
Al1 O1_8 1.669(6) . ?
Al1 O1_7 1.688(4) . ?
Al1 O1_6 1.704(3) . ?
Al1 O1_24 1.709(12) . ?
Al1 O1_23 1.723(7) . ?
Al1 O1_21 1.722(8) . ?
Al1 O1_22 1.723(5) . ?
O2 C2 1.191(3) . ?
F2 Al2 1.7664(7) . ?
F2 Al2 1.7665(7) 2_666 ?
Al2 O1_4 1.7021(18) . ?
Al2 O1_5 1.7044(17) . ?
Al2 O1_17 1.711(9) . ?
Al2 O1_3 1.719(5) . ?
W2 O1_2 2.017(2) . ?
W2 O1_19 2.036(7) . ?
W2 C11 2.054(3) . ?
W2 C12 2.068(3) . ?
W2 C7 2.127(3) . ?
W2 C10 2.137(3) . ?
W2 C8 2.140(3) . ?
W2 C9 2.144(3) . ?
Al4 O1_13 1.6956(19) . ?
Al4 O1_14 1.6977(19) . ?
Al4 O1_12 1.7055(19) . ?
Al4 F4 1.7647(7) . ?
O4 C4 1.132(3) . ?
Al3 O1_10 1.689(4) . ?
Al3 O1_20 1.694(9) . ?
Al3 O1_15 1.697(14) . ?
Al3 O1_11 1.7070(17) . ?
Al3 O1_9 1.717(6) . ?
Al3 O1_16 1.732(9) . ?
Al3 F3 1.7685(7) . ?
O3 C3 1.114(3) . ?
C6 O6 1.124(3) . ?
C5 O5 1.130(3) . ?
C12 O12 1.125(3) . ?
C11 O11 1.125(3) . ?
C10 O10 1.113(3) . ?
C9 O9 1.117(3) . ?
C8 O8 1.117(3) . ?
C7 O7 1.119(3) . ?
O1_1 C1_1 1.357(5) . ?
C1_1 C2_1 1.543(6) . ?
C1_1 C4_1 1.547(6) . ?
C1_1 C3_1 1.562(6) . ?
C2_1 F2_1 1.298(6) . ?
C2_1 F1_1 1.311(6) . ?
C2_1 F3_1 1.315(6) . ?
C3_1 F4_1 1.300(6) . ?
C3_1 F5_1 1.312(5) . ?
C3_1 F6_1 1.325(5) . ?
C4_1 F7_1 1.314(6) . ?
C4_1 F9_1 1.315(5) . ?
C4_1 F8_1 1.318(4) . ?
O1_2 C1_2 1.356(4) . ?
C1_2 C3_2 1.526(5) . ?
C1_2 C4_2 1.539(6) . ?
C1_2 C2_2 1.562(6) . ?
C2_2 F2_2 1.289(5) . ?
C2_2 F3_2 1.320(5) . ?
C2_2 F1_2 1.345(6) . ?
C3_2 F6_2 1.320(4) . ?
C3_2 F5_2 1.330(5) . ?
C3_2 F4_2 1.363(4) . ?
C4_2 F7_2 1.304(6) . ?
C4_2 F9_2 1.315(6) . ?
C4_2 F8_2 1.336(6) . ?
O1_3 C1_3 1.360(6) . ?
C1_3 C3_3 1.548(7) . ?
C1_3 C2_3 1.551(7) . ?
C1_3 C4_3 1.552(7) . ?
C2_3 F3_3 1.319(7) . ?
C2_3 F1_3 1.327(8) . ?
C2_3 F2_3 1.348(5) . ?
C3_3 F5_3 1.320(9) . ?
C3_3 F4_3 1.324(7) . ?
C3_3 F6_3 1.340(7) . ?
C4_3 F9_3 1.310(9) . ?
C4_3 F7_3 1.316(7) . ?
C4_3 F8_3 1.336(6) . ?
O1_4 C1_4 1.356(3) . ?
C1_4 C3_4 1.548(4) . ?
C1_4 C2_4 1.549(3) . ?
C1_4 C4_4 1.559(3) . ?
C2_4 F1_4 1.325(4) . ?
C2_4 F3_4 1.330(3) . ?
C2_4 F2_4 1.339(3) . ?
C3_4 F4_4 1.319(3) . ?
C3_4 F5_4 1.328(3) . ?
C3_4 F6_4 1.354(3) . ?
C4_4 F9_4 1.318(3) . ?
C4_4 F7_4 1.333(3) . ?
C4_4 F8_4 1.341(3) . ?
O1_5 C1_5 1.361(3) . ?
C1_5 C4_5 1.552(3) . ?
C1_5 C2_5 1.553(3) . ?
C1_5 C3_5 1.555(3) . ?
C2_5 F2_5 1.330(3) . ?
C2_5 F3_5 1.331(3) . ?
C2_5 F1_5 1.334(3) . ?
C3_5 F6_5 1.331(3) . ?
C3_5 F4_5 1.331(3) . ?
C3_5 F5_5 1.336(3) . ?
C4_5 F7_5 1.326(3) . ?
C4_5 F8_5 1.331(3) . ?
C4_5 F9_5 1.331(3) . ?
O1_6 C1_6 1.352(6) . ?
C1_6 C4_6 1.547(7) . ?
C1_6 C3_6 1.553(7) . ?
C1_6 C2_6 1.569(7) . ?
C2_6 F2_6 1.313(5) . ?
C2_6 F3_6 1.329(6) . ?
C2_6 F1_6 1.330(7) . ?
C3_6 F4_6 1.323(7) . ?
C3_6 F5_6 1.326(7) . ?
C3_6 F6_6 1.332(7) . ?
C4_6 F7_6 1.312(7) . ?
C4_6 F9_6 1.322(8) . ?
C4_6 F8_6 1.334(7) . ?
O1_7 C1_7 1.358(7) . ?
C1_7 C2_7 1.546(8) . ?
C1_7 C4_7 1.551(8) . ?
C1_7 C3_7 1.559(8) . ?
C2_7 F3_7 1.321(7) . ?
C2_7 F2_7 1.331(7) . ?
C2_7 F1_7 1.336(8) . ?
C3_7 F5_7 1.313(8) . ?
C3_7 F6_7 1.329(8) . ?
C3_7 F4_7 1.349(9) . ?
C4_7 F8_7 1.327(6) . ?
C4_7 F9_7 1.328(7) . ?
C4_7 F7_7 1.342(7) . ?
O1_8 C1_8 1.352(10) . ?
C1_8 C4_8 1.547(11) . ?
C1_8 C2_8 1.548(11) . ?
C1_8 C3_8 1.557(10) . ?
C2_8 F2_8 1.316(10) . ?
C2_8 F1_8 1.323(11) . ?
C2_8 F3_8 1.332(10) . ?
C3_8 F5_8 1.326(10) . ?
C3_8 F6_8 1.327(11) . ?
C3_8 F4_8 1.332(11) . ?
C4_8 F9_8 1.316(9) . ?
C4_8 F8_8 1.322(8) . ?
C4_8 F7_8 1.336(10) . ?
O1_9 C1_9 1.358(7) . ?
C1_9 C4_9 1.552(8) . ?
C1_9 C2_9 1.553(7) . ?
C1_9 C3_9 1.561(7) . ?
C2_9 F3_9 1.333(6) . ?
C2_9 F1_9 1.346(6) . ?
C2_9 F2_9 1.346(7) . ?
C3_9 F5_9 1.331(6) . ?
C3_9 F4_9 1.333(6) . ?
C3_9 F6_9 1.335(9) . ?
C4_9 F8_9 1.318(8) . ?
C4_9 F7_9 1.328(6) . ?
C4_9 F9_9 1.331(6) . ?
O1_10 C1_10 1.343(5) . ?
C1_10 C3_10 1.550(6) . ?
C1_10 C4_10 1.553(6) . ?
C1_10 C2_10 1.562(6) . ?
C2_10 F1_10 1.318(5) . ?
C2_10 F3_10 1.329(6) . ?
C2_10 F2_10 1.345(4) . ?
C3_10 F5_10 1.322(7) . ?
C3_10 F4_10 1.330(6) . ?
C3_10 F6_10 1.342(4) . ?
C4_10 F7_10 1.326(5) . ?
C4_10 F8_10 1.328(6) . ?
C4_10 F9_10 1.333(6) . ?
O1_11 C1_11 1.359(3) . ?
C1_11 C4_11 1.544(4) . ?
C1_11 C3_11 1.552(4) . ?
C1_11 C2_11 1.556(4) . ?
C2_11 F3_11 1.324(4) . ?
C2_11 F2_11 1.325(3) . ?
C2_11 F1_11 1.333(4) . ?
C3_11 F6_11 1.327(3) . ?
C3_11 F4_11 1.337(3) . ?
C3_11 F5_11 1.338(4) . ?
C4_11 F9_11 1.330(3) . ?
C4_11 F7_11 1.333(3) . ?
C4_11 F8_11 1.333(3) . ?
O1_12 C1_12 1.353(3) . ?
C1_12 C3_12 1.546(4) . ?
C1_12 C2_12 1.548(3) . ?
C1_12 C4_12 1.559(4) . ?
C2_12 F2_12 1.321(3) . ?
C2_12 F1_12 1.324(3) . ?
C2_12 F3_12 1.327(3) . ?
C3_12 F4_12 1.324(3) . ?
C3_12 F6_12 1.332(3) . ?
C3_12 F5_12 1.333(3) . ?
C4_12 F9_12 1.321(3) . ?
C4_12 F7_12 1.326(3) . ?
C4_12 F8_12 1.329(3) . ?
O1_13 C1_13 1.355(3) . ?
C1_13 C3_13 1.535(4) . ?
C1_13 C2_13 1.550(3) . ?
C1_13 C4_13 1.568(4) . ?
C2_13 F2_13 1.329(3) . ?
C2_13 F1_13 1.330(3) . ?
C2_13 F3_13 1.334(3) . ?
C3_13 F6_13 1.328(4) . ?
C3_13 F4_13 1.330(4) . ?
C3_13 F5_13 1.338(4) . ?
C4_13 F7_13 1.319(3) . ?
C4_13 F9_13 1.328(3) . ?
C4_13 F8_13 1.331(3) . ?
O1_14 C1_14 1.353(3) . ?
C1_14 C2_14 1.548(4) . ?
C1_14 C3_14 1.548(4) . ?
C1_14 C4_14 1.556(4) . ?
C2_14 F2_14 1.324(3) . ?
C2_14 F3_14 1.324(3) . ?
C2_14 F1_14 1.334(3) . ?
C3_14 F5_14 1.320(3) . ?
C3_14 F6_14 1.329(3) . ?
C3_14 F4_14 1.345(3) . ?
C4_14 F8_14 1.318(4) . ?
C4_14 F9_14 1.323(3) . ?
C4_14 F7_14 1.338(3) . ?
O1_15 C1_15 1.366(12) . ?
C1_15 C4_15 1.539(13) . ?
C1_15 C3_15 1.540(13) . ?
C1_15 C2_15 1.541(13) . ?
C2_15 F3_15 1.318(14) . ?
C2_15 F1_15 1.319(14) . ?
C2_15 F2_15 1.322(14) . ?
C3_15 F5_15 1.325(14) . ?
C3_15 F4_15 1.331(14) . ?
C3_15 F6_15 1.332(14) . ?
C4_15 F8_15 1.312(14) . ?
C4_15 F9_15 1.326(14) . ?
C4_15 F7_15 1.335(14) . ?
O1_16 C1_16 1.367(11) . ?
C1_16 C3_16 1.533(12) . ?
C1_16 C2_16 1.544(12) . ?
C1_16 C4_16 1.549(12) . ?
C2_16 F3_16 1.319(12) . ?
C2_16 F1_16 1.327(10) . ?
C2_16 F2_16 1.352(11) . ?
C3_16 F5_16 1.316(10) . ?
C3_16 F4_16 1.332(11) . ?
C3_16 F6_16 1.350(9) . ?
C4_16 F7_16 1.311(12) . ?
C4_16 F8_16 1.334(9) . ?
C4_16 F9_16 1.334(11) . ?
O1_17 C1_17 1.361(11) . ?
C1_17 C3_17 1.539(12) . ?
C1_17 C4_17 1.539(12) . ?
C1_17 C2_17 1.540(12) . ?
C2_17 F3_17 1.298(12) . ?
C2_17 F2_17 1.329(10) . ?
C2_17 F1_17 1.336(11) . ?
C3_17 F5_17 1.316(11) . ?
C3_17 F4_17 1.343(11) . ?
C3_17 F6_17 1.343(9) . ?
C4_17 F9_17 1.321(12) . ?
C4_17 F8_17 1.323(9) . ?
C4_17 F7_17 1.325(11) . ?
O1_18 C1_18 1.364(12) . ?
C1_18 C3_18 1.526(12) . ?
C1_18 C2_18 1.538(13) . ?
C1_18 C4_18 1.539(13) . ?
C2_18 F3_18 1.283(12) . ?
C2_18 F2_18 1.295(12) . ?
C2_18 F1_18 1.302(13) . ?
C3_18 F5_18 1.334(11) . ?
C3_18 F4_18 1.335(12) . ?
C3_18 F6_18 1.336(11) . ?
C4_18 F9_18 1.308(12) . ?
C4_18 F8_18 1.321(11) . ?
C4_18 F7_18 1.323(11) . ?
O1_20 C1_20 1.362(11) . ?
C1_20 C2_20 1.540(12) . ?
C1_20 C4_20 1.541(12) . ?
C1_20 C3_20 1.544(12) . ?
C2_20 F3_20 1.322(10) . ?
C2_20 F1_20 1.327(10) . ?
C2_20 F2_20 1.345(10) . ?
C3_20 F5_20 1.316(9) . ?
C3_20 F4_20 1.339(10) . ?
C3_20 F6_20 1.339(12) . ?
C4_20 F7_20 1.305(9) . ?
C4_20 F8_20 1.321(10) . ?
C4_20 F9_20 1.331(10) . ?
O1_21 C1_21 1.365(12) . ?
C1_21 C2_21 1.540(12) . ?
C1_21 C4_21 1.541(12) . ?
C1_21 C3_21 1.553(12) . ?
C2_21 F2_21 1.307(12) . ?
C2_21 F3_21 1.322(13) . ?
C2_21 F1_21 1.338(13) . ?
C3_21 F5_21 1.285(11) . ?
C3_21 F4_21 1.315(12) . ?
C3_21 F6_21 1.329(10) . ?
C4_21 F8_21 1.311(10) . ?
C4_21 F7_21 1.324(12) . ?
C4_21 F9_21 1.331(12) . ?
O1_22 C1_22 1.357(8) . ?
C1_22 C3_22 1.550(9) . ?
C1_22 C4_22 1.553(9) . ?
C1_22 C2_22 1.561(8) . ?
C2_22 F1_22 1.319(9) . ?
C2_22 F2_22 1.342(7) . ?
C2_22 F3_22 1.343(7) . ?
C3_22 F5_22 1.329(8) . ?
C3_22 F4_22 1.334(8) . ?
C3_22 F6_22 1.343(9) . ?
C4_22 F9_22 1.302(7) . ?
C4_22 F8_22 1.325(7) . ?
C4_22 F7_22 1.339(7) . ?
O1_23 C1_23 1.360(10) . ?
C1_23 C3_23 1.538(11) . ?
C1_23 C4_23 1.545(11) . ?
C1_23 C2_23 1.548(11) . ?
C2_23 F3_23 1.321(10) . ?
C2_23 F1_23 1.335(11) . ?
C2_23 F2_23 1.337(10) . ?
C3_23 F5_23 1.312(10) . ?
C3_23 F6_23 1.332(11) . ?
C3_23 F4_23 1.342(11) . ?
C4_23 F9_23 1.311(10) . ?
C4_23 F8_23 1.326(9) . ?
C4_23 F7_23 1.341(10) . ?
O1_24 C1_24 1.374(12) . ?
C1_24 C4_24 1.540(13) . ?
C1_24 C2_24 1.544(13) . ?
C1_24 C3_24 1.560(13) . ?
C2_24 F2_24 1.329(14) . ?
C2_24 F3_24 1.346(13) . ?
C2_24 F1_24 1.354(13) . ?
C3_24 F5_24 1.292(13) . ?
C3_24 F4_24 1.307(13) . ?
C3_24 F6_24 1.312(13) . ?
C4_24 F8_24 1.307(13) . ?
C4_24 F7_24 1.308(13) . ?
C4_24 F9_24 1.336(13) . ?
O1_19 C1_19 1.372(12) . ?
C1_19 C2_19 1.537(13) . ?
C1_19 C4_19 1.541(13) . ?
C1_19 C3_19 1.543(13) . ?
C2_19 F3_19 1.312(12) . ?
C2_19 F1_19 1.312(13) . ?
C2_19 F2_19 1.318(12) . ?
C3_19 F5_19 1.319(11) . ?
C3_19 F4_19 1.321(12) . ?
C3_19 F6_19 1.337(11) . ?
C4_19 F8_19 1.297(11) . ?
C4_19 F9_19 1.315(12) . ?
C4_19 F7_19 1.324(12) . ?

loop_
_geom_torsion_atom_site_label_1
_geom_torsion_atom_site_label_2
_geom_torsion_atom_site_label_3
_geom_torsion_atom_site_label_4
_geom_torsion
_geom_torsion_site_symmetry_1
_geom_torsion_site_symmetry_2
_geom_torsion_site_symmetry_3
_geom_torsion_site_symmetry_4
_geom_torsion_publ_flag
W1 O1_1 C1_1 C2_1 -78.7(7) . . . . ?
W1 O1_1 C1_1 C4_1 44.9(8) . . . . ?
W1 O1_1 C1_1 C3_1 163.5(4) . . . . ?
O1_1 C1_1 C2_1 F2_1 -172.1(5) . . . . ?
C4_1 C1_1 C2_1 F2_1 64.2(6) . . . . ?
C3_1 C1_1 C2_1 F2_1 -56.6(6) . . . . ?
O1_1 C1_1 C2_1 F1_1 68.8(6) . . . . ?
C4_1 C1_1 C2_1 F1_1 -54.8(6) . . . . ?
C3_1 C1_1 C2_1 F1_1 -175.6(5) . . . . ?
O1_1 C1_1 C2_1 F3_1 -49.7(6) . . . . ?
C4_1 C1_1 C2_1 F3_1 -173.3(5) . . . . ?
C3_1 C1_1 C2_1 F3_1 65.9(6) . . . . ?
O1_1 C1_1 C3_1 F4_1 -53.5(5) . . . . ?
C2_1 C1_1 C3_1 F4_1 -171.5(5) . . . . ?
C4_1 C1_1 C3_1 F4_1 66.5(5) . . . . ?
O1_1 C1_1 C3_1 F5_1 63.8(5) . . . . ?
C2_1 C1_1 C3_1 F5_1 -54.2(5) . . . . ?
C4_1 C1_1 C3_1 F5_1 -176.2(4) . . . . ?
O1_1 C1_1 C3_1 F6_1 -176.9(4) . . . . ?
C2_1 C1_1 C3_1 F6_1 65.1(5) . . . . ?
C4_1 C1_1 C3_1 F6_1 -56.9(5) . . . . ?
O1_1 C1_1 C4_1 F7_1 57.1(5) . . . . ?
C2_1 C1_1 C4_1 F7_1 179.7(4) . . . . ?
C3_1 C1_1 C4_1 F7_1 -59.4(5) . . . . ?
O1_1 C1_1 C4_1 F9_1 -60.4(5) . . . . ?
C2_1 C1_1 C4_1 F9_1 62.3(5) . . . . ?
C3_1 C1_1 C4_1 F9_1 -176.9(4) . . . . ?
O1_1 C1_1 C4_1 F8_1 -179.7(4) . . . . ?
C2_1 C1_1 C4_1 F8_1 -57.0(5) . . . . ?
C3_1 C1_1 C4_1 F8_1 63.8(5) . . . . ?
W2 O1_2 C1_2 C3_2 -23.6(8) . . . . ?
W2 O1_2 C1_2 C4_2 99.8(6) . . . . ?
W2 O1_2 C1_2 C2_2 -140.5(5) . . . . ?
O1_2 C1_2 C2_2 F2_2 170.8(4) . . . . ?
C3_2 C1_2 C2_2 F2_2 49.1(5) . . . . ?
C4_2 C1_2 C2_2 F2_2 -71.5(6) . . . . ?
O1_2 C1_2 C2_2 F3_2 -67.4(4) . . . . ?
C3_2 C1_2 C2_2 F3_2 170.9(3) . . . . ?
C4_2 C1_2 C2_2 F3_2 50.3(5) . . . . ?
O1_2 C1_2 C2_2 F1_2 47.8(5) . . . . ?
C3_2 C1_2 C2_2 F1_2 -73.9(5) . . . . ?
C4_2 C1_2 C2_2 F1_2 165.5(4) . . . . ?
O1_2 C1_2 C3_2 F6_2 172.9(4) . . . . ?
C4_2 C1_2 C3_2 F6_2 50.5(5) . . . . ?
C2_2 C1_2 C3_2 F6_2 -71.0(5) . . . . ?
O1_2 C1_2 C3_2 F5_2 -62.4(5) . . . . ?
C4_2 C1_2 C3_2 F5_2 175.2(4) . . . . ?
C2_2 C1_2 C3_2 F5_2 53.7(4) . . . . ?
O1_2 C1_2 C3_2 F4_2 53.1(5) . . . . ?
C4_2 C1_2 C3_2 F4_2 -69.3(5) . . . . ?
C2_2 C1_2 C3_2 F4_2 169.2(3) . . . . ?
O1_2 C1_2 C4_2 F7_2 -75.0(6) . . . . ?
C3_2 C1_2 C4_2 F7_2 50.6(6) . . . . ?
C2_2 C1_2 C4_2 F7_2 169.2(5) . . . . ?
O1_2 C1_2 C4_2 F9_2 47.3(6) . . . . ?
C3_2 C1_2 C4_2 F9_2 172.8(4) . . . . ?
C2_2 C1_2 C4_2 F9_2 -68.5(6) . . . . ?
O1_2 C1_2 C4_2 F8_2 162.3(4) . . . . ?
C3_2 C1_2 C4_2 F8_2 -72.1(5) . . . . ?
C2_2 C1_2 C4_2 F8_2 46.5(6) . . . . ?
O1_4 Al2 O1_3 C1_3 75.4(11) . . . . ?
O1_5 Al2 O1_3 C1_3 -55.9(11) . . . . ?
F2 Al2 O1_3 C1_3 -169.2(10) . . . . ?
Al2 O1_3 C1_3 C3_3 -128.8(10) . . . . ?
Al2 O1_3 C1_3 C2_3 -9.3(13) . . . . ?
Al2 O1_3 C1_3 C4_3 111.4(10) . . . . ?
O1_3 C1_3 C2_3 F3_3 -39.4(7) . . . . ?
C3_3 C1_3 C2_3 F3_3 79.7(6) . . . . ?
C4_3 C1_3 C2_3 F3_3 -161.3(5) . . . . ?
O1_3 C1_3 C2_3 F1_3 79.1(7) . . . . ?
C3_3 C1_3 C2_3 F1_3 -161.8(5) . . . . ?
C4_3 C1_3 C2_3 F1_3 -42.9(7) . . . . ?
O1_3 C1_3 C2_3 F2_3 -160.5(6) . . . . ?
C3_3 C1_3 C2_3 F2_3 -41.4(6) . . . . ?
C4_3 C1_3 C2_3 F2_3 77.6(6) . . . . ?
O1_3 C1_3 C3_3 F5_3 76.5(7) . . . . ?
C2_3 C1_3 C3_3 F5_3 -45.0(7) . . . . ?
C4_3 C1_3 C3_3 F5_3 -163.1(6) . . . . ?
O1_3 C1_3 C3_3 F4_3 -42.9(8) . . . . ?
C2_3 C1_3 C3_3 F4_3 -164.4(6) . . . . ?
C4_3 C1_3 C3_3 F4_3 77.5(7) . . . . ?
O1_3 C1_3 C3_3 F6_3 -164.1(6) . . . . ?
C2_3 C1_3 C3_3 F6_3 74.3(7) . . . . ?
C4_3 C1_3 C3_3 F6_3 -43.7(7) . . . . ?
O1_3 C1_3 C4_3 F9_3 -45.6(8) . . . . ?
C3_3 C1_3 C4_3 F9_3 -164.5(7) . . . . ?
C2_3 C1_3 C4_3 F9_3 77.2(8) . . . . ?
O1_3 C1_3 C4_3 F7_3 73.3(7) . . . . ?
C3_3 C1_3 C4_3 F7_3 -45.6(7) . . . . ?
C2_3 C1_3 C4_3 F7_3 -163.9(5) . . . . ?
O1_3 C1_3 C4_3 F8_3 -166.1(6) . . . . ?
C3_3 C1_3 C4_3 F8_3 75.0(6) . . . . ?
C2_3 C1_3 C4_3 F8_3 -43.3(6) . . . . ?
O1_5 Al2 O1_4 C1_4 -162.0(3) . . . . ?
O1_17 Al2 O1_4 C1_4 68.6(6) . . . . ?
O1_3 Al2 O1_4 C1_4 66.8(4) . . . . ?
F2 Al2 O1_4 C1_4 -44.8(3) . . . . ?
Al2 O1_4 C1_4 C3_4 74.1(4) . . . . ?
Al2 O1_4 C1_4 C2_4 -45.9(4) . . . . ?
Al2 O1_4 C1_4 C4_4 -166.1(3) . . . . ?
O1_4 C1_4 C2_4 F1_4 -76.7(3) . . . . ?
C3_4 C1_4 C2_4 F1_4 163.1(2) . . . . ?
C4_4 C1_4 C2_4 F1_4 42.5(3) . . . . ?
O1_4 C1_4 C2_4 F3_4 42.3(3) . . . . ?
C3_4 C1_4 C2_4 F3_4 -77.9(3) . . . . ?
C4_4 C1_4 C2_4 F3_4 161.6(2) . . . . ?
O1_4 C1_4 C2_4 F2_4 162.2(2) . . . . ?
C3_4 C1_4 C2_4 F2_4 42.0(3) . . . . ?
C4_4 C1_4 C2_4 F2_4 -78.5(3) . . . . ?
O1_4 C1_4 C3_4 F4_4 43.8(3) . . . . ?
C2_4 C1_4 C3_4 F4_4 164.9(2) . . . . ?
C4_4 C1_4 C3_4 F4_4 -74.8(3) . . . . ?
O1_4 C1_4 C3_4 F5_4 -76.7(3) . . . . ?
C2_4 C1_4 C3_4 F5_4 44.4(3) . . . . ?
C4_4 C1_4 C3_4 F5_4 164.7(2) . . . . ?
O1_4 C1_4 C3_4 F6_4 163.8(2) . . . . ?
C2_4 C1_4 C3_4 F6_4 -75.1(3) . . . . ?
C4_4 C1_4 C3_4 F6_4 45.2(3) . . . . ?
O1_4 C1_4 C4_4 F9_4 44.4(3) . . . . ?
C3_4 C1_4 C4_4 F9_4 163.7(2) . . . . ?
C2_4 C1_4 C4_4 F9_4 -76.5(3) . . . . ?
O1_4 C1_4 C4_4 F7_4 -75.6(3) . . . . ?
C3_4 C1_4 C4_4 F7_4 43.8(3) . . . . ?
C2_4 C1_4 C4_4 F7_4 163.5(2) . . . . ?
O1_4 C1_4 C4_4 F8_4 165.2(2) . . . . ?
C3_4 C1_4 C4_4 F8_4 -75.5(3) . . . . ?
C2_4 C1_4 C4_4 F8_4 44.3(3) . . . . ?
O1_4 Al2 O1_5 C1_5 16.8(3) . . . . ?
O1_17 Al2 O1_5 C1_5 148.5(6) . . . . ?
O1_3 Al2 O1_5 C1_5 151.7(4) . . . . ?
F2 Al2 O1_5 C1_5 -100.0(3) . . . . ?
Al2 O1_5 C1_5 C4_5 -178.1(2) . . . . ?
Al2 O1_5 C1_5 C2_5 61.8(4) . . . . ?
Al2 O1_5 C1_5 C3_5 -58.6(4) . . . . ?
O1_5 C1_5 C2_5 F2_5 -161.8(2) . . . . ?
C4_5 C1_5 C2_5 F2_5 79.9(3) . . . . ?
C3_5 C1_5 C2_5 F2_5 -40.0(3) . . . . ?
O1_5 C1_5 C2_5 F3_5 -40.8(3) . . . . ?
C4_5 C1_5 C2_5 F3_5 -159.1(2) . . . . ?
C3_5 C1_5 C2_5 F3_5 80.9(2) . . . . ?
O1_5 C1_5 C2_5 F1_5 77.6(2) . . . . ?
C4_5 C1_5 C2_5 F1_5 -40.7(3) . . . . ?
C3_5 C1_5 C2_5 F1_5 -160.64(19) . . . . ?
O1_5 C1_5 C3_5 F6_5 -161.5(2) . . . . ?
C4_5 C1_5 C3_5 F6_5 -43.5(3) . . . . ?
C2_5 C1_5 C3_5 F6_5 76.9(2) . . . . ?
O1_5 C1_5 C3_5 F4_5 -41.0(3) . . . . ?
C4_5 C1_5 C3_5 F4_5 77.0(2) . . . . ?
C2_5 C1_5 C3_5 F4_5 -162.61(19) . . . . ?
O1_5 C1_5 C3_5 F5_5 77.6(3) . . . . ?
C4_5 C1_5 C3_5 F5_5 -164.3(2) . . . . ?
C2_5 C1_5 C3_5 F5_5 -44.0(3) . . . . ?
O1_5 C1_5 C4_5 F7_5 71.5(2) . . . . ?
C2_5 C1_5 C4_5 F7_5 -168.1(2) . . . . ?
C3_5 C1_5 C4_5 F7_5 -48.8(3) . . . . ?
O1_5 C1_5 C4_5 F8_5 -167.9(2) . . . . ?
C2_5 C1_5 C4_5 F8_5 -47.6(3) . . . . ?
C3_5 C1_5 C4_5 F8_5 71.7(3) . . . . ?
O1_5 C1_5 C4_5 F9_5 -47.3(3) . . . . ?
C2_5 C1_5 C4_5 F9_5 73.0(3) . . . . ?
C3_5 C1_5 C4_5 F9_5 -167.7(2) . . . . ?
O1_8 Al1 O1_6 C1_6 117.6(8) . . . . ?
O1_7 Al1 O1_6 C1_6 -13.9(9) . . . . ?
F1 Al1 O1_6 C1_6 -131.2(8) . . . . ?
Al1 O1_6 C1_6 C4_6 -29.2(10) . . . . ?
Al1 O1_6 C1_6 C3_6 91.4(8) . . . . ?
Al1 O1_6 C1_6 C2_6 -151.8(7) . . . . ?
O1_6 C1_6 C2_6 F2_6 -163.3(5) . . . . ?
C4_6 C1_6 C2_6 F2_6 73.3(7) . . . . ?
C3_6 C1_6 C2_6 F2_6 -44.7(7) . . . . ?
O1_6 C1_6 C2_6 F3_6 -44.2(6) . . . . ?
C4_6 C1_6 C2_6 F3_6 -167.6(5) . . . . ?
C3_6 C1_6 C2_6 F3_6 74.4(6) . . . . ?
O1_6 C1_6 C2_6 F1_6 75.2(6) . . . . ?
C4_6 C1_6 C2_6 F1_6 -48.2(7) . . . . ?
C3_6 C1_6 C2_6 F1_6 -166.3(5) . . . . ?
O1_6 C1_6 C3_6 F4_6 -49.8(6) . . . . ?
C4_6 C1_6 C3_6 F4_6 73.5(6) . . . . ?
C2_6 C1_6 C3_6 F4_6 -166.2(5) . . . . ?
O1_6 C1_6 C3_6 F5_6 68.3(7) . . . . ?
C4_6 C1_6 C3_6 F5_6 -168.4(6) . . . . ?
C2_6 C1_6 C3_6 F5_6 -48.2(7) . . . . ?
O1_6 C1_6 C3_6 F6_6 -169.9(5) . . . . ?
C4_6 C1_6 C3_6 F6_6 -46.6(7) . . . . ?
C2_6 C1_6 C3_6 F6_6 73.7(6) . . . . ?
O1_6 C1_6 C4_6 F7_6 82.4(7) . . . . ?
C3_6 C1_6 C4_6 F7_6 -39.5(7) . . . . ?
C2_6 C1_6 C4_6 F7_6 -157.4(6) . . . . ?
O1_6 C1_6 C4_6 F9_6 -39.1(8) . . . . ?
C3_6 C1_6 C4_6 F9_6 -161.0(6) . . . . ?
C2_6 C1_6 C4_6 F9_6 81.1(7) . . . . ?
O1_6 C1_6 C4_6 F8_6 -159.0(7) . . . . ?
C3_6 C1_6 C4_6 F8_6 79.1(8) . . . . ?
C2_6 C1_6 C4_6 F8_6 -38.8(8) . . . . ?
O1_8 Al1 O1_7 C1_7 96.4(11) . . . . ?
O1_6 Al1 O1_7 C1_7 -145.6(10) . . . . ?
F1 Al1 O1_7 C1_7 -31.9(11) . . . . ?
Al1 O1_7 C1_7 C2_7 68.7(12) . . . . ?
Al1 O1_7 C1_7 C4_7 -52.5(13) . . . . ?
Al1 O1_7 C1_7 C3_7 -172.0(9) . . . . ?
O1_7 C1_7 C2_7 F3_7 42.4(9) . . . . ?
C4_7 C1_7 C2_7 F3_7 164.0(7) . . . . ?
C3_7 C1_7 C2_7 F3_7 -76.3(8) . . . . ?
O1_7 C1_7 C2_7 F2_7 163.5(6) . . . . ?
C4_7 C1_7 C2_7 F2_7 -74.9(8) . . . . ?
C3_7 C1_7 C2_7 F2_7 44.8(9) . . . . ?
O1_7 C1_7 C2_7 F1_7 -77.1(8) . . . . ?
C4_7 C1_7 C2_7 F1_7 44.5(8) . . . . ?
C3_7 C1_7 C2_7 F1_7 164.2(7) . . . . ?
O1_7 C1_7 C3_7 F5_7 -72.0(9) . . . . ?
C2_7 C1_7 C3_7 F5_7 48.3(9) . . . . ?
C4_7 C1_7 C3_7 F5_7 168.0(7) . . . . ?
O1_7 C1_7 C3_7 F6_7 164.5(9) . . . . ?
C2_7 C1_7 C3_7 F6_7 -75.1(10) . . . . ?
C4_7 C1_7 C3_7 F6_7 44.6(10) . . . . ?
O1_7 C1_7 C3_7 F4_7 45.8(10) . . . . ?
C2_7 C1_7 C3_7 F4_7 166.2(8) . . . . ?
C4_7 C1_7 C3_7 F4_7 -74.1(9) . . . . ?
O1_7 C1_7 C4_7 F8_7 162.0(6) . . . . ?
C2_7 C1_7 C4_7 F8_7 40.1(8) . . . . ?
C3_7 C1_7 C4_7 F8_7 -79.3(8) . . . . ?
O1_7 C1_7 C4_7 F9_7 42.0(8) . . . . ?
C2_7 C1_7 C4_7 F9_7 -79.9(7) . . . . ?
C3_7 C1_7 C4_7 F9_7 160.6(6) . . . . ?
O1_7 C1_7 C4_7 F7_7 -77.1(7) . . . . ?
C2_7 C1_7 C4_7 F7_7 161.0(6) . . . . ?
C3_7 C1_7 C4_7 F7_7 41.5(8) . . . . ?
O1_7 Al1 O1_8 C1_8 -19.1(19) . . . . ?
O1_6 Al1 O1_8 C1_8 -142.9(17) . . . . ?
F1 Al1 O1_8 C1_8 109.7(17) . . . . ?
Al1 O1_8 C1_8 C4_8 -55(2) . . . . ?
Al1 O1_8 C1_8 C2_8 -176.8(16) . . . . ?
Al1 O1_8 C1_8 C3_8 65(2) . . . . ?
O1_8 C1_8 C2_8 F2_8 -163.3(9) . . . . ?
C4_8 C1_8 C2_8 F2_8 75.7(12) . . . . ?
C3_8 C1_8 C2_8 F2_8 -43.9(12) . . . . ?
O1_8 C1_8 C2_8 F1_8 77.2(12) . . . . ?
C4_8 C1_8 C2_8 F1_8 -43.8(12) . . . . ?
C3_8 C1_8 C2_8 F1_8 -163.5(10) . . . . ?
O1_8 C1_8 C2_8 F3_8 -40.4(12) . . . . ?
C4_8 C1_8 C2_8 F3_8 -161.4(9) . . . . ?
C3_8 C1_8 C2_8 F3_8 79.0(11) . . . . ?
O1_8 C1_8 C3_8 F5_8 70.9(12) . . . . ?
C4_8 C1_8 C3_8 F5_8 -168.3(10) . . . . ?
C2_8 C1_8 C3_8 F5_8 -47.8(12) . . . . ?
O1_8 C1_8 C3_8 F6_8 -167.3(13) . . . . ?
C4_8 C1_8 C3_8 F6_8 -46.5(14) . . . . ?
C2_8 C1_8 C3_8 F6_8 73.9(14) . . . . ?
O1_8 C1_8 C3_8 F4_8 -46.0(13) . . . . ?
C4_8 C1_8 C3_8 F4_8 74.8(12) . . . . ?
C2_8 C1_8 C3_8 F4_8 -164.7(10) . . . . ?
O1_8 C1_8 C4_8 F9_8 -41.0(11) . . . . ?
C2_8 C1_8 C4_8 F9_8 79.4(11) . . . . ?
C3_8 C1_8 C4_8 F9_8 -161.8(9) . . . . ?
O1_8 C1_8 C4_8 F8_8 -161.9(8) . . . . ?
C2_8 C1_8 C4_8 F8_8 -41.5(12) . . . . ?
C3_8 C1_8 C4_8 F8_8 77.2(11) . . . . ?
O1_8 C1_8 C4_8 F7_8 79.3(10) . . . . ?
C2_8 C1_8 C4_8 F7_8 -160.3(8) . . . . ?
C3_8 C1_8 C4_8 F7_8 -41.6(11) . . . . ?
O1_10 Al3 O1_9 C1_9 16.2(16) . . . . ?
O1_11 Al3 O1_9 C1_9 152.6(13) . . . . ?
F3 Al3 O1_9 C1_9 -99.5(15) . . . . ?
Al3 O1_9 C1_9 C4_9 167.4(13) . . . . ?
Al3 O1_9 C1_9 C2_9 -73.2(16) . . . . ?
Al3 O1_9 C1_9 C3_9 47.8(17) . . . . ?
O1_9 C1_9 C2_9 F3_9 45.6(8) . . . . ?
C4_9 C1_9 C2_9 F3_9 163.9(6) . . . . ?
C3_9 C1_9 C2_9 F3_9 -77.5(7) . . . . ?
O1_9 C1_9 C2_9 F1_9 -73.3(8) . . . . ?
C4_9 C1_9 C2_9 F1_9 45.0(7) . . . . ?
C3_9 C1_9 C2_9 F1_9 163.6(5) . . . . ?
O1_9 C1_9 C2_9 F2_9 167.5(7) . . . . ?
C4_9 C1_9 C2_9 F2_9 -74.3(8) . . . . ?
C3_9 C1_9 C2_9 F2_9 44.3(8) . . . . ?
O1_9 C1_9 C3_9 F5_9 -81.0(8) . . . . ?
C4_9 C1_9 C3_9 F5_9 160.8(6) . . . . ?
C2_9 C1_9 C3_9 F5_9 42.6(7) . . . . ?
O1_9 C1_9 C3_9 F4_9 37.0(9) . . . . ?
C4_9 C1_9 C3_9 F4_9 -81.1(7) . . . . ?
C2_9 C1_9 C3_9 F4_9 160.6(6) . . . . ?
O1_9 C1_9 C3_9 F6_9 158.5(9) . . . . ?
C4_9 C1_9 C3_9 F6_9 40.4(10) . . . . ?
C2_9 C1_9 C3_9 F6_9 -77.9(9) . . . . ?
O1_9 C1_9 C4_9 F8_9 165.0(7) . . . . ?
C2_9 C1_9 C4_9 F8_9 43.5(8) . . . . ?
C3_9 C1_9 C4_9 F8_9 -74.0(8) . . . . ?
O1_9 C1_9 C4_9 F7_9 -77.0(7) . . . . ?
C2_9 C1_9 C4_9 F7_9 161.5(6) . . . . ?
C3_9 C1_9 C4_9 F7_9 43.9(7) . . . . ?
O1_9 C1_9 C4_9 F9_9 42.0(8) . . . . ?
C2_9 C1_9 C4_9 F9_9 -79.5(7) . . . . ?
C3_9 C1_9 C4_9 F9_9 163.0(6) . . . . ?
O1_11 Al3 O1_10 C1_10 66.0(14) . . . . ?
O1_9 Al3 O1_10 C1_10 -160.7(13) . . . . ?
F3 Al3 O1_10 C1_10 -44.4(14) . . . . ?
Al3 O1_10 C1_10 C3_10 116.4(13) . . . . ?
Al3 O1_10 C1_10 C4_10 -3.7(15) . . . . ?
Al3 O1_10 C1_10 C2_10 -124.4(12) . . . . ?
O1_10 C1_10 C2_10 F1_10 79.7(5) . . . . ?
C3_10 C1_10 C2_10 F1_10 -161.2(4) . . . . ?
C4_10 C1_10 C2_10 F1_10 -41.4(5) . . . . ?
O1_10 C1_10 C2_10 F3_10 -40.0(5) . . . . ?
C3_10 C1_10 C2_10 F3_10 79.0(4) . . . . ?
C4_10 C1_10 C2_10 F3_10 -161.2(4) . . . . ?
O1_10 C1_10 C2_10 F2_10 -159.3(4) . . . . ?
C3_10 C1_10 C2_10 F2_10 -40.3(5) . . . . ?
C4_10 C1_10 C2_10 F2_10 79.6(4) . . . . ?
O1_10 C1_10 C3_10 F5_10 75.3(6) . . . . ?
C4_10 C1_10 C3_10 F5_10 -164.0(4) . . . . ?
C2_10 C1_10 C3_10 F5_10 -44.0(5) . . . . ?
O1_10 C1_10 C3_10 F4_10 -43.6(6) . . . . ?
C4_10 C1_10 C3_10 F4_10 77.1(5) . . . . ?
C2_10 C1_10 C3_10 F4_10 -162.9(5) . . . . ?
O1_10 C1_10 C3_10 F6_10 -163.2(4) . . . . ?
C4_10 C1_10 C3_10 F6_10 -42.5(5) . . . . ?
C2_10 C1_10 C3_10 F6_10 77.5(4) . . . . ?
O1_10 C1_10 C4_10 F7_10 76.1(5) . . . . ?
C3_10 C1_10 C4_10 F7_10 -43.7(5) . . . . ?
C2_10 C1_10 C4_10 F7_10 -163.4(4) . . . . ?
O1_10 C1_10 C4_10 F8_10 -164.6(5) . . . . ?
C3_10 C1_10 C4_10 F8_10 75.6(5) . . . . ?
C2_10 C1_10 C4_10 F8_10 -44.1(5) . . . . ?
O1_10 C1_10 C4_10 F9_10 -43.6(6) . . . . ?
C3_10 C1_10 C4_10 F9_10 -163.5(5) . . . . ?
C2_10 C1_10 C4_10 F9_10 76.9(5) . . . . ?
O1_10 Al3 O1_11 C1_11 71.5(4) . . . . ?
O1_20 Al3 O1_11 C1_11 -54.8(7) . . . . ?
O1_15 Al3 O1_11 C1_11 -60.6(18) . . . . ?
O1_9 Al3 O1_11 C1_11 -62.5(5) . . . . ?
O1_16 Al3 O1_11 C1_11 70.7(7) . . . . ?
F3 Al3 O1_11 C1_11 -174.9(3) . . . . ?
Al3 O1_11 C1_11 C4_11 -111.0(3) . . . . ?
Al3 O1_11 C1_11 C3_11 9.0(4) . . . . ?
Al3 O1_11 C1_11 C2_11 129.4(3) . . . . ?
O1_11 C1_11 C2_11 F3_11 -46.9(3) . . . . ?
C4_11 C1_11 C2_11 F3_11 -166.1(2) . . . . ?
C3_11 C1_11 C2_11 F3_11 74.5(3) . . . . ?
O1_11 C1_11 C2_11 F2_11 -167.4(3) . . . . ?
C4_11 C1_11 C2_11 F2_11 73.4(3) . . . . ?
C3_11 C1_11 C2_11 F2_11 -46.0(3) . . . . ?
O1_11 C1_11 C2_11 F1_11 72.0(3) . . . . ?
C4_11 C1_11 C2_11 F1_11 -47.1(3) . . . . ?
C3_11 C1_11 C2_11 F1_11 -166.6(2) . . . . ?
O1_11 C1_11 C3_11 F6_11 -160.1(2) . . . . ?
C4_11 C1_11 C3_11 F6_11 -39.9(3) . . . . ?
C2_11 C1_11 C3_11 F6_11 80.3(3) . . . . ?
O1_11 C1_11 C3_11 F4_11 -40.2(3) . . . . ?
C4_11 C1_11 C3_11 F4_11 80.1(3) . . . . ?
C2_11 C1_11 C3_11 F4_11 -159.8(2) . . . . ?
O1_11 C1_11 C3_11 F5_11 77.5(3) . . . . ?
C4_11 C1_11 C3_11 F5_11 -162.2(2) . . . . ?
C2_11 C1_11 C3_11 F5_11 -42.1(3) . . . . ?
O1_11 C1_11 C4_11 F9_11 -45.0(3) . . . . ?
C3_11 C1_11 C4_11 F9_11 -166.5(2) . . . . ?
C2_11 C1_11 C4_11 F9_11 73.6(3) . . . . ?
O1_11 C1_11 C4_11 F7_11 74.0(3) . . . . ?
C3_11 C1_11 C4_11 F7_11 -47.5(3) . . . . ?
C2_11 C1_11 C4_11 F7_11 -167.4(2) . . . . ?
O1_11 C1_11 C4_11 F8_11 -165.8(2) . . . . ?
C3_11 C1_11 C4_11 F8_11 72.8(3) . . . . ?
C2_11 C1_11 C4_11 F8_11 -47.1(3) . . . . ?
O1_13 Al4 O1_12 C1_12 -56.2(4) . . . . ?
O1_14 Al4 O1_12 C1_12 76.6(4) . . . . ?
F4 Al4 O1_12 C1_12 -167.9(3) . . . . ?
Al4 O1_12 C1_12 C3_12 87.5(4) . . . . ?
Al4 O1_12 C1_12 C2_12 -34.4(5) . . . . ?
Al4 O1_12 C1_12 C4_12 -153.6(3) . . . . ?
O1_12 C1_12 C2_12 F2_12 163.9(2) . . . . ?
C3_12 C1_12 C2_12 F2_12 42.0(3) . . . . ?
C4_12 C1_12 C2_12 F2_12 -77.9(3) . . . . ?
O1_12 C1_12 C2_12 F1_12 -74.9(3) . . . . ?
C3_12 C1_12 C2_12 F1_12 163.2(2) . . . . ?
C4_12 C1_12 C2_12 F1_12 43.4(3) . . . . ?
O1_12 C1_12 C2_12 F3_12 42.9(3) . . . . ?
C3_12 C1_12 C2_12 F3_12 -79.0(3) . . . . ?
C4_12 C1_12 C2_12 F3_12 161.2(2) . . . . ?
O1_12 C1_12 C3_12 F4_12 45.1(3) . . . . ?
C2_12 C1_12 C3_12 F4_12 168.0(2) . . . . ?
C4_12 C1_12 C3_12 F4_12 -72.4(3) . . . . ?
O1_12 C1_12 C3_12 F6_12 165.4(2) . . . . ?
C2_12 C1_12 C3_12 F6_12 -71.7(3) . . . . ?
C4_12 C1_12 C3_12 F6_12 47.8(3) . . . . ?
O1_12 C1_12 C3_12 F5_12 -74.2(3) . . . . ?
C2_12 C1_12 C3_12 F5_12 48.7(3) . . . . ?
C4_12 C1_12 C3_12 F5_12 168.3(2) . . . . ?
O1_12 C1_12 C4_12 F9_12 49.4(3) . . . . ?
C3_12 C1_12 C4_12 F9_12 168.4(2) . . . . ?
C2_12 C1_12 C4_12 F9_12 -71.5(3) . . . . ?
O1_12 C1_12 C4_12 F7_12 -70.1(3) . . . . ?
C3_12 C1_12 C4_12 F7_12 49.0(3) . . . . ?
C2_12 C1_12 C4_12 F7_12 169.1(2) . . . . ?
O1_12 C1_12 C4_12 F8_12 169.9(2) . . . . ?
C3_12 C1_12 C4_12 F8_12 -71.1(3) . . . . ?
C2_12 C1_12 C4_12 F8_12 49.0(3) . . . . ?
O1_14 Al4 O1_13 C1_13 -0.6(4) . . . . ?
O1_12 Al4 O1_13 C1_13 133.4(4) . . . . ?
F4 Al4 O1_13 C1_13 -117.5(4) . . . . ?
Al4 O1_13 C1_13 C3_13 61.6(4) . . . . ?
Al4 O1_13 C1_13 C2_13 -60.0(4) . . . . ?
Al4 O1_13 C1_13 C4_13 -178.1(3) . . . . ?
O1_13 C1_13 C2_13 F2_13 166.0(2) . . . . ?
C3_13 C1_13 C2_13 F2_13 43.6(3) . . . . ?
C4_13 C1_13 C2_13 F2_13 -76.9(3) . . . . ?
O1_13 C1_13 C2_13 F1_13 -72.7(3) . . . . ?
C3_13 C1_13 C2_13 F1_13 164.9(2) . . . . ?
C4_13 C1_13 C2_13 F1_13 44.4(3) . . . . ?
O1_13 C1_13 C2_13 F3_13 46.1(3) . . . . ?
C3_13 C1_13 C2_13 F3_13 -76.2(3) . . . . ?
C4_13 C1_13 C2_13 F3_13 163.2(2) . . . . ?
O1_13 C1_13 C3_13 F6_13 160.9(2) . . . . ?
C2_13 C1_13 C3_13 F6_13 -77.6(3) . . . . ?
C4_13 C1_13 C3_13 F6_13 42.3(3) . . . . ?
O1_13 C1_13 C3_13 F4_13 40.0(3) . . . . ?
C2_13 C1_13 C3_13 F4_13 161.5(2) . . . . ?
C4_13 C1_13 C3_13 F4_13 -78.6(3) . . . . ?
O1_13 C1_13 C3_13 F5_13 -78.6(3) . . . . ?
C2_13 C1_13 C3_13 F5_13 42.9(3) . . . . ?
C4_13 C1_13 C3_13 F5_13 162.7(2) . . . . ?
O1_13 C1_13 C4_13 F7_13 -77.6(3) . . . . ?
C3_13 C1_13 C4_13 F7_13 43.4(3) . . . . ?
C2_13 C1_13 C4_13 F7_13 163.8(2) . . . . ?
O1_13 C1_13 C4_13 F9_13 41.8(3) . . . . ?
C3_13 C1_13 C4_13 F9_13 162.8(2) . . . . ?
C2_13 C1_13 C4_13 F9_13 -76.8(3) . . . . ?
O1_13 C1_13 C4_13 F8_13 162.0(2) . . . . ?
C3_13 C1_13 C4_13 F8_13 -77.0(3) . . . . ?
C2_13 C1_13 C4_13 F8_13 43.3(3) . . . . ?
O1_13 Al4 O1_14 C1_14 -155.4(4) . . . . ?
O1_12 Al4 O1_14 C1_14 71.2(4) . . . . ?
F4 Al4 O1_14 C1_14 -40.3(4) . . . . ?
Al4 O1_14 C1_14 C2_14 -0.4(5) . . . . ?
Al4 O1_14 C1_14 C3_14 -121.1(4) . . . . ?
Al4 O1_14 C1_14 C4_14 120.2(4) . . . . ?
O1_14 C1_14 C2_14 F2_14 -164.3(2) . . . . ?
C3_14 C1_14 C2_14 F2_14 -43.5(3) . . . . ?
C4_14 C1_14 C2_14 F2_14 76.1(3) . . . . ?
O1_14 C1_14 C2_14 F3_14 -42.6(3) . . . . ?
C3_14 C1_14 C2_14 F3_14 78.2(3) . . . . ?
C4_14 C1_14 C2_14 F3_14 -162.2(2) . . . . ?
O1_14 C1_14 C2_14 F1_14 74.8(3) . . . . ?
C3_14 C1_14 C2_14 F1_14 -164.5(2) . . . . ?
C4_14 C1_14 C2_14 F1_14 -44.9(3) . . . . ?
O1_14 C1_14 C3_14 F5_14 77.2(3) . . . . ?
C2_14 C1_14 C3_14 F5_14 -44.9(3) . . . . ?
C4_14 C1_14 C3_14 F5_14 -164.9(2) . . . . ?
O1_14 C1_14 C3_14 F6_14 -161.2(2) . . . . ?
C2_14 C1_14 C3_14 F6_14 76.7(3) . . . . ?
C4_14 C1_14 C3_14 F6_14 -43.2(3) . . . . ?
O1_14 C1_14 C3_14 F4_14 -41.8(3) . . . . ?
C2_14 C1_14 C3_14 F4_14 -163.9(2) . . . . ?
C4_14 C1_14 C3_14 F4_14 76.2(3) . . . . ?
O1_14 C1_14 C4_14 F8_14 -165.8(2) . . . . ?
C2_14 C1_14 C4_14 F8_14 -44.0(3) . . . . ?
C3_14 C1_14 C4_14 F8_14 75.5(3) . . . . ?
O1_14 C1_14 C4_14 F9_14 -45.0(3) . . . . ?
C2_14 C1_14 C4_14 F9_14 76.8(3) . . . . ?
C3_14 C1_14 C4_14 F9_14 -163.7(2) . . . . ?
O1_14 C1_14 C4_14 F7_14 73.4(3) . . . . ?
C2_14 C1_14 C4_14 F7_14 -164.9(2) . . . . ?
C3_14 C1_14 C4_14 F7_14 -45.4(3) . . . . ?
O1_11 Al3 O1_15 C1_15 141(6) . . . . ?
O1_16 Al3 O1_15 C1_15 5(7) . . . . ?
F3 Al3 O1_15 C1_15 -109(7) . . . . ?
Al3 O1_15 C1_15 C4_15 57(7) . . . . ?
Al3 O1_15 C1_15 C3_15 -64(7) . . . . ?
Al3 O1_15 C1_15 C2_15 177(7) . . . . ?
O1_15 C1_15 C2_15 F3_15 50(2) . . . . ?
C4_15 C1_15 C2_15 F3_15 167(2) . . . . ?
C3_15 C1_15 C2_15 F3_15 -69(2) . . . . ?
O1_15 C1_15 C2_15 F1_15 -73(3) . . . . ?
C4_15 C1_15 C2_15 F1_15 45(3) . . . . ?
C3_15 C1_15 C2_15 F1_15 168(2) . . . . ?
O1_15 C1_15 C2_15 F2_15 169(2) . . . . ?
C4_15 C1_15 C2_15 F2_15 -74(3) . . . . ?
C3_15 C1_15 C2_15 F2_15 50(2) . . . . ?
O1_15 C1_15 C3_15 F5_15 -78(3) . . . . ?
C4_15 C1_15 C3_15 F5_15 165(2) . . . . ?
C2_15 C1_15 C3_15 F5_15 41(2) . . . . ?
O1_15 C1_15 C3_15 F4_15 43(3) . . . . ?
C4_15 C1_15 C3_15 F4_15 -75(3) . . . . ?
C2_15 C1_15 C3_15 F4_15 162(3) . . . . ?
O1_15 C1_15 C3_15 F6_15 167(3) . . . . ?
C4_15 C1_15 C3_15 F6_15 49(3) . . . . ?
C2_15 C1_15 C3_15 F6_15 -75(3) . . . . ?
O1_15 C1_15 C4_15 F8_15 162(2) . . . . ?
C3_15 C1_15 C4_15 F8_15 -78(2) . . . . ?
C2_15 C1_15 C4_15 F8_15 44(2) . . . . ?
O1_15 C1_15 C4_15 F9_15 39(3) . . . . ?
C3_15 C1_15 C4_15 F9_15 159(3) . . . . ?
C2_15 C1_15 C4_15 F9_15 -79(3) . . . . ?
O1_15 C1_15 C4_15 F7_15 -82(2) . . . . ?
C3_15 C1_15 C4_15 F7_15 37(2) . . . . ?
C2_15 C1_15 C4_15 F7_15 160(2) . . . . ?
O1_15 Al3 O1_16 C1_16 -151(3) . . . . ?
O1_11 Al3 O1_16 C1_16 75(3) . . . . ?
F3 Al3 O1_16 C1_16 -36(3) . . . . ?
Al3 O1_16 C1_16 C3_16 60(3) . . . . ?
Al3 O1_16 C1_16 C2_16 -62(3) . . . . ?
Al3 O1_16 C1_16 C4_16 179(2) . . . . ?
O1_16 C1_16 C2_16 F3_16 46.2(15) . . . . ?
C3_16 C1_16 C2_16 F3_16 -75.5(13) . . . . ?
C4_16 C1_16 C2_16 F3_16 162.1(11) . . . . ?
O1_16 C1_16 C2_16 F1_16 -77.2(13) . . . . ?
C3_16 C1_16 C2_16 F1_16 161.1(9) . . . . ?
C4_16 C1_16 C2_16 F1_16 38.7(12) . . . . ?
O1_16 C1_16 C2_16 F2_16 164.6(13) . . . . ?
C3_16 C1_16 C2_16 F2_16 43.0(14) . . . . ?
C4_16 C1_16 C2_16 F2_16 -79.4(13) . . . . ?
O1_16 C1_16 C3_16 F5_16 -77.9(13) . . . . ?
C2_16 C1_16 C3_16 F5_16 43.9(12) . . . . ?
C4_16 C1_16 C3_16 F5_16 166.3(9) . . . . ?
O1_16 C1_16 C3_16 F4_16 42.2(15) . . . . ?
C2_16 C1_16 C3_16 F4_16 164.0(12) . . . . ?
C4_16 C1_16 C3_16 F4_16 -73.6(13) . . . . ?
O1_16 C1_16 C3_16 F6_16 160.4(10) . . . . ?
C2_16 C1_16 C3_16 F6_16 -77.8(10) . . . . ?
C4_16 C1_16 C3_16 F6_16 44.7(11) . . . . ?
O1_16 C1_16 C4_16 F7_16 -77.0(15) . . . . ?
C3_16 C1_16 C4_16 F7_16 41.8(15) . . . . ?
C2_16 C1_16 C4_16 F7_16 163.9(12) . . . . ?
O1_16 C1_16 C4_16 F8_16 164.1(10) . . . . ?
C3_16 C1_16 C4_16 F8_16 -77.1(11) . . . . ?
C2_16 C1_16 C4_16 F8_16 44.9(11) . . . . ?
O1_16 C1_16 C4_16 F9_16 46.7(15) . . . . ?
C3_16 C1_16 C4_16 F9_16 165.5(11) . . . . ?
C2_16 C1_16 C4_16 F9_16 -72.5(13) . . . . ?
O1_4 Al2 O1_17 C1_17 75(3) . . . . ?
O1_5 Al2 O1_17 C1_17 -54(3) . . . . ?
F2 Al2 O1_17 C1_17 -169(2) . . . . ?
Al2 O1_17 C1_17 C3_17 -58(3) . . . . ?
Al2 O1_17 C1_17 C4_17 62(3) . . . . ?
Al2 O1_17 C1_17 C2_17 -177(2) . . . . ?
O1_17 C1_17 C2_17 F3_17 46.2(16) . . . . ?
C3_17 C1_17 C2_17 F3_17 -73.2(13) . . . . ?
C4_17 C1_17 C2_17 F3_17 165.9(11) . . . . ?
O1_17 C1_17 C2_17 F2_17 168.8(12) . . . . ?
C3_17 C1_17 C2_17 F2_17 49.3(12) . . . . ?
C4_17 C1_17 C2_17 F2_17 -71.5(12) . . . . ?
O1_17 C1_17 C2_17 F1_17 -75.0(13) . . . . ?
C3_17 C1_17 C2_17 F1_17 165.5(9) . . . . ?
C4_17 C1_17 C2_17 F1_17 44.7(12) . . . . ?
O1_17 C1_17 C3_17 F5_17 -79.0(14) . . . . ?
C4_17 C1_17 C3_17 F5_17 161.4(12) . . . . ?
C2_17 C1_17 C3_17 F5_17 40.2(14) . . . . ?
O1_17 C1_17 C3_17 F4_17 40.3(15) . . . . ?
C4_17 C1_17 C3_17 F4_17 -79.3(13) . . . . ?
C2_17 C1_17 C3_17 F4_17 159.5(11) . . . . ?
O1_17 C1_17 C3_17 F6_17 157.8(10) . . . . ?
C4_17 C1_17 C3_17 F6_17 38.2(12) . . . . ?
C2_17 C1_17 C3_17 F6_17 -83.0(11) . . . . ?
O1_17 C1_17 C4_17 F9_17 41.4(17) . . . . ?
C3_17 C1_17 C4_17 F9_17 161.3(14) . . . . ?
C2_17 C1_17 C4_17 F9_17 -78.3(15) . . . . ?
O1_17 C1_17 C4_17 F8_17 164.2(10) . . . . ?
C3_17 C1_17 C4_17 F8_17 -76.0(11) . . . . ?
C2_17 C1_17 C4_17 F8_17 44.5(12) . . . . ?
O1_17 C1_17 C4_17 F7_17 -77.4(13) . . . . ?
C3_17 C1_17 C4_17 F7_17 42.4(13) . . . . ?
C2_17 C1_17 C4_17 F7_17 162.9(11) . . . . ?
W1 O1_18 C1_18 C3_18 -46(2) . . . . ?
W1 O1_18 C1_18 C2_18 76.2(19) . . . . ?
W1 O1_18 C1_18 C4_18 -165.5(13) . . . . ?
O1_18 C1_18 C2_18 F3_18 -49.4(17) . . . . ?
C3_18 C1_18 C2_18 F3_18 72.9(15) . . . . ?
C4_18 C1_18 C2_18 F3_18 -165.4(13) . . . . ?
O1_18 C1_18 C2_18 F2_18 -172.3(13) . . . . ?
C3_18 C1_18 C2_18 F2_18 -50.1(16) . . . . ?
C4_18 C1_18 C2_18 F2_18 71.7(15) . . . . ?
O1_18 C1_18 C2_18 F1_18 65.2(14) . . . . ?
C3_18 C1_18 C2_18 F1_18 -172.6(11) . . . . ?
C4_18 C1_18 C2_18 F1_18 -50.8(14) . . . . ?
O1_18 C1_18 C3_18 F5_18 72.7(14) . . . . ?
C2_18 C1_18 C3_18 F5_18 -48.1(14) . . . . ?
C4_18 C1_18 C3_18 F5_18 -170.0(11) . . . . ?
O1_18 C1_18 C3_18 F4_18 -47.0(15) . . . . ?
C2_18 C1_18 C3_18 F4_18 -167.8(11) . . . . ?
C4_18 C1_18 C3_18 F4_18 70.3(14) . . . . ?
O1_18 C1_18 C3_18 F6_18 -165.7(12) . . . . ?
C2_18 C1_18 C3_18 F6_18 73.4(15) . . . . ?
C4_18 C1_18 C3_18 F6_18 -48.5(15) . . . . ?
O1_18 C1_18 C4_18 F9_18 -42.0(14) . . . . ?
C3_18 C1_18 C4_18 F9_18 -162.1(11) . . . . ?
C2_18 C1_18 C4_18 F9_18 75.3(14) . . . . ?
O1_18 C1_18 C4_18 F8_18 -161.1(11) . . . . ?
C3_18 C1_18 C4_18 F8_18 78.8(13) . . . . ?
C2_18 C1_18 C4_18 F8_18 -43.8(14) . . . . ?
O1_18 C1_18 C4_18 F7_18 79.9(13) . . . . ?
C3_18 C1_18 C4_18 F7_18 -40.2(14) . . . . ?
C2_18 C1_18 C4_18 F7_18 -162.7(11) . . . . ?
O1_11 Al3 O1_20 C1_20 168(3) . . . . ?
F3 Al3 O1_20 C1_20 -80(3) . . . . ?
Al3 O1_20 C1_20 C2_20 174(3) . . . . ?
Al3 O1_20 C1_20 C4_20 -66(3) . . . . ?
Al3 O1_20 C1_20 C3_20 53(3) . . . . ?
O1_20 C1_20 C2_20 F3_20 -46.4(13) . . . . ?
C4_20 C1_20 C2_20 F3_20 -165.6(9) . . . . ?
C3_20 C1_20 C2_20 F3_20 74.2(11) . . . . ?
O1_20 C1_20 C2_20 F1_20 74.0(12) . . . . ?
C4_20 C1_20 C2_20 F1_20 -45.2(11) . . . . ?
C3_20 C1_20 C2_20 F1_20 -165.3(8) . . . . ?
O1_20 C1_20 C2_20 F2_20 -167.8(13) . . . . ?
C4_20 C1_20 C2_20 F2_20 73.0(14) . . . . ?
C3_20 C1_20 C2_20 F2_20 -47.1(14) . . . . ?
O1_20 C1_20 C3_20 F5_20 79.9(12) . . . . ?
C2_20 C1_20 C3_20 F5_20 -40.3(12) . . . . ?
C4_20 C1_20 C3_20 F5_20 -161.6(9) . . . . ?
O1_20 C1_20 C3_20 F4_20 -40.5(13) . . . . ?
C2_20 C1_20 C3_20 F4_20 -160.8(9) . . . . ?
C4_20 C1_20 C3_20 F4_20 77.9(10) . . . . ?
O1_20 C1_20 C3_20 F6_20 -159.1(16) . . . . ?
C2_20 C1_20 C3_20 F6_20 80.7(16) . . . . ?
C4_20 C1_20 C3_20 F6_20 -40.7(16) . . . . ?
O1_20 C1_20 C4_20 F7_20 76.9(11) . . . . ?
C2_20 C1_20 C4_20 F7_20 -163.3(8) . . . . ?
C3_20 C1_20 C4_20 F7_20 -42.6(11) . . . . ?
O1_20 C1_20 C4_20 F8_20 -164.4(12) . . . . ?
C2_20 C1_20 C4_20 F8_20 -44.7(14) . . . . ?
C3_20 C1_20 C4_20 F8_20 76.1(13) . . . . ?
O1_20 C1_20 C4_20 F9_20 -44.5(13) . . . . ?
C2_20 C1_20 C4_20 F9_20 75.2(11) . . . . ?
C3_20 C1_20 C4_20 F9_20 -164.0(9) . . . . ?
O1_23 Al1 O1_21 C1_21 -89.6(17) . . . . ?
O1_22 Al1 O1_21 C1_21 42.7(19) . . . . ?
F1 Al1 O1_21 C1_21 156.9(17) . . . . ?
Al1 O1_21 C1_21 C2_21 48(2) . . . . ?
Al1 O1_21 C1_21 C4_21 -67(2) . . . . ?
Al1 O1_21 C1_21 C3_21 170.9(12) . . . . ?
O1_21 C1_21 C2_21 F2_21 -162.4(14) . . . . ?
C4_21 C1_21 C2_21 F2_21 -45.6(17) . . . . ?
C3_21 C1_21 C2_21 F2_21 77.3(17) . . . . ?
O1_21 C1_21 C2_21 F3_21 67.6(18) . . . . ?
C4_21 C1_21 C2_21 F3_21 -175.6(14) . . . . ?
C3_21 C1_21 C2_21 F3_21 -52.7(17) . . . . ?
O1_21 C1_21 C2_21 F1_21 -43.2(17) . . . . ?
C4_21 C1_21 C2_21 F1_21 73.6(16) . . . . ?
C3_21 C1_21 C2_21 F1_21 -163.5(15) . . . . ?
O1_21 C1_21 C3_21 F5_21 -46.1(14) . . . . ?
C2_21 C1_21 C3_21 F5_21 74.1(13) . . . . ?
C4_21 C1_21 C3_21 F5_21 -166.5(11) . . . . ?
O1_21 C1_21 C3_21 F4_21 77.4(13) . . . . ?
C2_21 C1_21 C3_21 F4_21 -162.4(11) . . . . ?
C4_21 C1_21 C3_21 F4_21 -43.0(14) . . . . ?
O1_21 C1_21 C3_21 F6_21 -166.8(11) . . . . ?
C2_21 C1_21 C3_21 F6_21 -46.6(14) . . . . ?
C4_21 C1_21 C3_21 F6_21 72.7(13) . . . . ?
O1_21 C1_21 C4_21 F8_21 -168.9(12) . . . . ?
C2_21 C1_21 C4_21 F8_21 74.5(14) . . . . ?
C3_21 C1_21 C4_21 F8_21 -48.6(15) . . . . ?
O1_21 C1_21 C4_21 F7_21 -46.3(15) . . . . ?
C2_21 C1_21 C4_21 F7_21 -162.9(12) . . . . ?
C3_21 C1_21 C4_21 F7_21 74.1(14) . . . . ?
O1_21 C1_21 C4_21 F9_21 74.2(14) . . . . ?
C2_21 C1_21 C4_21 F9_21 -42.4(14) . . . . ?
C3_21 C1_21 C4_21 F9_21 -165.5(11) . . . . ?
O1_23 Al1 O1_22 C1_22 71.2(12) . . . . ?
O1_21 Al1 O1_22 C1_22 -64.1(14) . . . . ?
F1 Al1 O1_22 C1_22 -179.1(11) . . . . ?
Al1 O1_22 C1_22 C3_22 -15.6(15) . . . . ?
Al1 O1_22 C1_22 C4_22 -136.6(11) . . . . ?
Al1 O1_22 C1_22 C2_22 104.7(12) . . . . ?
O1_22 C1_22 C2_22 F1_22 73.3(9) . . . . ?
C3_22 C1_22 C2_22 F1_22 -165.0(8) . . . . ?
C4_22 C1_22 C2_22 F1_22 -44.6(9) . . . . ?
O1_22 C1_22 C2_22 F2_22 -164.4(7) . . . . ?
C3_22 C1_22 C2_22 F2_22 -42.7(9) . . . . ?
C4_22 C1_22 C2_22 F2_22 77.7(9) . . . . ?
O1_22 C1_22 C2_22 F3_22 -45.1(9) . . . . ?
C3_22 C1_22 C2_22 F3_22 76.5(8) . . . . ?
C4_22 C1_22 C2_22 F3_22 -163.0(6) . . . . ?
O1_22 C1_22 C3_22 F5_22 80.5(9) . . . . ?
C4_22 C1_22 C3_22 F5_22 -159.6(8) . . . . ?
C2_22 C1_22 C3_22 F5_22 -39.6(10) . . . . ?
O1_22 C1_22 C3_22 F4_22 -38.6(10) . . . . ?
C4_22 C1_22 C3_22 F4_22 81.3(9) . . . . ?
C2_22 C1_22 C3_22 F4_22 -158.7(8) . . . . ?
O1_22 C1_22 C3_22 F6_22 -156.7(9) . . . . ?
C4_22 C1_22 C3_22 F6_22 -36.9(10) . . . . ?
C2_22 C1_22 C3_22 F6_22 83.2(9) . . . . ?
O1_22 C1_22 C4_22 F9_22 -44.2(8) . . . . ?
C3_22 C1_22 C4_22 F9_22 -165.9(6) . . . . ?
C2_22 C1_22 C4_22 F9_22 74.1(8) . . . . ?
O1_22 C1_22 C4_22 F8_22 -164.0(6) . . . . ?
C3_22 C1_22 C4_22 F8_22 74.2(8) . . . . ?
C2_22 C1_22 C4_22 F8_22 -45.7(8) . . . . ?
O1_22 C1_22 C4_22 F7_22 76.9(7) . . . . ?
C3_22 C1_22 C4_22 F7_22 -44.9(8) . . . . ?
C2_22 C1_22 C4_22 F7_22 -164.8(6) . . . . ?
O1_21 Al1 O1_23 C1_23 -65(2) . . . . ?
O1_22 Al1 O1_23 C1_23 149(2) . . . . ?
F1 Al1 O1_23 C1_23 45(2) . . . . ?
Al1 O1_23 C1_23 C3_23 119(2) . . . . ?
Al1 O1_23 C1_23 C4_23 -120(2) . . . . ?
Al1 O1_23 C1_23 C2_23 -1(3) . . . . ?
O1_23 C1_23 C2_23 F3_23 43.8(14) . . . . ?
C3_23 C1_23 C2_23 F3_23 -76.4(12) . . . . ?
C4_23 C1_23 C2_23 F3_23 162.2(10) . . . . ?
O1_23 C1_23 C2_23 F1_23 -73.2(13) . . . . ?
C3_23 C1_23 C2_23 F1_23 166.6(12) . . . . ?
C4_23 C1_23 C2_23 F1_23 45.2(14) . . . . ?
O1_23 C1_23 C2_23 F2_23 165.5(10) . . . . ?
C3_23 C1_23 C2_23 F2_23 45.3(13) . . . . ?
C4_23 C1_23 C2_23 F2_23 -76.1(12) . . . . ?
O1_23 C1_23 C3_23 F5_23 -76.8(12) . . . . ?
C4_23 C1_23 C3_23 F5_23 163.7(10) . . . . ?
C2_23 C1_23 C3_23 F5_23 43.6(13) . . . . ?
O1_23 C1_23 C3_23 F6_23 162.0(13) . . . . ?
C4_23 C1_23 C3_23 F6_23 42.4(15) . . . . ?
C2_23 C1_23 C3_23 F6_23 -77.6(14) . . . . ?
O1_23 C1_23 C3_23 F4_23 43.9(14) . . . . ?
C4_23 C1_23 C3_23 F4_23 -75.7(13) . . . . ?
C2_23 C1_23 C3_23 F4_23 164.3(12) . . . . ?
O1_23 C1_23 C4_23 F9_23 43.3(12) . . . . ?
C3_23 C1_23 C4_23 F9_23 163.7(9) . . . . ?
C2_23 C1_23 C4_23 F9_23 -76.3(11) . . . . ?
O1_23 C1_23 C4_23 F8_23 165.4(9) . . . . ?
C3_23 C1_23 C4_23 F8_23 -74.1(11) . . . . ?
C2_23 C1_23 C4_23 F8_23 45.9(12) . . . . ?
O1_23 C1_23 C4_23 F7_23 -75.9(11) . . . . ?
C3_23 C1_23 C4_23 F7_23 44.6(12) . . . . ?
C2_23 C1_23 C4_23 F7_23 164.6(9) . . . . ?
F1 Al1 O1_24 C1_24 160(2) . . . . ?
Al1 O1_24 C1_24 C4_24 -48(2) . . . . ?
Al1 O1_24 C1_24 C2_24 67(2) . . . . ?
Al1 O1_24 C1_24 C3_24 -170.4(19) . . . . ?
O1_24 C1_24 C2_24 F2_24 -172(2) . . . . ?
C4_24 C1_24 C2_24 F2_24 -55(2) . . . . ?
C3_24 C1_24 C2_24 F2_24 71(2) . . . . ?
O1_24 C1_24 C2_24 F3_24 64.3(17) . . . . ?
C4_24 C1_24 C2_24 F3_24 -178.7(15) . . . . ?
C3_24 C1_24 C2_24 F3_24 -52.5(17) . . . . ?
O1_24 C1_24 C2_24 F1_24 -48.7(19) . . . . ?
C4_24 C1_24 C2_24 F1_24 68.3(17) . . . . ?
C3_24 C1_24 C2_24 F1_24 -165.5(16) . . . . ?
O1_24 C1_24 C3_24 F5_24 -36(2) . . . . ?
C4_24 C1_24 C3_24 F5_24 -156(2) . . . . ?
C2_24 C1_24 C3_24 F5_24 81(2) . . . . ?
O1_24 C1_24 C3_24 F4_24 84.5(17) . . . . ?
C4_24 C1_24 C3_24 F4_24 -35.2(19) . . . . ?
C2_24 C1_24 C3_24 F4_24 -157.8(16) . . . . ?
O1_24 C1_24 C3_24 F6_24 -158.9(19) . . . . ?
C4_24 C1_24 C3_24 F6_24 81(2) . . . . ?
C2_24 C1_24 C3_24 F6_24 -41(2) . . . . ?
O1_24 C1_24 C4_24 F8_24 -168.3(14) . . . . ?
C2_24 C1_24 C4_24 F8_24 76.3(16) . . . . ?
C3_24 C1_24 C4_24 F8_24 -50.8(18) . . . . ?
O1_24 C1_24 C4_24 F7_24 -47.2(18) . . . . ?
C2_24 C1_24 C4_24 F7_24 -162.6(15) . . . . ?
C3_24 C1_24 C4_24 F7_24 70.3(19) . . . . ?
O1_24 C1_24 C4_24 F9_24 79.0(17) . . . . ?
C2_24 C1_24 C4_24 F9_24 -36.5(18) . . . . ?
C3_24 C1_24 C4_24 F9_24 -163.5(15) . . . . ?
W2 O1_19 C1_19 C2_19 -81(2) . . . . ?
W2 O1_19 C1_19 C4_19 158.4(14) . . . . ?
W2 O1_19 C1_19 C3_19 38(2) . . . . ?
O1_19 C1_19 C2_19 F3_19 46.9(16) . . . . ?
C4_19 C1_19 C2_19 F3_19 165.9(12) . . . . ?
C3_19 C1_19 C2_19 F3_19 -72.4(15) . . . . ?
O1_19 C1_19 C2_19 F1_19 -67.7(13) . . . . ?
C4_19 C1_19 C2_19 F1_19 51.2(14) . . . . ?
C3_19 C1_19 C2_19 F1_19 173.0(11) . . . . ?
O1_19 C1_19 C2_19 F2_19 168.8(13) . . . . ?
C4_19 C1_19 C2_19 F2_19 -72.3(16) . . . . ?
C3_19 C1_19 C2_19 F2_19 49.5(16) . . . . ?
O1_19 C1_19 C3_19 F5_19 -68.2(13) . . . . ?
C2_19 C1_19 C3_19 F5_19 50.8(13) . . . . ?
C4_19 C1_19 C3_19 F5_19 173.0(11) . . . . ?
O1_19 C1_19 C3_19 F4_19 50.1(15) . . . . ?
C2_19 C1_19 C3_19 F4_19 169.1(12) . . . . ?
C4_19 C1_19 C3_19 F4_19 -68.7(14) . . . . ?
O1_19 C1_19 C3_19 F6_19 167.0(11) . . . . ?
C2_19 C1_19 C3_19 F6_19 -74.0(13) . . . . ?
C4_19 C1_19 C3_19 F6_19 48.1(14) . . . . ?
O1_19 C1_19 C4_19 F8_19 168.8(11) . . . . ?
C2_19 C1_19 C4_19 F8_19 49.4(15) . . . . ?
C3_19 C1_19 C4_19 F8_19 -71.6(14) . . . . ?
O1_19 C1_19 C4_19 F9_19 48.4(15) . . . . ?
C2_19 C1_19 C4_19 F9_19 -71.0(14) . . . . ?
C3_19 C1_19 C4_19 F9_19 168.0(11) . . . . ?
O1_19 C1_19 C4_19 F7_19 -71.7(14) . . . . ?
C2_19 C1_19 C4_19 F7_19 168.9(12) . . . . ?
C3_19 C1_19 C4_19 F7_19 47.9(15) . . . . ?
